data_1568132
loop_
_publ_author_name
'Sun, Xueli'
'Tang, Xiongkai'
'Gao, Yan-Li'
'Zhao, Yujuan'
'Wu, Qingyuan'
'Cao, Dongxu'
'Shen, Hui'

_publ_section_title
;
 An atomically precise Ag<sub>18</sub>Cu<sub>8</sub> nanocluster with rich
 alkynyl-metal coordination structures and unique
 SbF<sub>6</sub><sup>-</sup> assembling modes.
;
_journal_issue 5
_journal_name_full Nanoscale
_journal_page_first 2316
_journal_page_last 2322
_journal_paper_doi 10.1039/d2nr05814f
_journal_volume 15
_journal_year 2023
_chemical_formula_moiety 'C372 H390 Ag18 Cu8 P8, 4(F6 Sb), 4(C4 H10 O)'
_chemical_formula_sum 'C388 H430 Ag18 Cu8 F24 O4 P8 Sb4'
_chemical_formula_weight 8798.03
_space_group_crystal_system triclinic
_space_group_IT_number 2
_space_group_name_Hall '-P 1'
_space_group_name_H-M_alt 'P -1'
_atom_sites_solution_hydrogens geom
_atom_sites_solution_primary dual
_audit_creation_date 2022-09-14
_audit_creation_method
;
Olex2 1.3
(compiled 2020.11.12 svn.r5f609507 for OlexSys, GUI svn.r6272)
;
_audit_update_record
;
2022-09-18 deposited with the CCDC.	2022-12-06 downloaded from the CCDC.
;
_cell_angle_alpha 86.621(4)
_cell_angle_beta 66.127(5)
_cell_angle_gamma 71.885(5)
_cell_formula_units_Z 1
_cell_length_a 20.8417(11)
_cell_length_b 21.4892(12)
_cell_length_c 23.9061(12)
_cell_measurement_reflns_used 6765
_cell_measurement_temperature 100.01(10)
_cell_measurement_theta_max 61.1100
_cell_measurement_theta_min 3.7330
_cell_volume 9277.9(10)
_computing_cell_refinement
;
CrysAlisPro, Agilent Technologies,
Version 1.171.37.35 (release 13-08-2014 CrysAlis171 .NET)
(compiled Aug 13 2014,18:06:01)
;
_computing_data_collection
;
CrysAlisPro, Agilent Technologies,
Version 1.171.37.35 (release 13-08-2014 CrysAlis171 .NET)
(compiled Aug 13 2014,18:06:01)
;
_computing_data_reduction
;
CrysAlisPro, Agilent Technologies,
Version 1.171.37.35 (release 13-08-2014 CrysAlis171 .NET)
(compiled Aug 13 2014,18:06:01)
;
_computing_molecular_graphics 'Olex2 1.3 (Dolomanov et al., 2009)'
_computing_publication_material 'Olex2 1.3 (Dolomanov et al., 2009)'
_computing_structure_refinement 'SHELXL 2018/3 (Sheldrick, 2015)'
_computing_structure_solution 'SHELXT 2014/5 (Sheldrick, 2014)'
_diffrn_ambient_environment N~2~
_diffrn_ambient_temperature 100.01(10)
_diffrn_detector 'CCD plate'
_diffrn_detector_area_resol_mean 10.4741
_diffrn_detector_type Atlas
_diffrn_measured_fraction_theta_full 0.962
_diffrn_measured_fraction_theta_max 0.962
_diffrn_measurement_details
;
#__ type_ start__ end____ width___ exp.time_
  1 omega  -82.00   25.00   1.0000    1.5000
omega____ theta____ kappa____ phi______ frames
    -      -41.1297   19.0000   60.0000 107

#__ type_ start__ end____ width___ exp.time_
  2 omega  -97.00  -16.00   1.0000    1.5000
omega____ theta____ kappa____ phi______ frames
    -      -41.1297  -37.0000 -150.0000 81

#__ type_ start__ end____ width___ exp.time_
  3 omega  -92.00   -8.00   1.0000    1.5000
omega____ theta____ kappa____ phi______ frames
    -      -41.1297  125.0000   60.0000 84

#__ type_ start__ end____ width___ exp.time_
  4 omega  105.00  151.00   1.0000    5.0000
omega____ theta____ kappa____ phi______ frames
    -       89.5984  125.0000    0.0000 46

#__ type_ start__ end____ width___ exp.time_
  5 omega   48.00  114.00   1.0000    5.0000
omega____ theta____ kappa____ phi______ frames
    -       89.5984 -125.0000 -120.0000 66

#__ type_ start__ end____ width___ exp.time_
  6 omega   99.00  167.00   1.0000    5.0000
omega____ theta____ kappa____ phi______ frames
    -       89.5984   30.0000   60.0000 68

#__ type_ start__ end____ width___ exp.time_
  7 omega   88.00  164.00   1.0000    5.0000
omega____ theta____ kappa____ phi______ frames
    -       89.5984   61.0000  -60.0000 76

#__ type_ start__ end____ width___ exp.time_
  8 omega  111.00  160.00   1.0000    5.0000
omega____ theta____ kappa____ phi______ frames
    -       89.5984  125.0000 -150.0000 49

#__ type_ start__ end____ width___ exp.time_
  9 omega  110.00  141.00   1.0000    5.0000
omega____ theta____ kappa____ phi______ frames
    -       89.5984  125.0000  -60.0000 31

#__ type_ start__ end____ width___ exp.time_
 10 omega   45.00  105.00   1.0000    5.0000
omega____ theta____ kappa____ phi______ frames
    -       89.5984 -125.0000 -180.0000 60

#__ type_ start__ end____ width___ exp.time_
 11 omega  125.00  165.00   1.0000    5.0000
omega____ theta____ kappa____ phi______ frames
    -       89.5984  125.0000   30.0000 40

#__ type_ start__ end____ width___ exp.time_
 12 omega  101.00  161.00   1.0000    5.0000
omega____ theta____ kappa____ phi______ frames
    -       89.5984   45.0000    0.0000 60

#__ type_ start__ end____ width___ exp.time_
 13 omega   71.00  100.00   1.0000    5.0000
omega____ theta____ kappa____ phi______ frames
    -       89.5984 -125.0000   90.0000 29

#__ type_ start__ end____ width___ exp.time_
 14 omega    5.00  109.00   1.0000    5.0000
omega____ theta____ kappa____ phi______ frames
    -       89.5984  -94.0000  -60.0000 104

#__ type_ start__ end____ width___ exp.time_
 15 omega   21.00  116.00   1.0000    5.0000
omega____ theta____ kappa____ phi______ frames
    -       89.5984  -45.0000  -60.0000 95

#__ type_ start__ end____ width___ exp.time_
 16 omega   94.00  132.00   1.0000    5.0000
omega____ theta____ kappa____ phi______ frames
    -       89.5984  125.0000 -120.0000 38
;
_diffrn_measurement_device 'four-circle diffractometer'
_diffrn_measurement_device_type 'SuperNova, Dual, Cu at zero, Atlas'
_diffrn_measurement_method '\w scans'
_diffrn_orient_matrix_UB_11 0.0336368000
_diffrn_orient_matrix_UB_12 -0.0745452000
_diffrn_orient_matrix_UB_13 0.0014265000
_diffrn_orient_matrix_UB_21 -0.0422411000
_diffrn_orient_matrix_UB_22 -0.0128656000
_diffrn_orient_matrix_UB_23 -0.0358045000
_diffrn_orient_matrix_UB_31 0.0658432000
_diffrn_orient_matrix_UB_32 -0.0009400000
_diffrn_orient_matrix_UB_33 -0.0609245000
_diffrn_radiation_monochromator mirror
_diffrn_radiation_probe x-ray
_diffrn_radiation_type 'Cu K\a'
_diffrn_radiation_wavelength 1.54184
_diffrn_reflns_av_R_equivalents 0.1464
_diffrn_reflns_av_unetI/netI 0.1643
_diffrn_reflns_Laue_measured_fraction_full 0.962
_diffrn_reflns_Laue_measured_fraction_max 0.962
_diffrn_reflns_limit_h_max 24
_diffrn_reflns_limit_h_min -24
_diffrn_reflns_limit_k_max 25
_diffrn_reflns_limit_k_min -21
_diffrn_reflns_limit_l_max 24
_diffrn_reflns_limit_l_min -27
_diffrn_reflns_number 61695
_diffrn_reflns_point_group_measured_fraction_full 0.962
_diffrn_reflns_point_group_measured_fraction_max 0.962
_diffrn_reflns_theta_full 65.524
_diffrn_reflns_theta_max 65.524
_diffrn_reflns_theta_min 3.663
_diffrn_source 'sealed X-ray tube'
_diffrn_source_type 'SuperNova (Cu) X-ray Source'
_exptl_absorpt_coefficient_mu 11.002
_exptl_absorpt_correction_T_max 1.00000
_exptl_absorpt_correction_T_min 0.36040
_exptl_absorpt_correction_type multi-scan
_exptl_absorpt_process_details
;
CrysAlisPro, Agilent Technologies,
Version 1.171.37.35 (release 13-08-2014 CrysAlis171 .NET)
(compiled Aug 13 2014,18:06:01)
Empirical absorption correction using spherical harmonics,
 implemented in SCALE3 ABSPACK scaling algorithm.
;
_exptl_crystal_colour 'clear dark brown'
_exptl_crystal_colour_lustre clear
_exptl_crystal_colour_modifier dark
_exptl_crystal_colour_primary brown
_exptl_crystal_density_diffrn 1.575
_exptl_crystal_description block
_exptl_crystal_F_000 4408
_exptl_crystal_size_max 0.1
_exptl_crystal_size_mid 0.05
_exptl_crystal_size_min 0.02
_refine_diff_density_max 3.492
_refine_diff_density_min -2.043
_refine_diff_density_rms 0.225
_refine_ls_extinction_method none
_refine_ls_goodness_of_fit_ref 1.015
_refine_ls_hydrogen_treatment constr
_refine_ls_matrix_type full
_refine_ls_number_parameters 2482
_refine_ls_number_reflns 30758
_refine_ls_number_restraints 1667
_refine_ls_restrained_S_all 1.000
_refine_ls_R_factor_all 0.1912
_refine_ls_R_factor_gt 0.1213
_refine_ls_shift/su_max 0.000
_refine_ls_shift/su_mean 0.000
_refine_ls_structure_factor_coef Fsqd
_refine_ls_weighting_details 'w=1/[\s^2^(Fo^2^)+(0.2000P)^2^] where P=(Fo^2^+2Fc^2^)/3'
_refine_ls_weighting_scheme calc
_refine_ls_wR_factor_gt 0.2877
_refine_ls_wR_factor_ref 0.3935
_reflns_Friedel_coverage 0.000
_reflns_number_gt 13616
_reflns_number_total 30758
_reflns_threshold_expression 'I > 2\s(I)'
_cod_data_source_file d2nr05814f2.cif
_cod_data_source_block xl-20200815----a1-1
_cod_depositor_comments 'Adding full bibliography for 1568132.cif.'
_cod_original_cell_volume 9277.9(9)
_cod_database_code 1568132
_shelx_shelxl_version_number 2018/3
_shelx_space_group_comment
;
The symmetry employed for this shelxl refinement is uniquely defined
by the following loop, which should always be used as a source of
symmetry information in preference to the above space-group names.
They are only intended as comments.
;
_shelx_estimated_absorpt_t_max 0.810
_shelx_estimated_absorpt_t_min 0.406
_reflns_odcompleteness_completeness 99.86
_reflns_odcompleteness_iscentric 1
_reflns_odcompleteness_theta 61.08
_olex2_refinement_description
;
1. Fixed Uiso
 At 1.2 times of:
  All C(H) groups, All C(H,H) groups, All C(H,H,H,H) groups
 At 1.5 times of:
  All C(H,H,H) groups
2. Restrained distances
 C05F-C05U
 2.51 with sigma of 0.02
 C04L-C05B
 1.54 with sigma of 0.02
 H05A-C04B
 1.997 with sigma of 0.001
 C05R-C05B
 2.51 with sigma of 0.02
 C25-C05B
 2.51 with sigma of 0.02
 O05I-C064
 2.43 with sigma of 0.02
 C03R-C65
 2.34 with sigma of 0.02
 C89-C04L
 1.54 with sigma of 0.02
 C31-C32
 2.51 with sigma of 0.02
 O05I-C03R
 1.43 with sigma of 0.02
 C03R-C064
 1.54 with sigma of 0.02
 C34-C32
 2.51 with sigma of 0.02
 C046-C04I
 2.42 with sigma of 0.02
 H06T-C03R
 2.078 with sigma of 0.001
 C32-C30
 1.54 with sigma of 0.02
 C04L-C05R
 1.54 with sigma of 0.02
 C89-C2
 2.51 with sigma of 0.02
 C05L-C057
 1.4 with sigma of 0.02
 C038-C2
 2.51 with sigma of 0.02
 C04L-C2
 1.54 with sigma of 0.02
 C05F-C93
 2.51 with sigma of 0.02
 C057-C046
 1.4 with sigma of 0.02
 C04L-C25
 1.54 with sigma of 0.02
 C143-C89
 2.51 with sigma of 0.02
 C02V-C04E
 2.42 with sigma of 0.02
 C038-C143
 2.51 with sigma of 0.02
 C05F-C20
 2.51 with sigma of 0.02
 C143-C2
 2.51 with sigma of 0.02
 C04H-C05L
 2.79 with sigma of 0.02
 C038-C89
 2.51 with sigma of 0.02
 C05F-C06B
 2.51 with sigma of 0.02
 C02A-C057
 2.42 with sigma of 0.02
 C25-C05R
 2.51 with sigma of 0.02
 C03A-C84
 2.42 with sigma of 0.02
 C04L-C143
 1.54 with sigma of 0.02
 C05F-C75
 2.51 with sigma of 0.02
 C046-C04H
 1.4 with sigma of 0.02
 C04H-C02A
 2.42 with sigma of 0.02
 C75-C06B
 2.51 with sigma of 0.02
 C9-C03A
 2.42 with sigma of 0.02
 C04H-C04I
 1.4 with sigma of 0.02
 C05L-C046
 2.42 with sigma of 0.02
 C05U-C55
 1.54 with sigma of 0.02
 C55-C05F
 1.54 with sigma of 0.02
 C02A-C04I
 1.4 with sigma of 0.02
 C55-C93
 1.54 with sigma of 0.02
 C057-C04I
 2.79 with sigma of 0.02
 C04E-C84
 1.4 with sigma of 0.02
 C02A-C05L
 1.4 with sigma of 0.02
 C93-C06B
 2.51 with sigma of 0.02
 C55-C62
 1.54 with sigma of 0.02
 C04E-C91
 2.42 with sigma of 0.02
 C05F-C62
 2.51 with sigma of 0.02
 C9-C04E
 1.4 with sigma of 0.02
 C55-C06B
 1.54 with sigma of 0.02
 C62-C05U
 2.51 with sigma of 0.02
 C55-C75
 1.54 with sigma of 0.02
 C62-C20
 2.51 with sigma of 0.02
 C03A-C02V
 1.4 with sigma of 0.02
 C93-C75
 2.51 with sigma of 0.02
 C91-C03A
 1.4 with sigma of 0.02
 C20-C55
 1.54 with sigma of 0.02
 C20-C05U
 2.51 with sigma of 0.02
 C02V-C84
 2.79 with sigma of 0.02
 C84-C91
 1.4 with sigma of 0.02
 C91-C9
 2.79 with sigma of 0.02
 C02V-C9
 1.4 with sigma of 0.02
 O05I-C067
 2.43 with sigma of 0.02
 C65-C067
 1.54 with sigma of 0.02
 O05I-C65
 1.43 with sigma of 0.02
 C04K-C23A
 1.54 with sigma of 0.02
 C0-C23B
 2.51 with sigma of 0.02
 C12-C11
 2.51 with sigma of 0.02
 C0-C10
 2.51 with sigma of 0.02
 C11-C23A
 2.51 with sigma of 0.02
 C12-C23A
 2.51 with sigma of 0.02
 C10-C23B
 2.51 with sigma of 0.02
 C04K-C0
 1.54 with sigma of 0.02
 C10-C04K
 1.54 with sigma of 0.02
 C0-C03B
 2.51 with sigma of 0.02
 C03B-C10
 2.51 with sigma of 0.02
 C03B-C23A
 2.51 with sigma of 0.02
 C30-C31
 1.54 with sigma of 0.02
 C1M-C1K
 2.51 with sigma of 0.02
 C31-C34
 2.51 with sigma of 0.02
 C1K-C1L
 2.51 with sigma of 0.02
 C1J-C1L
 1.54 with sigma of 0.02
 C30-C34
 1.54 with sigma of 0.02
 C1J-C1K
 1.54 with sigma of 0.02
 C1G-C1J
 1.54 with sigma of 0.02
 C1J-C1M
 1.54 with sigma of 0.02
 C1L-C1M
 2.51 with sigma of 0.02
 C26-C30
 1.54 with sigma of 0.02
 H06W-O05I
 3.259 with sigma of 0.02
 H6-C62
 2.562 with sigma of 0.02
 H06T-O05I
 2.658 with sigma of 0.001
 H05A-C059
 2.74 with sigma of 0.02
 C143-H05T
 2.121 with sigma of 0.02
 H06M-C55
 2.105 with sigma of 0.02
 H06M-C75
 2.447 with sigma of 0.02
 H89A-C25
 1.131 with sigma of 0.02
 C04L-H89A
 2.096 with sigma of 0.02
 H23D-C11
 2.683 with sigma of 0.02
 H23D-C04K
 2.112 with sigma of 0.02
 H8-C061
 2.642 with sigma of 0.02
 H72A-C44
 0.918 with sigma of 0.02
 H14D-C05B
 1.305 with sigma of 0.02
 H20A-C06B
 1.399 with sigma of 0.02
 C05R-H2A
 2.021 with sigma of 0.01
 H2A-C05B
 1.848 with sigma of 0.02
 H62A-C75
 0.913 with sigma of 0.01
 H2A-C05R
 1.334 with sigma of 0.01
 H20A-C93
 1.897 with sigma of 0.01
 H20B-C55
 2.064 with sigma of 0.01
 H2A-C04L
 2.077 with sigma of 0.01
 H2A-C143
 2.512 with sigma of 0.01
 H05T-C143
 2.133 with sigma of 0.01
 H05T-C04L
 2.098 with sigma of 0.01
 H20A-C55
 2.065 with sigma of 0.01
 H20A-C05U
 2.487 with sigma of 0.01
 H0A-C11
 1.832 with sigma of 0.01
 H62A-C55
 2.096 with sigma of 0.01
 H62A-C05U
 2.542 with sigma of 0.01
 H62A-C93
 2.763 with sigma of 0.01
 H05T-C89
 3.565 with sigma of 0.01
 H05T-C2
 1.679 with sigma of 0.01
 H05T-C038
 2.733 with sigma of 0.01
 H0A-C12
 2.1 with sigma of 0.01
 H0A-C04K
 2.101 with sigma of 0.01
 H0A-C03B
 2.687 with sigma of 0.01
 H89A-C05R
 1.404 with sigma of 0.01
 H89A-C04L
 2.095 with sigma of 0.01
 H89A-C03M
 3.811 with sigma of 0.01
 H89A-C038
 2.452 with sigma of 0.01
 H72A-C02Q
 2.985 with sigma of 0.01
 H72A-C03O
 1.847 with sigma of 0.01
 H14D-C04L
 2.058 with sigma of 0.01
 H14D-C038
 2.544 with sigma of 0.01
 H75A-C05F
 2.631 with sigma of 0.01
 H75A-C55
 2.058 with sigma of 0.01
 H14A-C03O
 2.124 with sigma of 0.01
 H14A-C02Q
 2.882 with sigma of 0.01
 H06Q-O02M
 3.188 with sigma of 0.01
 H06Q-C05C
 2.033 with sigma of 0.01
3. Restrained atomic chiral volume
 C05F
 fixed at 0 with sigma of 0.1
4. Restrained planarity
 C04H, C04I, C02A, C05L, C057, C046
 with sigma of 0.1
 C03A, C02V, C9, C04E, C84, C91
 with sigma of 0.1
 C86, C85, C8, C50, C02C, C02Q
 with sigma of 0.1
5. Uiso/Uaniso restraints and constraints
C064 \\sim C03R \\sim O05I \\sim C65 \\sim C067: within 2A with sigma of 0.01
and sigma for terminal atoms of 0.02 within 2A
C01C \\sim C01J \\sim C01K \\sim C02N \\sim C02R \\sim C038 \\sim C03M \\sim
C03P \\sim C04L \\sim C05B \\sim C05R \\sim C25 \\sim C89 \\sim C143 \\sim C2:
within 2A with sigma of 0.01 and sigma for terminal atoms of 0.02 within 2A
C21 \\sim C22 \\sim C23 \\sim C26 \\sim C27 \\sim C29 \\sim C30 \\sim C31 \\sim
C34 \\sim C32: within 2A with sigma of 0.005 and sigma for terminal atoms of
0.01 within 2A
C24 \\sim C01T \\sim C37 \\sim C04V \\sim C71 \\sim C5 \\sim C69 \\sim C050
\\sim C04W \\sim C02W: within 2A with sigma of 0.01 and sigma for terminal
atoms of 0.02 within 2A
C00V \\sim C00U \\sim C02A \\sim C7 \\sim C81 \\sim C04H \\sim C04I \\sim C06A
\\sim C05L \\sim C057 \\sim C05W \\sim C046 \\sim C04R \\sim C05D \\sim C065
\\sim C45: within 2A with sigma of 0.01 and sigma for terminal atoms of 0.02
within 2A
C00L \\sim C00S \\sim C02E \\sim C05H \\sim C05G \\sim C05F \\sim C040 \\sim
C034 \\sim C55 \\sim C05U \\sim C75 \\sim C62 \\sim C93 \\sim C20 \\sim C06B:
within 2A with sigma of 0.01 and sigma for terminal atoms of 0.02 within 2A
P4 \\sim C173 \\sim C96 \\sim C15 \\sim C61 \\sim C28 \\sim C190 \\sim C3 \\sim
C179 \\sim C187 \\sim C170 \\sim C182 \\sim C4: within 2A with sigma of 0.01
and sigma for terminal atoms of 0.02 within 2A
P5 \\sim C01S \\sim C041 \\sim C056 \\sim C05P \\sim C054 \\sim C025 \\sim C01U
\\sim C020 \\sim C02D \\sim C03S \\sim C03W \\sim C044: within 2A with sigma of
0.01 and sigma for terminal atoms of 0.02 within 2A
C02U \\sim C33 \\sim C03A \\sim C05J \\sim C05Y \\sim C04E \\sim C02V \\sim C84
\\sim C91 \\sim C9: within 2A with sigma of 0.01 and sigma for terminal atoms
of 0.02 within 2A
C013 \\sim C01L \\sim C50 \\sim C58 \\sim C02C \\sim C05O \\sim C05E \\sim C85
\\sim C8 \\sim C86 \\sim C04T \\sim C02Q \\sim C03O \\sim C066 \\sim C068 \\sim
C14 \\sim C44 \\sim C1 \\sim C72: within 2A with sigma of 0.01 and sigma for
terminal atoms of 0.02 within 2A
C00M \\sim C00O \\sim C012 \\sim C01G \\sim C01Y \\sim C03B \\sim C03U \\sim
C043 \\sim C04K \\sim C10 \\sim C0 \\sim C23B \\sim C23A \\sim C11 \\sim C12:
within 2A with sigma of 0.01 and sigma for terminal atoms of 0.02 within 2A
C1A \\sim C16 \\sim C13 \\sim C19 \\sim C02K \\sim C1C \\sim C18 \\sim C1B
\\sim C17 \\sim C00Z: within 2A with sigma of 0.01 and sigma for terminal atoms
of 0.02 within 2A
C04P \\sim C04U \\sim C04Z \\sim C052: within 2A with sigma of 0.01 and sigma
for terminal atoms of 0.02 within 2A
C1D \\sim C1E \\sim C1F \\sim C1G \\sim C1H \\sim C1I \\sim C1J \\sim C1K \\sim
C1L \\sim C1M: within 2A with sigma of 0.01 and sigma for terminal atoms of
0.02 within 2A
C061 \\sim C05Z \\sim C05Q \\sim C03X: within 2A with sigma of 0.01 and sigma
for terminal atoms of 0.02 within 2A
Uanis(Sb09) \\sim Ueq, Uanis(F01V) \\sim Ueq, Uanis(F030) \\sim Ueq,
Uanis(F031) \\sim Ueq, Uanis(F03V) \\sim Ueq, Uanis(F05N) \\sim Ueq, Uanis(F1)
\\sim Ueq: with sigma of 0.01 and sigma for terminal atoms of 0.02
Uanis(F01P) \\sim Ueq, Uanis(Sb0B) \\sim Ueq, Uanis(F01D) \\sim Ueq,
Uanis(F01I) \\sim Ueq, Uanis(F02O) \\sim Ueq, Uanis(F03H) \\sim Ueq,
Uanis(F047) \\sim Ueq: with sigma of 0.01 and sigma for terminal atoms of 0.02
6. Others
 Sof(H02E)=Sof(H02F)=Sof(P4)=Sof(C173)=Sof(H173)=Sof(C96)=Sof(C15)=Sof(H15)=
 Sof(C61)=Sof(H61)=Sof(C28)=Sof(H28)=Sof(C190)=Sof(H190)=Sof(C3)=Sof(C179)=
 Sof(H179)=Sof(C187)=Sof(H187)=Sof(C170)=Sof(H170)=Sof(C182)=Sof(H182)=Sof(C4)=
 Sof(H4A)=1-FVAR(1)
 Sof(P5)=Sof(C01S)=Sof(H01S)=Sof(C041)=Sof(C056)=Sof(H056)=Sof(C05P)=Sof(H05P)=
 Sof(C054)=Sof(H054)=Sof(C025)=Sof(H025)=Sof(C01U)=Sof(C020)=Sof(H020)=
 Sof(H02C)=Sof(H02D)=Sof(C02D)=Sof(H02I)=Sof(C03S)=Sof(H03S)=Sof(C03W)=
 Sof(H03W)=Sof(C044)=Sof(H044)=FVAR(1)
 Sof(C8)=Sof(H8A)=Sof(C85)=Sof(H85)=Sof(C86)=Sof(H86)=Sof(C50)=Sof(H50)=1-
 FVAR(2)
 Sof(C04T)=Sof(H04T)=Sof(C05E)=Sof(H05E)=Sof(C05O)=Sof(H05O)=Sof(C58)=Sof(H58)=
 FVAR(2)
 Sof(H04A)=Sof(C02V)=Sof(H02V)=Sof(C84)=Sof(H84)=Sof(C91)=Sof(H91)=Sof(C9)=
 Sof(H9A)=1-FVAR(3)
 Sof(C02U)=Sof(H02U)=Sof(C33)=Sof(H33)=Sof(C05J)=Sof(H05J)=Sof(C05Y)=Sof(H05Y)=
 Sof(H04E)=FVAR(3)
 Sof(C04V)=Sof(H04V)=Sof(C04W)=Sof(H04W)=Sof(C050)=Sof(H050)=Sof(C37)=Sof(H37)=
 1-FVAR(4)
 Sof(C71)=Sof(H71)=Sof(C5)=Sof(H5A)=Sof(C24)=Sof(H24)=Sof(C69)=Sof(H69)=FVAR(4)
 Sof(C068)=Sof(H06J)=Sof(H06K)=Sof(H06L)=Sof(C44)=Sof(H44A)=Sof(H44B)=
 Sof(H44C)=Sof(C1)=Sof(H1A)=Sof(H1B)=Sof(H1C)=1-FVAR(5)
 Sof(C066)=Sof(H06G)=Sof(H06H)=Sof(H06I)=Sof(C14)=Sof(H14A)=Sof(H14B)=
 Sof(H14C)=Sof(C72)=Sof(H72A)=Sof(H72B)=Sof(H72C)=FVAR(5)
 Sof(C06B)=Sof(H06M)=Sof(H06N)=Sof(H06O)=Sof(C75)=Sof(H75A)=Sof(H75B)=
 Sof(H75C)=Sof(C93)=Sof(H93A)=Sof(H93B)=Sof(H93C)=1-FVAR(6)
 Sof(C05U)=Sof(H6)=Sof(HI)=Sof(HJ)=Sof(C20)=Sof(H20A)=Sof(H20B)=Sof(H20C)=
 Sof(C62)=Sof(H62A)=Sof(H62B)=Sof(H62C)=FVAR(6)
 Sof(C81)=Sof(H81)=Sof(C05W)=Sof(H9)=Sof(C06A)=Sof(H06P)=Sof(C7)=Sof(H7A)=1-
 FVAR(7)
 Sof(C04H)=Sof(H04H)=Sof(C04I)=Sof(H04I)=Sof(C057)=Sof(H057)=Sof(C05L)=Sof(H2)=
 FVAR(7)
 Sof(C89)=Sof(H89A)=Sof(H89B)=Sof(H89C)=Sof(C143)=Sof(H14D)=Sof(H14E)=
 Sof(H14F)=Sof(C2)=Sof(H2A)=Sof(H2B)=Sof(H2C)=1-FVAR(8)
 Sof(C05B)=Sof(H05T)=Sof(H05U)=Sof(H05V)=Sof(C05R)=Sof(H4)=Sof(HE)=Sof(HF)=
 Sof(C25)=Sof(H25A)=Sof(H25B)=Sof(H25C)=FVAR(8)
 Sof(C10)=Sof(H10A)=Sof(H10B)=Sof(H10C)=Sof(C0)=Sof(H0A)=Sof(H0B)=Sof(H0C)=
 Sof(C23B)=Sof(H23A)=Sof(H23B)=Sof(H23C)=1-FVAR(9)
 Sof(C23A)=Sof(H23D)=Sof(H23E)=Sof(H23F)=Sof(C11)=Sof(H11A)=Sof(H11B)=
 Sof(H11C)=Sof(C12)=Sof(H12A)=Sof(H12B)=Sof(H12C)=FVAR(9)
 Sof(H02M)=Sof(C17)=Sof(H17)=Sof(C18)=Sof(H18)=Sof(C19)=Sof(H19)=Sof(C1A)=
 Sof(H1AA)=1-FVAR(10)
 Sof(H02K)=Sof(C16)=Sof(H16)=Sof(C13)=Sof(H13)=Sof(C1B)=Sof(H1BA)=Sof(C1C)=
 Sof(H1CA)=FVAR(10)
 Sof(C22)=Sof(H22)=Sof(C23)=Sof(H23)=Sof(C26)=Sof(C27)=Sof(H27)=Sof(C29)=
 Sof(H29)=Sof(C21)=Sof(C31)=Sof(H31A)=Sof(H31B)=Sof(H31C)=Sof(C32)=Sof(H32A)=
 Sof(H32B)=Sof(H32C)=Sof(C30)=Sof(C34)=Sof(H34A)=Sof(H34B)=Sof(H34C)=1-FVAR(11)
 Sof(C1E)=Sof(H1E)=Sof(C1F)=Sof(H1F)=Sof(C1G)=Sof(C1H)=Sof(H1H)=Sof(C1I)=
 Sof(H1I)=Sof(C1D)=Sof(C1J)=Sof(C1K)=Sof(H1KA)=Sof(H1KB)=Sof(H1KC)=Sof(C1L)=
 Sof(H1LA)=Sof(H1LB)=Sof(H1LC)=Sof(C1M)=Sof(H1MA)=Sof(H1MB)=Sof(H1MC)=FVAR(11)
7.a Secondary CH2 refined with riding coordinates:
 C017(H01A,H01B), C018(H01C,H01D), C01X(H01F,H01I), C022(H02A,H02B), C027(H02C,
 H02D), C027(H02E,H02F), C033(H03A,H03B), C03R(H03C,H03H), C042(H04X,H04Y),
 C05C(H10,HB), C65(H65A,H65B)
7.b Aromatic/amide H refined with riding coordinates:
 C012(H012), C01A(H01E), C01G(H01G), C01H(H01H), C01K(H01K), C01O(H01O),
 C03G(H03G), C036(H036), C02L(H02L), C02H(H02H), C01Q(H01Q), C01R(H01R),
 C01S(H01S), C056(H056), C05P(H05P), C054(H054), C025(H025), C01W(H01W),
 C01Z(H01Z), C020(H020), C023(H023), C024(H024), C026(H026), C028(H028),
 C02B(H02G), C02D(H02I), C02F(H02J), C02K(H02M), C02K(H02K), C02N(H02N),
 C02P(H02P), C02S(H02S), C02T(H02T), C02U(H02U), C33(H33), C05J(H05J),
 C05Y(H05Y), C04E(H04E), C04E(H04A), C02V(H02V), C02X(H02X), C02Z(H02Z),
 C032(H032), C035(H035), C037(H037), C039(H039), C03D(H03D), C03E(H03E),
 C03F(H03F), C03I(H03I), C22(H22), C23(H23), C27(H27), C29(H29), C03M(H03M),
 C03N(H03N), C03P(H03P), C03Q(H03Q), C03S(H03S), C03U(H03U), C03W(H03W),
 C03Y(H03Y), C03Z(H03Z), C043(H043), C044(H044), C048(H048), C04A(H04B),
 C17(H17), C04H(H04H), C04I(H04I), C16(H16), C04T(H04T), C05E(H05E), C05O(H05O),
  C58(H58), C04V(H04V), C04W(H04W), C18(H18), C050(H050), C13(H13), C057(H057),
 C05G(H05), C05H(H1), C034(H034), C040(H040), C05L(H2), C8(H8A), C85(H85),
 C86(H86), C50(H50), C84(H84), C91(H91), C173(H173), C15(H15), C61(H61),
 C28(H28), C190(H190), C37(H37), C179(H179), C187(H187), C170(H170), C182(H182),
  C4(H4A), C71(H71), C5(H5A), C24(H24), C69(H69), C81(H81), C05W(H9),
 C06A(H06P), C7(H7A), C9(H9A), C19(H19), C1A(H1AA), C1B(H1BA), C1C(H1CA),
 C1E(H1E), C1F(H1F), C1H(H1H), C1I(H1I)
7.c Fitted hexagon refined as free rotating group:
 C01O(C03G,C036,C029,C02L,C02H), C01S(C041,C056,C05P,C054,C025), C02U(C33,C03A,
 C05J,C05Y,C04E), C22(C23,C26,C27,C29,C21), C04T(C02Q,C05E,C05O,C02C,C58),
 C05F(C05G,C05H,C02E,C034,C040), C173(C96,C15,C61,C28,C190), C3(C179,C187,C170,
 C182,C4), C81(C046,C05W,C06A,C02A,C7), C1E(C1F,C1G,C1H,C1I,C1D)
7.d Idealised Me refined as rotating group:
 C04C(H04Z,H,HA), C31(H31A,H31B,H31C), C10(H10A,H10B,H10C), C04O(H04C,H04D,
 H04F), C04P(H04G,H04J,H04K), C04Q(H04L,H04M,H04N), C04S(H04O,H04P,H04Q),
 C04U(H04R,H04S,H04U), C051(H05A,H05B,H05C), C052(H05D,H05F,H05G), C32(H32A,
 H32B,H32C), C058(H05H,H05I,H05K), C059(H05L,H05M,H05N), C05A(H05Q,H05R,H05S),
 C05B(H05T,H05U,H05V), C05D(H05W,H05X,H05Z), C0(H0A,H0B,H0C), C05Q(H3,HC,HD),
 C05R(H4,HE,HF), C05S(H5,HG,HH), C05U(H6,HI,HJ), C05V(H7,HK,HL), C05Z(H8,HM,HN),
  C34(H34A,H34B,H34C), C061(H06A,H06B,H06C), C064(H06T,H06U,H06V), C065(H06D,
 H06E,H06F), C066(H06G,H06H,H06I), C067(H06W,H06X,H06Y), C068(H06J,H06K,H06L),
 C069(H06Q,H06R,H06S), C06B(H06M,H06N,H06O), C20(H20A,H20B,H20C), C25(H25A,H25B,
 H25C), C14(H14A,H14B,H14C), C23B(H23A,H23B,H23C), C44(H44A,H44B,H44C),
 C45(H45A,H45B,H45C), C89(H89A,H89B,H89C), C1(H1A,H1B,H1C), C72(H72A,H72B,H72C),
  C75(H75A,H75B,H75C), C93(H93A,H93B,H93C), C62(H62A,H62B,H62C), C143(H14D,H14E,
 H14F), C2(H2A,H2B,H2C), C23A(H23D,H23E,H23F), C11(H11A,H11B,H11C), C12(H12A,
 H12B,H12C), C1K(H1KA,H1KB,H1KC), C1L(H1LA,H1LB,H1LC), C1M(H1MA,H1MB,H1MC)
;
_smtbx_masks_void_probe_radius 1.2
_smtbx_masks_void_truncation_radius 1.2
_olex2_submission_special_instructions 'No special instructions were received'

loop_
_space_group_symop_operation_xyz
'x, y, z'
'-x, -y, -z'

loop_
_atom_site_label
_atom_site_type_symbol
_atom_site_fract_x
_atom_site_fract_y
_atom_site_fract_z
_atom_site_U_iso_or_equiv
_atom_site_adp_type
_atom_site_occupancy
_atom_site_site_symmetry_order
_atom_site_calc_flag
_atom_site_refinement_flags_posn
_atom_site_refinement_flags_adp
_atom_site_refinement_flags_occupancy
_atom_site_disorder_assembly
_atom_site_disorder_group
Ag2 Ag 0.37271(7) 0.47630(6) 0.56127(6) 0.0709(4) Uani 1 1 d . . . . .
Ag1 Ag 0.32700(7) 0.61955(6) 0.58364(6) 0.0668(3) Uani 1 1 d . . . . .
Ag4 Ag 0.41318(8) 0.62031(6) 0.67288(6) 0.0716(4) Uani 1 1 d . . . . .
Ag7 Ag 0.34047(8) 0.52712(7) 0.83676(6) 0.0736(4) Uani 1 1 d . . . . .
Ag9 Ag 0.17916(7) 0.54232(8) 0.70347(6) 0.0743(4) Uani 1 1 d . . . . .
Ag5 Ag 0.45941(7) 0.46511(7) 0.68090(6) 0.0726(4) Uani 1 1 d . . . . .
Ag8 Ag 0.58487(8) 0.49719(7) 0.74996(7) 0.0756(4) Uani 1 1 d . . . . .
Ag3 Ag 0.24351(9) 0.55265(9) 0.54872(7) 0.0869(5) Uani 1 1 d . . . . .
Sb09 Sb 1.01695(10) 0.77830(11) 0.37543(7) 0.1171(7) Uani 1 1 d . U . . .
Ag6 Ag 0.30695(10) 0.54730(10) 0.71345(8) 0.1017(5) Uani 1 1 d . . . . .
Sb0B Sb 0.09270(11) 0.34105(12) 0.98012(9) 0.1242(7) Uani 1 1 d . U . . .
Cu2 Cu 0.62480(12) 0.44000(10) 0.54349(9) 0.0511(5) Uani 1 1 d . . . . .
Cu1 Cu 0.48267(13) 0.54077(10) 0.55543(10) 0.0588(6) Uani 1 1 d . . . . .
Cu3 Cu 0.56479(14) 0.53200(12) 0.64474(11) 0.0651(6) Uani 1 1 d . . . . .
Cu4 Cu 0.44925(14) 0.57395(12) 0.76465(11) 0.0642(6) Uani 1 1 d . . . . .
P2 P 0.2315(3) 0.5410(3) 0.93110(19) 0.0698(12) Uani 1 1 d . . . . .
P1 P 0.0702(3) 0.5386(3) 0.79247(19) 0.0701(12) Uani 1 1 d . . . . .
P3 P 0.7108(3) 0.4615(3) 0.7376(3) 0.0804(14) Uani 1 1 d . . . . .
P5 P 0.8526(7) 0.4329(6) 0.4876(5) 0.060(3) Uani 0.608(18) 1 d . U P A 1
C00L C 0.4379(10) 0.6339(9) 0.5741(7) 0.065(4) Uani 1 1 d . U . . .
C00M C 0.4855(9) 0.3944(9) 0.5778(7) 0.060(3) Uani 1 1 d . U . . .
C00N C 0.6005(9) 0.3831(7) 0.6716(8) 0.061(4) Uani 1 1 d . . . . .
C00O C 0.4853(8) 0.4519(8) 0.5615(6) 0.055(3) Uani 1 1 d . U . . .
C00P C 0.2422(10) 0.4305(9) 0.6389(8) 0.067(4) Uani 1 1 d . . . . .
C00Q C 0.6251(9) 0.5864(9) 0.5520(8) 0.064(4) Uani 1 1 d . . . . .
C00R C 0.5321(10) 0.6125(12) 0.6981(8) 0.074(5) Uani 1 1 d . . . . .
C00S C 0.4199(11) 0.6926(9) 0.5852(8) 0.073(4) Uani 1 1 d . U . . .
C00T C 0.2543(9) 0.4770(11) 0.6106(7) 0.070(5) Uani 1 1 d . . . . .
C00U C 0.3603(11) 0.4144(10) 0.7714(10) 0.080(4) Uani 1 1 d . U . . .
C00V C 0.3481(11) 0.4637(10) 0.7436(9) 0.078(4) Uani 1 1 d . U . . .
C00W C 0.2262(9) 0.3770(10) 0.6686(8) 0.065(4) Uani 1 1 d . . . . .
C00X C 0.6464(11) 0.6446(10) 0.5514(7) 0.069(5) Uani 1 1 d . . . . .
C00Z C 0.2430(11) 0.4923(11) 0.9945(8) 0.079(4) Uani 1 1 d . U . . .
C010 C 0.1850(13) 0.2675(12) 0.7315(10) 0.092(6) Uani 1 1 d . . . . .
C011 C 0.5200(11) 0.6662(8) 0.7192(9) 0.069(4) Uani 1 1 d . . . . .
C012 C 0.4309(12) 0.2494(10) 0.6441(10) 0.085(4) Uani 1 1 d . U . . .
H012 H 0.386611 0.239638 0.667934 0.102 Uiso 1 1 calc R U . . .
C013 C 0.4663(11) 0.5106(9) 0.8211(9) 0.071(4) Uani 1 1 d . U . . .
C015 C 0.2418(9) 0.6255(9) 0.6882(8) 0.064(4) Uani 1 1 d . . . . .
C016 C 0.5038(12) 0.7309(9) 0.7443(8) 0.073(5) Uani 1 1 d . . . . .
C017 C 0.1563(9) 0.5185(10) 0.9241(8) 0.069(5) Uani 1 1 d . . . . .
H01A H 0.171611 0.470097 0.917434 0.083 Uiso 1 1 calc R U . . .
H01B H 0.112087 0.531904 0.963312 0.083 Uiso 1 1 calc R U . . .
C018 C 0.0862(10) 0.5146(10) 0.8604(7) 0.067(4) Uani 1 1 d . . . . .
H01C H 0.037809 0.524999 0.896057 0.081 Uiso 1 1 calc R U . . .
H01D H 0.109764 0.466408 0.856310 0.081 Uiso 1 1 calc R U . . .
C019 C 0.2918(11) 0.6771(10) 0.7949(8) 0.068(4) Uani 1 1 d . . . . .
C01A C 0.2158(12) 0.3270(9) 0.6413(9) 0.077(5) Uani 1 1 d . . . . .
H01E H 0.223795 0.328828 0.599227 0.092 Uiso 1 1 calc R U . . .
C01B C 0.5810(9) 0.4381(9) 0.6545(9) 0.067(4) Uani 1 1 d . . . . .
C01C C 0.7006(11) 0.3607(10) 0.5019(9) 0.078(4) Uani 1 1 d . U . . .
F01D F 0.1604(11) 0.3595(11) 0.9066(8) 0.159(7) Uani 1 1 d . U . . .
C01E C 0.1964(12) 0.6250(10) 0.9629(8) 0.077(5) Uani 1 1 d . . . . .
C01F C 0.0006(12) 0.6182(11) 0.8116(8) 0.081(6) Uani 1 1 d . . . . .
C01G C 0.4267(11) 0.3097(9) 0.6235(8) 0.072(4) Uani 1 1 d . U . . .
H01G H 0.379719 0.339794 0.629284 0.086 Uiso 1 1 calc R U . . .
C01H C 0.1948(15) 0.2759(13) 0.6714(13) 0.107(8) Uani 1 1 d . . . . .
H01H H 0.186764 0.245063 0.650111 0.129 Uiso 1 1 calc R U . . .
F01I F 0.0217(12) 0.3279(11) 1.0527(9) 0.158(6) Uani 1 1 d . U . . .
C01J C 0.7380(11) 0.3005(10) 0.4936(9) 0.076(4) Uani 1 1 d . U . . .
C01K C 0.8410(11) 0.1367(10) 0.5284(10) 0.083(4) Uani 1 1 d . U . . .
H01K H 0.873516 0.119880 0.548226 0.099 Uiso 1 1 calc R U . . .
C01L C 0.4757(12) 0.4727(10) 0.8615(9) 0.077(4) Uani 1 1 d . U . . .
C01M C 0.6067(12) 0.5416(11) 0.5466(9) 0.080(5) Uani 1 1 d . . . . .
C01N C 0.3522(12) 0.6313(9) 0.7755(7) 0.068(4) Uani 1 1 d . . . . .
C01O C -0.0318(8) 0.3864(7) 0.7662(6) 0.096(7) Uani 1 1 d G . . . .
H01O H -0.051532 0.354384 0.760092 0.115 Uiso 1 1 calc R U . . .
C03G C -0.0433(8) 0.4049(7) 0.8251(5) 0.094(6) Uani 1 1 d G . . . .
H03G H -0.070972 0.385448 0.859302 0.112 Uiso 1 1 calc R U . . .
C036 C -0.0144(8) 0.4518(7) 0.8341(4) 0.087(6) Uani 1 1 d G . . . .
H036 H -0.022260 0.464382 0.874347 0.104 Uiso 1 1 calc R U . . .
C029 C 0.0261(7) 0.4802(6) 0.7841(5) 0.062(4) Uani 1 1 d G . . . .
C02L C 0.0377(7) 0.4618(7) 0.7251(4) 0.092(7) Uani 1 1 d G . . . .
H02L H 0.065335 0.481187 0.690969 0.110 Uiso 1 1 calc R U . . .
C02H C 0.0087(8) 0.4149(8) 0.7162(4) 0.088(6) Uani 1 1 d G . . . .
H02H H 0.016623 0.402254 0.675924 0.106 Uiso 1 1 calc R U . . .
F01P F 0.0953(11) 0.4137(10) 1.0217(8) 0.158(7) Uani 1 1 d . U . . .
C01Q C 0.0618(12) 0.8092(11) 0.6462(10) 0.091(6) Uani 1 1 d . . . . .
H01Q H 0.037834 0.814678 0.619020 0.109 Uiso 1 1 calc R U . . .
C01R C 0.0228(13) 0.6731(11) 0.7996(9) 0.084(5) Uani 1 1 d . . . . .
H01R H 0.074222 0.667527 0.781467 0.101 Uiso 1 1 calc R U . . .
C01S C 0.8732(11) 0.5518(10) 0.4532(7) 0.065(5) Uani 0.608(18) 1 d G U P A 1
H01S H 0.857395 0.546061 0.422315 0.078 Uiso 0.608(18) 1 calc R U P A 1
C041 C 0.8768(11) 0.5047(8) 0.4952(8) 0.064(4) Uani 0.608(18) 1 d G U P A 1
C056 C 0.8998(11) 0.5132(9) 0.5405(8) 0.073(5) Uani 0.608(18) 1 d G U P A 1
H056 H 0.902287 0.480992 0.569194 0.088 Uiso 0.608(18) 1 calc R U P A 1
C05P C 0.9193(11) 0.5687(10) 0.5437(8) 0.072(5) Uani 0.608(18) 1 d G U P A 1
H05P H 0.935016 0.574497 0.574669 0.087 Uiso 0.608(18) 1 calc R U P A 1
C054 C 0.9156(12) 0.6158(9) 0.5017(9) 0.077(6) Uani 0.608(18) 1 d G U P A 1
H054 H 0.928934 0.653786 0.503967 0.092 Uiso 0.608(18) 1 calc R U P A 1
C025 C 0.8926(12) 0.6074(9) 0.4565(8) 0.072(6) Uani 0.608(18) 1 d G U P A 1
H025 H 0.890125 0.639568 0.427790 0.087 Uiso 0.608(18) 1 calc R U P A 1
C01T C 0.6295(12) 0.3235(9) 0.6939(9) 0.081(4) Uani 1 1 d . U . . .
C01U C 0.9387(17) 0.3711(16) 0.4340(13) 0.057(4) Uani 0.608(18) 1 d . U P A 1
F01V F 1.0682(10) 0.7642(10) 0.2911(8) 0.146(6) Uani 1 1 d . U . . .
C01W C 0.1940(13) 0.3160(13) 0.7605(9) 0.099(8) Uani 1 1 d . . . . .
H01W H 0.185426 0.313484 0.802561 0.119 Uiso 1 1 calc R U . . .
C01X C 0.1357(13) 0.5481(11) 0.8739(8) 0.086(6) Uani 1 1 d . . . . .
H01F H 0.181099 0.543857 0.836297 0.103 Uiso 1 1 calc R U . . .
H01I H 0.108629 0.595504 0.885280 0.103 Uiso 1 1 calc R U . . .
C01Y C 0.4893(10) 0.3285(9) 0.5941(8) 0.066(3) Uani 1 1 d . U . . .
C01Z C 0.2148(12) 0.3676(10) 0.7307(10) 0.084(6) Uani 1 1 d . . . . .
H01Z H 0.221822 0.398515 0.752696 0.100 Uiso 1 1 calc R U . . .
C020 C 0.9806(18) 0.3144(16) 0.4509(13) 0.058(5) Uani 0.608(18) 1 d . U P A 1
H020 H 0.963379 0.304195 0.492583 0.069 Uiso 0.608(18) 1 calc R U P A 1
C021 C 0.4736(16) 0.8548(11) 0.7950(12) 0.094(6) Uani 1 1 d . . . . .
C022 C 0.7813(11) 0.4416(11) 0.6078(9) 0.081(6) Uani 1 1 d . . . . .
H02A H 0.733077 0.451728 0.604987 0.097 Uiso 1 1 calc R U . . .
H02B H 0.792624 0.483118 0.607459 0.097 Uiso 1 1 calc R U . . .
C023 C 0.4354(11) 0.7613(10) 0.7899(8) 0.079(5) Uani 1 1 d . . . . .
H023 H 0.398602 0.740028 0.804234 0.094 Uiso 1 1 calc R U . . .
C024 C 0.2457(13) 0.6623(12) 0.9482(10) 0.090(6) Uani 1 1 d . . . . .
H024 H 0.296195 0.643351 0.921347 0.108 Uiso 1 1 calc R U . . .
C026 C 0.6908(13) 0.6476(10) 0.5760(12) 0.093(6) Uani 1 1 d . . . . .
H026 H 0.708859 0.610110 0.594874 0.112 Uiso 1 1 calc R U . . .
C027 C 0.8402(10) 0.3954(10) 0.5554(9) 0.074(5) Uani 1 1 d . . . . .
H02C H 0.826226 0.355691 0.553845 0.089 Uiso 0.608(18) 1 calc R U P A 1
H02D H 0.887039 0.381584 0.561042 0.089 Uiso 0.608(18) 1 calc R U P A 1
H02E H 0.826364 0.354752 0.558922 0.089 Uiso 0.392(18) 1 calc R U P A 2
H02F H 0.885662 0.383842 0.563028 0.089 Uiso 0.392(18) 1 calc R U P A 2
C028 C 0.1103(14) 0.7493(12) 0.6470(9) 0.092(6) Uani 1 1 d . . . . .
H028 H 0.115552 0.712735 0.623195 0.111 Uiso 1 1 calc R U . . .
C02B C -0.0773(10) 0.6261(11) 0.8415(9) 0.081(5) Uani 1 1 d . . . . .
H02G H -0.093978 0.588816 0.851678 0.097 Uiso 1 1 calc R U . . .
C02D C 1.0420(18) 0.2759(17) 0.4112(14) 0.063(5) Uani 0.608(18) 1 d . U P A 1
H02I H 1.070585 0.239852 0.424902 0.076 Uiso 0.608(18) 1 calc R U P A 1
C02F C 0.8442(13) 0.5680(15) 0.7296(10) 0.097(7) Uani 1 1 d . . . . .
H02J H 0.894289 0.558102 0.723935 0.116 Uiso 1 1 calc R U . . .
C02G C 0.7468(10) 0.5295(11) 0.7354(8) 0.075(5) Uani 1 1 d . . . . .
C02I C 0.2045(10) 0.6758(12) 0.6795(7) 0.078(6) Uani 1 1 d . . . . .
C02J C 0.0479(12) 0.8611(11) 0.6844(10) 0.088(6) Uani 1 1 d . . . . .
C02K C 0.2568(11) 0.4206(11) 1.0897(9) 0.081(4) Uani 1 1 d . U . . .
H02M H 0.271243 0.393295 1.118028 0.097 Uiso 0.51(2) 1 calc R U P B 2
H02K H 0.269075 0.399146 1.121579 0.097 Uiso 0.49(2) 1 calc R U P B 1
O02M O 0.1281(14) 0.8996(10) 1.0757(10) 0.140(7) Uani 1 1 d D . . . .
C02N C 0.8188(10) 0.2042(10) 0.5209(9) 0.076(4) Uani 1 1 d . U . . .
H02N H 0.838141 0.232130 0.534258 0.091 Uiso 1 1 calc R U . . .
F02O F 0.0180(12) 0.4044(11) 0.9640(9) 0.171(7) Uani 1 1 d . U . . .
C02P C 0.1435(14) 0.7936(11) 0.7132(9) 0.098(7) Uani 1 1 d . . . . .
H02P H 0.173776 0.789649 0.734915 0.118 Uiso 1 1 calc R U . . .
C02R C 0.7693(11) 0.2306(10) 0.4946(9) 0.077(3) Uani 1 1 d . U . . .
C02S C 0.8174(13) 0.5196(13) 0.7333(9) 0.088(6) Uani 1 1 d . . . . .
H02S H 0.846878 0.476201 0.734534 0.105 Uiso 1 1 calc R U . . .
C02T C 0.2197(17) 0.7280(10) 0.9738(10) 0.094(7) Uani 1 1 d . . . . .
H02T H 0.253342 0.752211 0.965252 0.113 Uiso 1 1 calc R U . . .
C02U C 0.7961(9) 0.3237(10) 0.8380(7) 0.085(5) Uani 0.61(3) 1 d G U P C 1
H02U H 0.840849 0.289610 0.831668 0.102 Uiso 0.61(3) 1 calc R U P C 1
C33 C 0.7890(8) 0.3603(10) 0.7897(6) 0.083(5) Uani 0.61(3) 1 d G U P C 1
H33 H 0.828862 0.351205 0.750372 0.100 Uiso 0.61(3) 1 calc R U P C 1
C03A C 0.7235(9) 0.4101(8) 0.7991(6) 0.088(4) Uani 1 1 d DG U . . .
C05J C 0.6652(9) 0.4234(10) 0.8567(8) 0.092(5) Uani 0.61(3) 1 d G U P C 1
H05J H 0.620418 0.457446 0.863052 0.110 Uiso 0.61(3) 1 calc R U P C 1
C05Y C 0.6723(9) 0.3868(12) 0.9050(6) 0.100(5) Uani 0.61(3) 1 d G U P C 1
H05Y H 0.632403 0.395852 0.944348 0.120 Uiso 0.61(3) 1 calc R U P C 1
C04E C 0.7378(10) 0.3369(9) 0.8957(6) 0.108(5) Uani 1 1 d DG U . . .
H04E H 0.742618 0.311934 0.928657 0.129 Uiso 0.61(3) 1 calc R U P C 1
H04A H 0.729218 0.308970 0.928351 0.129 Uiso 0.39(3) 1 calc R U P C 2
C02V C 0.7725(19) 0.3464(13) 0.7871(8) 0.087(6) Uani 0.39(3) 1 d D U P C 2
H02V H 0.797801 0.326471 0.746393 0.104 Uiso 0.39(3) 1 calc R U P C 2
C02W C 0.6862(13) 0.2092(9) 0.7469(10) 0.087(4) Uani 1 1 d . U . . .
C02X C 0.4210(15) 0.8237(11) 0.8147(10) 0.094(7) Uani 1 1 d . . . . .
H02X H 0.373717 0.845044 0.845956 0.113 Uiso 1 1 calc R U . . .
C02Z C -0.0272(14) 0.7375(15) 0.8127(11) 0.109(9) Uani 1 1 d . . . . .
H02Z H -0.011105 0.775102 0.802531 0.131 Uiso 1 1 calc R U . . .
F030 F 0.9610(13) 0.7855(12) 0.4567(9) 0.189(9) Uani 1 1 d . U . . .
F031 F 1.1037(10) 0.7517(10) 0.3859(9) 0.148(6) Uani 1 1 d . U . . .
C032 C 0.6434(18) 0.7547(10) 0.5220(14) 0.127(11) Uani 1 1 d . . . . .
H032 H 0.625978 0.793180 0.503815 0.152 Uiso 1 1 calc R U . . .
C033 C 0.7788(12) 0.4074(9) 0.6677(10) 0.088(6) Uani 1 1 d . . . . .
H03A H 0.828415 0.394656 0.668183 0.106 Uiso 1 1 calc R U . . .
H03B H 0.765605 0.366894 0.667919 0.106 Uiso 1 1 calc R U . . .
C035 C 0.6199(13) 0.6967(8) 0.5206(11) 0.092(7) Uani 1 1 d . . . . .
H035 H 0.589372 0.695063 0.500424 0.111 Uiso 1 1 calc R U . . .
C037 C 0.1194(12) 0.6523(11) 1.0022(9) 0.090(6) Uani 1 1 d . . . . .
H037 H 0.085396 0.628276 1.012127 0.108 Uiso 1 1 calc R U . . .
C038 C 0.8169(10) 0.0956(9) 0.5077(9) 0.094(4) Uani 1 1 d D U . . .
C039 C 0.5546(14) 0.7621(13) 0.7259(11) 0.106(8) Uani 1 1 d . . . . .
H039 H 0.601635 0.742095 0.693869 0.127 Uiso 1 1 calc R U . . .
C03B C 0.4973(13) 0.2020(9) 0.6315(11) 0.101(5) Uani 1 1 d D U . . .
C03C C 0.6901(14) 0.7532(14) 0.5493(12) 0.102(8) Uani 1 1 d . . . . .
C03D C 0.5397(18) 0.8217(11) 0.7525(14) 0.113(9) Uani 1 1 d . . . . .
H03D H 0.578195 0.840915 0.740313 0.136 Uiso 1 1 calc R U . . .
C03E C -0.1281(12) 0.6898(14) 0.8554(10) 0.101(8) Uani 1 1 d . . . . .
H03E H -0.179638 0.695788 0.873953 0.121 Uiso 1 1 calc R U . . .
C03F C -0.1040(15) 0.7425(15) 0.8426(11) 0.110(8) Uani 1 1 d . . . . .
H03F H -0.139544 0.784976 0.853900 0.133 Uiso 1 1 calc R U . . .
F03H F 0.0905(17) 0.2664(14) 0.9449(13) 0.220(11) Uani 1 1 d . U . . .
C03I C 0.0985(13) 0.7182(14) 1.0250(11) 0.101(7) Uani 1 1 d . . . . .
H03I H 0.048473 0.738614 1.052122 0.121 Uiso 1 1 calc R U . . .
C22 C 0.208(3) 0.805(3) 0.824(4) 0.113(16) Uani 0.25(4) 1 d G U P D 2
H22 H 0.246937 0.822172 0.800865 0.135 Uiso 0.25(4) 1 calc R U P D 2
C23 C 0.137(4) 0.848(2) 0.857(4) 0.113(16) Uani 0.25(4) 1 d G U P D 2
H23 H 0.128489 0.894132 0.856997 0.136 Uiso 0.25(4) 1 calc R U P D 2
C26 C 0.079(3) 0.823(3) 0.890(4) 0.113(16) Uani 0.25(4) 1 d DG U P D 2
C27 C 0.092(3) 0.756(3) 0.890(4) 0.113(16) Uani 0.25(4) 1 d G U P D 2
H27 H 0.052672 0.739019 0.912579 0.135 Uiso 0.25(4) 1 calc R U P D 2
C29 C 0.162(4) 0.713(2) 0.857(4) 0.112(16) Uani 0.25(4) 1 d G U P D 2
H29 H 0.171119 0.667059 0.856449 0.134 Uiso 0.25(4) 1 calc R U P D 2
C21 C 0.220(3) 0.738(3) 0.823(4) 0.112(16) Uani 0.25(4) 1 d G U P D 2
C03L C 0.1517(11) 0.7406(9) 0.6811(8) 0.071(5) Uani 1 1 d . . . . .
C03M C 0.7437(11) 0.1882(10) 0.4734(10) 0.086(4) Uani 1 1 d D U . . .
H03M H 0.710451 0.204376 0.454148 0.103 Uiso 1 1 calc R U . . .
C03N C 0.7141(15) 0.7020(11) 0.5768(11) 0.095(7) Uani 1 1 d . . . . .
H03N H 0.745758 0.701898 0.596310 0.114 Uiso 1 1 calc R U . . .
C03O C 0.5101(14) 0.3198(11) 1.0574(9) 0.098(5) Uani 1 1 d D U . . .
C03P C 0.7684(12) 0.1204(11) 0.4814(11) 0.091(4) Uani 1 1 d . U . . .
H03P H 0.750411 0.091295 0.467909 0.109 Uiso 1 1 calc R U . . .
C03Q C 0.1488(18) 0.7559(13) 1.0093(11) 0.105(8) Uani 1 1 d . . . . .
H03Q H 0.131307 0.800567 1.024412 0.126 Uiso 1 1 calc R U . . .
C03R C 0.6991(15) 0.8271(13) 0.8442(15) 0.266(16) Uani 1 1 d D U . . .
H03C H 0.658009 0.862905 0.873227 0.320 Uiso 1 1 calc R U . . .
H03H H 0.745106 0.825189 0.848165 0.320 Uiso 1 1 calc R U . . .
C03S C 1.0672(19) 0.2860(17) 0.3486(14) 0.067(6) Uani 0.608(18) 1 d . U P A 1
H03S H 1.110952 0.255988 0.319571 0.081 Uiso 0.608(18) 1 calc R U P A 1
C03T C 0.1638(12) 0.2115(12) 0.7671(10) 0.089(6) Uani 1 1 d . . . . .
C03U C 0.5564(12) 0.2828(10) 0.5815(10) 0.089(4) Uani 1 1 d . U . . .
H03U H 0.600253 0.292922 0.556679 0.106 Uiso 1 1 calc R U . . .
F03V F 1.0263(15) 0.6875(14) 0.3784(12) 0.201(9) Uani 1 1 d . U . . .
C03W C 1.0292(17) 0.3375(17) 0.3311(14) 0.066(5) Uani 0.608(18) 1 d . U P A 1
H03W H 1.044321 0.344049 0.288653 0.079 Uiso 0.608(18) 1 calc R U P A 1
C03X C 0.457(3) 0.9229(14) 0.8248(16) 0.150(9) Uani 1 1 d . U . . .
C03Y C 0.0938(15) 0.8522(12) 0.7156(11) 0.100(7) Uani 1 1 d . . . . .
H03Y H 0.089874 0.888488 0.739078 0.120 Uiso 1 1 calc R U . . .
C03Z C 0.8029(13) 0.6322(16) 0.7337(14) 0.117(9) Uani 1 1 d . . . . .
H03Z H 0.822162 0.666943 0.733154 0.141 Uiso 1 1 calc R U . . .
C042 C 0.1103(19) 0.8885(19) 1.1414(15) 0.143(12) Uani 1 1 d . . . . .
H04X H 0.152169 0.853961 1.145569 0.172 Uiso 1 1 calc R U . . .
H04Y H 0.101739 0.929380 1.164141 0.172 Uiso 1 1 calc R U . . .
C043 C 0.5615(13) 0.2206(11) 0.6052(12) 0.103(5) Uani 1 1 d . U . . .
H043 H 0.607452 0.191807 0.603237 0.124 Uiso 1 1 calc R U . . .
C044 C 0.9675(17) 0.3827(18) 0.3730(14) 0.068(5) Uani 0.608(18) 1 d . U P A 1
H044 H 0.944504 0.422513 0.359583 0.082 Uiso 0.608(18) 1 calc R U P A 1
F047 F 0.1686(13) 0.2806(11) 0.9976(9) 0.178(8) Uani 1 1 d . U . . .
C048 C 0.7284(19) 0.6447(14) 0.7390(16) 0.136(11) Uani 1 1 d . . . . .
H048 H 0.697184 0.688674 0.743142 0.163 Uiso 1 1 calc R U . . .
C04A C 0.7023(12) 0.5940(12) 0.7380(13) 0.103(7) Uani 1 1 d . . . . .
H04B H 0.654243 0.602602 0.739191 0.123 Uiso 1 1 calc R U . . .
C04B C 0.7225(13) 0.1466(12) 0.7770(11) 0.121(10) Uani 1 1 d D . . . .
C04C C 0.046(3) 0.8687(18) 1.166(2) 0.180(17) Uani 1 1 d . . . . .
H04Z H 0.056258 0.826071 1.145938 0.270 Uiso 1 1 calc R U . . .
H H 0.005774 0.901423 1.158712 0.270 Uiso 1 1 calc R U . . .
HA H 0.031151 0.865018 1.210172 0.270 Uiso 1 1 calc R U . . .
C31 C -0.016(5) 0.872(5) 0.994(3) 0.115(18) Uani 0.25(4) 1 d D U P D 2
H31A H -0.064544 0.903376 1.017480 0.173 Uiso 0.25(4) 1 calc R U P D 2
H31B H 0.021685 0.882104 1.002895 0.173 Uiso 0.25(4) 1 calc R U P D 2
H31C H -0.016523 0.827314 1.005342 0.173 Uiso 0.25(4) 1 calc R U P D 2
C17 C 0.254(3) 0.430(2) 0.991(2) 0.080(5) Uani 0.51(2) 1 d . U P B 2
H17 H 0.262712 0.408570 0.953897 0.096 Uiso 0.51(2) 1 calc R U P B 2
C04H C 0.3211(13) 0.2793(13) 0.8699(13) 0.110(5) Uani 0.636(18) 1 d D U P E 2
H04H H 0.281048 0.262261 0.888993 0.132 Uiso 0.636(18) 1 calc R U P E 2
C04I C 0.3111(11) 0.3393(11) 0.8427(12) 0.101(5) Uani 0.636(18) 1 d D U P E 2
H04I H 0.262566 0.367354 0.850626 0.121 Uiso 0.636(18) 1 calc R U P E 2
C04J C -0.0113(14) 0.9269(13) 0.6902(13) 0.111(8) Uani 1 1 d . . . . .
C04K C 0.5080(11) 0.1329(11) 0.6547(10) 0.121(6) Uani 1 1 d D U . . .
C04L C 0.8364(9) 0.0222(9) 0.5213(9) 0.113(5) Uani 1 1 d D U . . .
C16 C 0.198(3) 0.511(2) 1.0535(17) 0.082(5) Uani 0.49(2) 1 d . U P B 1
H16 H 0.157680 0.550543 1.065048 0.098 Uiso 0.49(2) 1 calc R U P B 1
C10 C 0.4329(18) 0.1318(19) 0.7059(18) 0.124(12) Uani 0.53(4) 1 d D U P F 2
H10A H 0.432929 0.138057 0.746198 0.186 Uiso 0.53(4) 1 calc R U P F 2
H10B H 0.425873 0.089370 0.702417 0.186 Uiso 0.53(4) 1 calc R U P F 2
H10C H 0.392634 0.167129 0.701466 0.186 Uiso 0.53(4) 1 calc R U P F 2
C04O C 0.0849(13) 0.2391(14) 0.8120(17) 0.145(13) Uani 1 1 d . . . . .
H04C H 0.067764 0.203489 0.834152 0.217 Uiso 1 1 calc R U . . .
H04D H 0.054097 0.260286 0.789984 0.217 Uiso 1 1 calc R U . . .
H04F H 0.081128 0.271446 0.841345 0.217 Uiso 1 1 calc R U . . .
C04P C 0.761(2) 0.8265(16) 0.4761(14) 0.160(11) Uani 1 1 d . U . . .
H04G H 0.791863 0.782242 0.456751 0.241 Uiso 1 1 calc R U . . .
H04J H 0.793358 0.850901 0.477843 0.241 Uiso 1 1 calc R U . . .
H04K H 0.733948 0.849411 0.452018 0.241 Uiso 1 1 calc R U . . .
C04Q C 0.2148(15) 0.1791(15) 0.8010(16) 0.151(14) Uani 1 1 d . . . . .
H04L H 0.237530 0.210419 0.806851 0.226 Uiso 1 1 calc R U . . .
H04M H 0.253560 0.139868 0.776318 0.226 Uiso 1 1 calc R U . . .
H04N H 0.185293 0.166687 0.840982 0.226 Uiso 1 1 calc R U . . .
C04R C 0.393(2) 0.1862(15) 0.9092(18) 0.135(6) Uani 1 1 d . U . . .
C04S C 0.166(3) 0.1610(17) 0.7244(17) 0.174(16) Uani 1 1 d . . . . .
H04O H 0.148925 0.126115 0.748178 0.261 Uiso 1 1 calc R U . . .
H04P H 0.216674 0.142007 0.693831 0.261 Uiso 1 1 calc R U . . .
H04Q H 0.133582 0.181974 0.703677 0.261 Uiso 1 1 calc R U . . .
C04T C 0.4345(12) 0.4125(11) 1.0180(6) 0.088(5) Uani 0.44(2) 1 d G U P G 1
H04T H 0.396889 0.423435 1.058449 0.105 Uiso 0.44(2) 1 calc R U P G 1
C02Q C 0.4974(11) 0.3587(8) 1.0063(7) 0.087(4) Uani 1 1 d DG U . . .
C05E C 0.5524(11) 0.3428(10) 0.9471(8) 0.081(5) Uani 0.44(2) 1 d G U P G 1
H05E H 0.595367 0.306012 0.939057 0.097 Uiso 0.44(2) 1 calc R U P G 1
C05O C 0.5445(11) 0.3807(11) 0.8997(6) 0.082(5) Uani 0.44(2) 1 d G U P G 1
H05O H 0.582063 0.369761 0.859271 0.098 Uiso 0.44(2) 1 calc R U P G 1
C02C C 0.4816(11) 0.4345(8) 0.9115(7) 0.078(3) Uani 1 1 d G U . . .
C58 C 0.4266(11) 0.4504(10) 0.9706(8) 0.085(5) Uani 0.44(2) 1 d G U P G 1
H58 H 0.383584 0.487185 0.978661 0.102 Uiso 0.44(2) 1 calc R U P G 1
C04U C 0.759(2) 0.8122(16) 0.5828(15) 0.160(11) Uani 1 1 d . U . . .
H04R H 0.728998 0.807839 0.625837 0.240 Uiso 1 1 calc R U . . .
H04S H 0.775726 0.850531 0.580099 0.240 Uiso 1 1 calc R U . . .
H04U H 0.801932 0.772583 0.566524 0.240 Uiso 1 1 calc R U . . .
C04V C 0.658(2) 0.2672(15) 0.7773(16) 0.081(5) Uani 0.583(19) 1 d . U P H 2
H04V H 0.660638 0.270871 0.815723 0.097 Uiso 0.583(19) 1 calc R U P H 2
C04W C 0.667(2) 0.2678(17) 0.6622(17) 0.085(5) Uani 0.583(19) 1 d . U P H 2
H04W H 0.670208 0.265087 0.621609 0.102 Uiso 0.583(19) 1 calc R U P H 2
C18 C 0.254(3) 0.396(2) 1.0421(19) 0.083(5) Uani 0.51(2) 1 d . U P B 2
H18 H 0.251001 0.352257 1.042807 0.099 Uiso 0.51(2) 1 calc R U P B 2
C04Z C 0.707(2) 0.8218(16) 0.5412(15) 0.158(10) Uani 1 1 d . U . . .
C050 C 0.705(2) 0.2091(18) 0.6835(18) 0.087(5) Uani 0.583(19) 1 d . U P H 2
H050 H 0.740068 0.172524 0.656054 0.105 Uiso 0.583(19) 1 calc R U P H 2
C051 C 0.8011(13) 0.1314(13) 0.741(2) 0.185(18) Uani 1 1 d . . . . .
H05A H 0.815880 0.170263 0.742191 0.278 Uiso 1 1 calc DR U . . .
H05B H 0.812915 0.118341 0.698704 0.278 Uiso 1 1 calc R U . . .
H05C H 0.827744 0.095346 0.758480 0.278 Uiso 1 1 calc R U . . .
C052 C 0.644(2) 0.8763(12) 0.5754(16) 0.165(12) Uani 1 1 d . U . . .
H05D H 0.603840 0.879411 0.563152 0.248 Uiso 1 1 calc R U . . .
H05F H 0.657470 0.916883 0.567113 0.248 Uiso 1 1 calc R U . . .
H05G H 0.628328 0.869962 0.619296 0.248 Uiso 1 1 calc R U . . .
C13 C 0.211(3) 0.468(3) 1.098(2) 0.081(5) Uani 0.49(2) 1 d . U P B 1
H13 H 0.177825 0.481618 1.139958 0.098 Uiso 0.49(2) 1 calc R U P B 1
C32 C 0.001(5) 0.947(3) 0.908(4) 0.115(18) Uani 0.25(4) 1 d D U P D 2
H32A H 0.018626 0.948996 0.863606 0.172 Uiso 0.25(4) 1 calc R U P D 2
H32B H 0.033253 0.959803 0.922526 0.172 Uiso 0.25(4) 1 calc R U P D 2
H32C H -0.049603 0.976675 0.928111 0.172 Uiso 0.25(4) 1 calc R U P D 2
C057 C 0.4518(12) 0.2534(12) 0.8160(14) 0.113(5) Uani 0.636(18) 1 d D U P E 2
H057 H 0.498284 0.219828 0.801563 0.136 Uiso 0.636(18) 1 calc R U P E 2
C058 C 0.018(2) 0.9809(17) 0.690(2) 0.20(2) Uani 1 1 d . . . . .
H05H H 0.058770 0.965705 0.702748 0.301 Uiso 1 1 calc R U . . .
H05I H -0.021610 1.017329 0.718578 0.301 Uiso 1 1 calc R U . . .
H05K H 0.035096 0.995907 0.648572 0.301 Uiso 1 1 calc R U . . .
C059 C 0.697(2) 0.1607(19) 0.8445(16) 0.174(16) Uani 1 1 d D . . . .
H05L H 0.710667 0.119499 0.863192 0.261 Uiso 1 1 calc R U . . .
H05M H 0.643731 0.181407 0.863231 0.261 Uiso 1 1 calc R U . . .
H05N H 0.721585 0.190317 0.851194 0.261 Uiso 1 1 calc R U . . .
C05A C -0.076(2) 0.9287(18) 0.744(2) 0.189(19) Uani 1 1 d . . . . .
H05Q H -0.116212 0.928983 0.732762 0.284 Uiso 1 1 calc R U . . .
H05R H -0.091175 0.968430 0.770681 0.284 Uiso 1 1 calc R U . . .
H05S H -0.065110 0.889868 0.766694 0.284 Uiso 1 1 calc R U . . .
C05B C 0.9204(9) -0.0072(16) 0.5058(13) 0.119(9) Uani 0.69(3) 1 d D U P I 2
H05T H 0.948798 -0.003360 0.462315 0.179 Uiso 0.69(3) 1 calc DR U P I 2
H05U H 0.931976 -0.053545 0.514424 0.179 Uiso 0.69(3) 1 calc R U P I 2
H05V H 0.933456 0.016928 0.530999 0.179 Uiso 0.69(3) 1 calc R U P I 2
C05C C 0.195(2) 0.915(2) 1.0432(18) 0.181(18) Uani 1 1 d D . . . .
H10 H 0.237994 0.877149 1.041209 0.217 Uiso 1 1 calc R U . . .
HB H 0.194714 0.953410 1.064021 0.217 Uiso 1 1 calc R U . . .
C05D C 0.371(2) 0.2079(15) 0.9704(17) 0.147(9) Uani 1 1 d . U . . .
H05W H 0.317933 0.215128 0.992906 0.220 Uiso 1 1 calc R U . . .
H05X H 0.381576 0.249052 0.971610 0.220 Uiso 1 1 calc R U . . .
H05Z H 0.398274 0.174543 0.989504 0.220 Uiso 1 1 calc R U . . .
C05F C 0.3462(11) 0.8971(5) 0.6242(8) 0.142(6) Uani 1 1 d DG U . . .
C05G C 0.3150(11) 0.8567(8) 0.6669(7) 0.137(6) Uani 1 1 d G U . . .
H05 H 0.275998 0.875236 0.705399 0.165 Uiso 1 1 calc R U . . .
C05H C 0.3407(11) 0.7891(7) 0.6533(7) 0.127(6) Uani 1 1 d G U . . .
H1 H 0.319367 0.761477 0.682519 0.153 Uiso 1 1 calc R U . . .
C02E C 0.3977(10) 0.7620(5) 0.5970(7) 0.099(4) Uani 1 1 d G U . . .
C034 C 0.4290(10) 0.8024(7) 0.5542(7) 0.116(6) Uani 1 1 d G U . . .
H034 H 0.467945 0.783871 0.515721 0.139 Uiso 1 1 calc R U . . .
C040 C 0.4032(11) 0.8700(7) 0.5678(8) 0.133(6) Uani 1 1 d G U . . .
H040 H 0.424576 0.897630 0.538600 0.160 Uiso 1 1 calc R U . . .
O05I O 0.7065(16) 0.8398(14) 0.7836(13) 0.279(15) Uani 1 1 d D U . . .
C30 C 0.002(3) 0.876(3) 0.924(3) 0.113(16) Uani 0.25(4) 1 d D U P D 2
C05L C 0.4423(12) 0.3115(12) 0.7864(13) 0.106(5) Uani 0.636(18) 1 d D U P E 2
H2 H 0.483249 0.320176 0.754362 0.127 Uiso 0.636(18) 1 calc R U P E 2
C0 C 0.526(2) 0.0852(14) 0.5999(15) 0.127(12) Uani 0.53(4) 1 d D U P F 2
H0A H 0.482948 0.096332 0.589066 0.190 Uiso 0.53(4) 1 calc DR U P F 2
H0B H 0.535926 0.039912 0.611823 0.190 Uiso 0.53(4) 1 calc R U P F 2
H0C H 0.568775 0.089383 0.564542 0.190 Uiso 0.53(4) 1 calc R U P F 2
F05N F 0.931(2) 0.772(2) 0.3688(16) 0.273(15) Uani 1 1 d . U . . .
C05Q C 0.378(3) 0.9688(16) 0.8283(19) 0.178(12) Uani 1 1 d . U . . .
H3 H 0.377854 0.969276 0.787341 0.267 Uiso 1 1 calc R U . . .
HC H 0.368608 1.013545 0.843331 0.267 Uiso 1 1 calc R U . . .
HD H 0.339302 0.951348 0.856362 0.267 Uiso 1 1 calc R U . . .
C05R C 0.819(2) -0.0204(18) 0.4828(14) 0.129(9) Uani 0.69(3) 1 d D U P I 2
H4 H 0.765610 -0.007934 0.495503 0.193 Uiso 0.69(3) 1 calc R U P I 2
HE H 0.838279 -0.066785 0.489118 0.193 Uiso 0.69(3) 1 calc R U P I 2
HF H 0.842813 -0.013416 0.439239 0.193 Uiso 0.69(3) 1 calc R U P I 2
C05S C -0.030(2) 0.9328(16) 0.6331(19) 0.174(17) Uani 1 1 d . . . . .
H5 H 0.011881 0.939184 0.597347 0.261 Uiso 1 1 calc R U . . .
HG H -0.074082 0.970446 0.640404 0.261 Uiso 1 1 calc R U . . .
HH H -0.038555 0.892601 0.625363 0.261 Uiso 1 1 calc R U . . .
C05U C 0.331(3) 1.0104(14) 0.5856(15) 0.143(11) Uani 0.49(3) 1 d D U P J 1
H6 H 0.300337 1.006357 0.564675 0.215 Uiso 0.49(3) 1 calc DR U P J 1
HI H 0.383260 0.992839 0.557771 0.215 Uiso 0.49(3) 1 calc R U P J 1
HJ H 0.319168 1.056754 0.597595 0.215 Uiso 0.49(3) 1 calc R U P J 1
C05V C 0.701(3) 0.0926(16) 0.7677(18) 0.20(2) Uani 1 1 d . . . . .
H7 H 0.722578 0.079258 0.723756 0.295 Uiso 1 1 calc R U . . .
HK H 0.646903 0.105744 0.783382 0.295 Uiso 1 1 calc R U . . .
HL H 0.718392 0.055710 0.789562 0.295 Uiso 1 1 calc R U . . .
C05Z C 0.500(3) 0.9631(16) 0.7833(17) 0.182(12) Uani 1 1 d . U . . .
H8 H 0.545398 0.956536 0.789182 0.273 Uiso 1 1 calc DR U . . .
HM H 0.470152 1.009548 0.792559 0.273 Uiso 1 1 calc R U . . .
HN H 0.512465 0.949823 0.740691 0.273 Uiso 1 1 calc R U . . .
C34 C -0.061(4) 0.862(4) 0.913(4) 0.114(18) Uani 0.25(4) 1 d D U P D 2
H34A H -0.039981 0.833375 0.875919 0.171 Uiso 0.25(4) 1 calc R U P D 2
H34B H -0.094547 0.903993 0.908956 0.171 Uiso 0.25(4) 1 calc R U P D 2
H34C H -0.088478 0.841271 0.948366 0.171 Uiso 0.25(4) 1 calc R U P D 2
C061 C 0.452(3) 0.9183(17) 0.8868(16) 0.177(11) Uani 1 1 d D U . . .
H06A H 0.437756 0.879280 0.903235 0.266 Uiso 1 1 calc R U . . .
H06B H 0.413825 0.957597 0.912186 0.266 Uiso 1 1 calc R U . . .
H06C H 0.499337 0.914930 0.887363 0.266 Uiso 1 1 calc R U . . .
C064 C 0.6835(14) 0.7615(12) 0.8596(17) 0.29(2) Uani 1 1 d D U . . .
H06T H 0.635160 0.765208 0.860189 0.435 Uiso 1 1 calc DR U . . .
H06U H 0.683473 0.750489 0.899988 0.435 Uiso 1 1 calc R U . . .
H06V H 0.721924 0.726860 0.828505 0.435 Uiso 1 1 calc R U . . .
C065 C 0.360(2) 0.1407(15) 0.8985(19) 0.166(11) Uani 1 1 d . U . . .
H06D H 0.388942 0.095703 0.901163 0.248 Uiso 1 1 calc R U . . .
H06E H 0.359696 0.145112 0.857658 0.248 Uiso 1 1 calc R U . . .
H06F H 0.309356 0.150297 0.929610 0.248 Uiso 1 1 calc R U . . .
C066 C 0.583(3) 0.330(2) 1.0616(18) 0.092(8) Uani 0.56(2) 1 d . U P K 2
H06G H 0.620503 0.329735 1.020166 0.137 Uiso 0.56(2) 1 calc R U P K 2
H06H H 0.603798 0.294490 1.083052 0.137 Uiso 0.56(2) 1 calc R U P K 2
H06I H 0.568745 0.372323 1.084233 0.137 Uiso 0.56(2) 1 calc R U P K 2
C067 C 0.730(3) 0.918(3) 0.706(2) 0.276(19) Uani 1 1 d D U . . .
H06W H 0.736129 0.962335 0.702155 0.414 Uiso 1 1 calc DR U . . .
H06X H 0.681136 0.921372 0.709783 0.414 Uiso 1 1 calc R U . . .
H06Y H 0.768015 0.889407 0.670297 0.414 Uiso 1 1 calc R U . . .
C068 C 0.592(4) 0.244(3) 1.020(3) 0.116(11) Uani 0.44(2) 1 d . U P K 1
H06J H 0.574612 0.207947 1.014627 0.174 Uiso 0.44(2) 1 calc R U P K 1
H06K H 0.619533 0.230436 1.045928 0.174 Uiso 0.44(2) 1 calc R U P K 1
H06L H 0.624683 0.253183 0.979699 0.174 Uiso 0.44(2) 1 calc R U P K 1
C069 C 0.199(3) 0.929(3) 0.9805(16) 0.28(4) Uani 1 1 d . . . . .
H06Q H 0.241340 0.945189 0.958235 0.417 Uiso 1 1 calc DR U . . .
H06R H 0.153507 0.962833 0.983322 0.417 Uiso 1 1 calc R U . . .
H06S H 0.205594 0.889065 0.958653 0.417 Uiso 1 1 calc R U . . .
C06B C 0.380(2) 0.9992(15) 0.605(2) 0.155(11) Uani 0.51(3) 1 d D U P J 2
H06M H 0.363311 1.036706 0.583805 0.232 Uiso 0.51(3) 1 calc DR U P J 2
H06N H 0.421051 0.964755 0.575182 0.232 Uiso 0.51(3) 1 calc R U P J 2
H06O H 0.397896 1.013299 0.633209 0.232 Uiso 0.51(3) 1 calc R U P J 2
C20 C 0.348(2) 0.9896(11) 0.6835(18) 0.152(11) Uani 0.49(3) 1 d D U P J 1
H20A H 0.351160 1.034198 0.676700 0.229 Uiso 0.49(3) 1 calc DR U P J 1
H20B H 0.397681 0.958575 0.673450 0.229 Uiso 0.49(3) 1 calc DR U P J 1
H20C H 0.316495 0.987515 0.726542 0.229 Uiso 0.49(3) 1 calc R U P J 1
C25 C 0.7946(16) 0.0142(18) 0.5904(10) 0.129(10) Uani 0.69(3) 1 d D U P I 2
H25A H 0.805353 0.041134 0.615097 0.194 Uiso 0.69(3) 1 calc R U P I 2
H25B H 0.810892 -0.031964 0.598538 0.194 Uiso 0.69(3) 1 calc R U P I 2
H25C H 0.741352 0.028549 0.601090 0.194 Uiso 0.69(3) 1 calc R U P I 2
C55 C 0.3154(13) 0.9718(8) 0.6426(10) 0.156(7) Uani 1 1 d D U . . .
C65 C 0.740(3) 0.891(3) 0.764(2) 0.281(16) Uani 1 1 d D U . . .
H65A H 0.793236 0.873126 0.755361 0.338 Uiso 1 1 calc R U . . .
H65B H 0.716668 0.926513 0.797316 0.338 Uiso 1 1 calc R U . . .
F1 F 1.003(2) 0.8538(15) 0.3711(14) 0.259(13) Uani 1 1 d . U . . .
C8 C 0.4974(17) 0.3681(17) 0.9094(15) 0.080(5) Uani 0.56(2) 1 d . U P G 2
H8A H 0.503103 0.346928 0.873114 0.096 Uiso 0.56(2) 1 calc R U P G 2
C14 C 0.446(2) 0.3472(16) 1.1231(12) 0.101(8) Uani 0.56(2) 1 d . U P K 2
H14A H 0.449703 0.388224 1.135622 0.151 Uiso 0.56(2) 1 calc DR U P K 2
H14B H 0.451595 0.314770 1.152883 0.151 Uiso 0.56(2) 1 calc R U P K 2
H14C H 0.398143 0.355376 1.121484 0.151 Uiso 0.56(2) 1 calc R U P K 2
C85 C 0.5058(17) 0.3298(18) 0.9543(15) 0.081(5) Uani 0.56(2) 1 d . U P G 2
H85 H 0.517233 0.283496 0.949334 0.097 Uiso 0.56(2) 1 calc R U P G 2
C86 C 0.4731(19) 0.4243(19) 1.0144(17) 0.090(5) Uani 0.56(2) 1 d . U P G 2
H86 H 0.462305 0.445450 1.052403 0.108 Uiso 0.56(2) 1 calc R U P G 2
C23B C 0.569(2) 0.106(3) 0.678(2) 0.139(11) Uani 0.53(4) 1 d D U P F 2
H23A H 0.615466 0.110271 0.647370 0.208 Uiso 0.53(4) 1 calc R U P F 2
H23B H 0.574845 0.059795 0.685789 0.208 Uiso 0.53(4) 1 calc R U P F 2
H23C H 0.555304 0.131233 0.716421 0.208 Uiso 0.53(4) 1 calc R U P F 2
C44 C 0.451(4) 0.285(3) 1.087(2) 0.113(9) Uani 0.44(2) 1 d . U P K 1
H44A H 0.408864 0.305157 1.075563 0.170 Uiso 0.44(2) 1 calc R U P K 1
H44B H 0.433538 0.288018 1.131389 0.170 Uiso 0.44(2) 1 calc R U P K 1
H44C H 0.472297 0.238100 1.071465 0.170 Uiso 0.44(2) 1 calc R U P K 1
C45 C 0.473(2) 0.1410(19) 0.885(2) 0.179(12) Uani 1 1 d . U . . .
H45A H 0.502818 0.161355 0.895324 0.269 Uiso 1 1 calc R U . . .
H45B H 0.492071 0.133692 0.840101 0.269 Uiso 1 1 calc R U . . .
H45C H 0.474389 0.098913 0.903245 0.269 Uiso 1 1 calc R U . . .
C50 C 0.463(2) 0.4632(18) 0.9647(15) 0.084(5) Uani 0.56(2) 1 d . U P G 2
H50 H 0.443721 0.509745 0.971075 0.101 Uiso 0.56(2) 1 calc R U P G 2
C89 C 0.7622(11) 0.0082(14) 0.5584(19) 0.122(11) Uani 0.31(3) 1 d D U P I 1
H89A H 0.723668 0.049233 0.579350 0.183 Uiso 0.31(3) 1 calc DR U P I 1
H89B H 0.768221 -0.023132 0.588763 0.183 Uiso 0.31(3) 1 calc R U P I 1
H89C H 0.747986 -0.010370 0.530372 0.183 Uiso 0.31(3) 1 calc R U P I 1
C1 C 0.529(4) 0.357(3) 1.096(2) 0.100(9) Uani 0.44(2) 1 d . U P K 1
H1A H 0.578015 0.333107 1.094340 0.149 Uiso 0.44(2) 1 calc R U P K 1
H1B H 0.492208 0.362514 1.138573 0.149 Uiso 0.44(2) 1 calc R U P K 1
H1C H 0.528461 0.400520 1.080606 0.149 Uiso 0.44(2) 1 calc R U P K 1
C72 C 0.527(3) 0.2576(18) 1.052(2) 0.121(9) Uani 0.56(2) 1 d . U P K 2
H72A H 0.486369 0.243765 1.081736 0.182 Uiso 0.56(2) 1 calc DR U P K 2
H72B H 0.571867 0.237343 1.058918 0.182 Uiso 0.56(2) 1 calc R U P K 2
H72C H 0.535892 0.243763 1.010202 0.182 Uiso 0.56(2) 1 calc R U P K 2
C75 C 0.2511(19) 1.0042(14) 0.6254(16) 0.155(11) Uani 0.51(3) 1 d D U P J 2
H75A H 0.264738 0.990677 0.582541 0.232 Uiso 0.51(3) 1 calc DR U P J 2
H75B H 0.238433 1.051999 0.630278 0.232 Uiso 0.51(3) 1 calc R U P J 2
H75C H 0.208296 0.990836 0.652052 0.232 Uiso 0.51(3) 1 calc R U P J 2
C84 C 0.704(3) 0.4054(13) 0.9062(10) 0.100(6) Uani 0.39(3) 1 d D U P C 2
H84 H 0.690445 0.426909 0.944761 0.120 Uiso 0.39(3) 1 calc R U P C 2
C91 C 0.691(3) 0.4413(11) 0.8593(11) 0.094(6) Uani 0.39(3) 1 d D U P C 2
H91 H 0.660330 0.485866 0.867466 0.113 Uiso 0.39(3) 1 calc R U P C 2
C93 C 0.295(2) 0.9844(16) 0.7108(12) 0.155(11) Uani 0.51(3) 1 d D U P J 2
H93A H 0.253685 0.968405 0.735157 0.232 Uiso 0.51(3) 1 calc R U P J 2
H93B H 0.281247 1.031578 0.720802 0.232 Uiso 0.51(3) 1 calc R U P J 2
H93C H 0.337929 0.961150 0.720076 0.232 Uiso 0.51(3) 1 calc R U P J 2
C62 C 0.2302(13) 0.9891(17) 0.6776(18) 0.159(11) Uani 0.49(3) 1 d D U P J 1
H62A H 0.208013 0.990869 0.648087 0.239 Uiso 0.49(3) 1 calc DR U P J 1
H62B H 0.210113 1.031833 0.700750 0.239 Uiso 0.49(3) 1 calc R U P J 1
H62C H 0.218594 0.955348 0.705929 0.239 Uiso 0.49(3) 1 calc R U P J 1
P4 P 0.8705(11) 0.4158(10) 0.4651(9) 0.063(4) Uani 0.392(18) 1 d . U P A 2
C143 C 0.884(2) 0.007(2) 0.557(2) 0.123(11) Uani 0.31(3) 1 d D U P I 1
H14D H 0.916009 0.034892 0.545385 0.184 Uiso 0.31(3) 1 calc DR U P I 1
H14E H 0.914054 -0.039136 0.549004 0.184 Uiso 0.31(3) 1 calc R U P I 1
H14F H 0.851949 0.016136 0.601372 0.184 Uiso 0.31(3) 1 calc R U P I 1
C173 C 0.8529(12) 0.5497(16) 0.4762(15) 0.071(7) Uani 0.392(18) 1 d G U P A 2
H173 H 0.801253 0.556207 0.492442 0.085 Uiso 0.392(18) 1 calc R U P A 2
C96 C 0.9027(15) 0.4867(13) 0.4574(14) 0.063(6) Uani 0.392(18) 1 d G U P A 2
C15 C 0.9783(14) 0.4772(12) 0.4336(13) 0.065(7) Uani 0.392(18) 1 d G U P A 2
H15 H 1.012364 0.434132 0.420815 0.078 Uiso 0.392(18) 1 calc R U P A 2
C61 C 1.0039(13) 0.5306(15) 0.4287(13) 0.070(7) Uani 0.392(18) 1 d G U P A 2
H61 H 1.055569 0.524060 0.412405 0.084 Uiso 0.392(18) 1 calc R U P A 2
C28 C 0.9541(18) 0.5936(13) 0.4474(14) 0.071(7) Uani 0.392(18) 1 d G U P A 2
H28 H 0.971618 0.630062 0.444013 0.085 Uiso 0.392(18) 1 calc R U P A 2
C190 C 0.8785(16) 0.6031(12) 0.4712(15) 0.074(8) Uani 0.392(18) 1 d G U P A 2
H190 H 0.844459 0.646137 0.484032 0.089 Uiso 0.392(18) 1 calc R U P A 2
C2 C 0.877(2) -0.0203(12) 0.4602(14) 0.128(11) Uani 0.31(3) 1 d D U P I 1
H2A H 0.909242 -0.062223 0.465191 0.192 Uiso 0.31(3) 1 calc DR U P I 1
H2B H 0.905930 0.002672 0.428571 0.192 Uiso 0.31(3) 1 calc R U P I 1
H2C H 0.840183 -0.028499 0.447993 0.192 Uiso 0.31(3) 1 calc R U P I 1
C37 C 0.625(2) 0.3226(16) 0.7549(15) 0.081(5) Uani 0.583(19) 1 d . U P H 2
H37 H 0.598865 0.361901 0.781089 0.097 Uiso 0.583(19) 1 calc R U P H 2
C3 C 0.9387(17) 0.3518(16) 0.4197(13) 0.059(6) Uani 0.392(18) 1 d G U P A 2
C179 C 0.9735(19) 0.2989(18) 0.4446(11) 0.063(7) Uani 0.392(18) 1 d G U P A 2
H179 H 0.953380 0.295152 0.487642 0.076 Uiso 0.392(18) 1 calc R U P A 2
C187 C 1.0376(19) 0.2514(16) 0.4066(15) 0.061(7) Uani 0.392(18) 1 d G U P A 2
H187 H 1.061405 0.215242 0.423651 0.073 Uiso 0.392(18) 1 calc R U P A 2
C170 C 1.0670(16) 0.2569(16) 0.3436(14) 0.064(7) Uani 0.392(18) 1 d G U P A 2
H170 H 1.110878 0.224430 0.317658 0.077 Uiso 0.392(18) 1 calc R U P A 2
C182 C 1.0322(17) 0.3098(18) 0.3187(11) 0.065(7) Uani 0.392(18) 1 d G U P A 2
H182 H 1.052327 0.313528 0.275655 0.078 Uiso 0.392(18) 1 calc R U P A 2
C4 C 0.9681(17) 0.3573(15) 0.3567(14) 0.066(7) Uani 0.392(18) 1 d G U P A 2
H4A H 0.944301 0.393438 0.339644 0.079 Uiso 0.392(18) 1 calc R U P A 2
C71 C 0.610(3) 0.248(2) 0.774(2) 0.083(5) Uani 0.417(19) 1 d . U P H 1
H71 H 0.578175 0.237957 0.811848 0.100 Uiso 0.417(19) 1 calc R U P H 1
C5 C 0.581(3) 0.300(2) 0.746(2) 0.081(5) Uani 0.417(19) 1 d . U P H 1
H5A H 0.529501 0.319837 0.760722 0.097 Uiso 0.417(19) 1 calc R U P H 1
C24 C 0.702(3) 0.286(2) 0.664(2) 0.084(5) Uani 0.417(19) 1 d . U P H 1
H24 H 0.733588 0.297303 0.626476 0.100 Uiso 0.417(19) 1 calc R U P H 1
C69 C 0.729(3) 0.229(2) 0.692(2) 0.086(5) Uani 0.417(19) 1 d . U P H 1
H69 H 0.778965 0.202440 0.672086 0.103 Uiso 0.417(19) 1 calc R U P H 1
C81 C 0.360(2) 0.2492(10) 0.8259(15) 0.109(5) Uani 0.364(18) 1 d G U P E 1
H81 H 0.345668 0.213513 0.818438 0.131 Uiso 0.364(18) 1 calc R U P E 1
C046 C 0.3904(13) 0.2453(9) 0.8684(11) 0.120(5) Uani 1 1 d DG U . . .
C05W C 0.4109(19) 0.2975(13) 0.8794(13) 0.108(6) Uani 0.364(18) 1 d G U P E 1
H9 H 0.431831 0.294797 0.908443 0.130 Uiso 0.364(18) 1 calc R U P E 1
C06A C 0.4007(19) 0.3536(10) 0.8478(14) 0.097(6) Uani 0.364(18) 1 d G U P E 1
H06P H 0.414675 0.389257 0.855285 0.116 Uiso 0.364(18) 1 calc R U P E 1
C02A C 0.3700(10) 0.3575(7) 0.8053(9) 0.093(4) Uani 1 1 d DG U . . .
C7 C 0.3495(19) 0.3053(11) 0.7943(14) 0.104(5) Uani 0.364(18) 1 d G U P E 1
H7A H 0.328512 0.307975 0.765279 0.125 Uiso 0.364(18) 1 calc R U P E 1
C9 C 0.784(2) 0.3117(13) 0.8354(10) 0.090(6) Uani 0.39(3) 1 d D U P C 2
H9A H 0.823303 0.271542 0.827191 0.108 Uiso 0.39(3) 1 calc R U P C 2
C23A C 0.527(2) 0.134(2) 0.7119(17) 0.142(13) Uani 0.47(4) 1 d D U P F 1
H23D H 0.576524 0.138264 0.698287 0.213 Uiso 0.47(4) 1 calc DR U P F 1
H23E H 0.525311 0.093695 0.732423 0.213 Uiso 0.47(4) 1 calc R U P F 1
H23F H 0.490724 0.172020 0.740486 0.213 Uiso 0.47(4) 1 calc R U P F 1
C11 C 0.561(3) 0.080(3) 0.610(2) 0.126(11) Uani 0.47(4) 1 d D U P F 1
H11A H 0.550497 0.084101 0.573315 0.189 Uiso 0.47(4) 1 calc R U P F 1
H11B H 0.557872 0.038273 0.627064 0.189 Uiso 0.47(4) 1 calc R U P F 1
H11C H 0.610708 0.082844 0.599146 0.189 Uiso 0.47(4) 1 calc R U P F 1
C12 C 0.428(2) 0.119(3) 0.685(2) 0.126(12) Uani 0.47(4) 1 d D U P F 1
H12A H 0.388477 0.160125 0.704728 0.190 Uiso 0.47(4) 1 calc R U P F 1
H12B H 0.428515 0.086518 0.715138 0.190 Uiso 0.47(4) 1 calc R U P F 1
H12C H 0.418686 0.102483 0.652297 0.190 Uiso 0.47(4) 1 calc R U P F 1
C19 C 0.238(2) 0.491(2) 1.0969(18) 0.077(5) Uani 0.51(2) 1 d . U P B 2
H19 H 0.226084 0.512241 1.135014 0.093 Uiso 0.51(2) 1 calc R U P B 2
C1A C 0.236(2) 0.526(2) 1.0483(16) 0.079(5) Uani 0.51(2) 1 d . U P B 2
H1AA H 0.230888 0.571558 1.049435 0.095 Uiso 0.51(2) 1 calc R U P B 2
C1B C 0.291(3) 0.428(3) 0.986(2) 0.083(5) Uani 0.49(2) 1 d . U P B 1
H1BA H 0.321744 0.410211 0.945599 0.100 Uiso 0.49(2) 1 calc R U P B 1
C1C C 0.295(3) 0.395(3) 1.028(2) 0.084(5) Uani 0.49(2) 1 d . U P B 1
H1CA H 0.325098 0.349997 1.018214 0.101 Uiso 0.49(2) 1 calc R U P B 1
C1E C 0.2367(10) 0.7947(9) 0.8227(9) 0.082(6) Uani 0.75(4) 1 d G U P D 1
H1E H 0.283993 0.800665 0.804139 0.098 Uiso 0.75(4) 1 calc R U P D 1
C1F C 0.1740(12) 0.8483(7) 0.8510(11) 0.091(7) Uani 0.75(4) 1 d G U P D 1
H1F H 0.178487 0.890929 0.851771 0.109 Uiso 0.75(4) 1 calc R U P D 1
C1G C 0.1048(10) 0.8397(9) 0.8783(10) 0.097(6) Uani 0.75(4) 1 d DG U P D 1
C1H C 0.0983(9) 0.7774(10) 0.8772(9) 0.086(6) Uani 0.75(4) 1 d G U P D 1
H1H H 0.050985 0.771416 0.895777 0.104 Uiso 0.75(4) 1 calc R U P D 1
C1I C 0.1610(11) 0.7237(7) 0.8489(10) 0.072(6) Uani 0.75(4) 1 d G U P D 1
H1I H 0.156490 0.681152 0.848147 0.087 Uiso 0.75(4) 1 calc R U P D 1
C1D C 0.2302(9) 0.7324(7) 0.8217(9) 0.070(6) Uani 0.75(4) 1 d G U P D 1
C1J C 0.0337(14) 0.9000(13) 0.9094(12) 0.113(8) Uani 0.75(4) 1 d D U P D 1
C1K C 0.006(2) 0.8981(19) 0.9796(12) 0.129(12) Uani 0.75(4) 1 d D U P D 1
H1KA H -0.021317 0.866305 0.993229 0.193 Uiso 0.75(4) 1 calc R U P D 1
H1KB H -0.026844 0.941753 0.999300 0.193 Uiso 0.75(4) 1 calc R U P D 1
H1KC H 0.048163 0.885061 0.991034 0.193 Uiso 0.75(4) 1 calc R U P D 1
C1L C 0.049(2) 0.9663(15) 0.8922(17) 0.143(14) Uani 0.75(4) 1 d D U P D 1
H1LA H 0.087753 0.968955 0.904918 0.215 Uiso 0.75(4) 1 calc R U P D 1
H1LB H 0.004086 1.002756 0.913035 0.215 Uiso 0.75(4) 1 calc R U P D 1
H1LC H 0.066459 0.968972 0.847675 0.215 Uiso 0.75(4) 1 calc R U P D 1
C1M C -0.0296(18) 0.9015(18) 0.8904(15) 0.125(12) Uani 0.75(4) 1 d D U P D 1
H1MA H -0.017633 0.914505 0.848321 0.188 Uiso 0.75(4) 1 calc R U P D 1
H1MB H -0.075794 0.933210 0.918241 0.188 Uiso 0.75(4) 1 calc R U P D 1
H1MC H -0.035375 0.857766 0.892746 0.188 Uiso 0.75(4) 1 calc R U P D 1

loop_
_atom_site_aniso_label
_atom_site_aniso_U_11
_atom_site_aniso_U_22
_atom_site_aniso_U_33
_atom_site_aniso_U_23
_atom_site_aniso_U_13
_atom_site_aniso_U_12
Ag2 0.0645(7) 0.0620(7) 0.0868(9) 0.0147(6) -0.0364(7) -0.0150(6)
Ag1 0.0679(7) 0.0646(7) 0.0693(8) 0.0034(6) -0.0324(6) -0.0164(6)
Ag4 0.0910(9) 0.0620(7) 0.0664(8) 0.0099(6) -0.0434(7) -0.0157(7)
Ag7 0.0711(8) 0.0839(9) 0.0612(7) 0.0068(6) -0.0271(6) -0.0184(7)
Ag9 0.0654(8) 0.0949(10) 0.0581(7) 0.0116(6) -0.0241(6) -0.0217(7)
Ag5 0.0673(8) 0.0634(8) 0.0823(9) -0.0049(6) -0.0273(7) -0.0164(6)
Ag8 0.0779(8) 0.0763(9) 0.0837(9) 0.0069(7) -0.0512(7) -0.0142(7)
Ag3 0.0843(10) 0.1068(12) 0.0901(10) 0.0274(8) -0.0561(8) -0.0328(9)
Sb09 0.1006(11) 0.1390(16) 0.0761(9) 0.0220(9) -0.0343(8) 0.0046(10)
Ag6 0.0898(11) 0.1170(14) 0.0965(11) 0.0190(10) -0.0439(9) -0.0241(10)
Sb0B 0.1069(13) 0.1574(18) 0.0985(12) 0.0100(11) -0.0386(10) -0.0329(13)
Cu2 0.0643(13) 0.0412(11) 0.0437(11) 0.0054(8) -0.0210(10) -0.0129(10)
Cu1 0.0654(13) 0.0422(11) 0.0640(13) 0.0065(9) -0.0243(11) -0.0136(10)
Cu3 0.0737(15) 0.0580(14) 0.0741(15) 0.0072(11) -0.0457(13) -0.0139(12)
Cu4 0.0737(15) 0.0573(14) 0.0649(14) 0.0102(11) -0.0384(12) -0.0123(12)
P2 0.071(3) 0.088(3) 0.052(2) 0.008(2) -0.033(2) -0.016(2)
P1 0.064(3) 0.097(4) 0.052(2) 0.012(2) -0.028(2) -0.024(2)
P3 0.073(3) 0.085(3) 0.089(3) -0.003(3) -0.053(3) -0.003(3)
P5 0.070(5) 0.081(6) 0.044(5) 0.009(4) -0.035(4) -0.030(4)
C00L 0.065(8) 0.062(8) 0.058(7) 0.001(7) -0.024(7) -0.007(7)
C00M 0.056(6) 0.069(7) 0.045(6) 0.010(5) -0.017(5) -0.013(6)
C00N 0.061(9) 0.033(8) 0.072(10) -0.009(7) -0.012(8) -0.008(7)
C00O 0.048(7) 0.067(8) 0.045(7) 0.013(6) -0.017(6) -0.018(6)
C00P 0.066(11) 0.068(11) 0.066(11) 0.002(9) -0.021(9) -0.026(9)
C00Q 0.058(9) 0.063(10) 0.071(11) 0.008(8) -0.028(8) -0.015(8)
C00R 0.066(11) 0.124(17) 0.058(10) 0.026(10) -0.036(9) -0.056(12)
C00S 0.088(8) 0.061(7) 0.068(7) 0.006(6) -0.046(6) -0.002(7)
C00T 0.045(9) 0.108(15) 0.047(9) -0.007(9) -0.011(7) -0.017(9)
C00U 0.078(7) 0.070(8) 0.106(9) -0.007(7) -0.049(7) -0.026(7)
C00V 0.073(8) 0.074(9) 0.087(10) -0.011(8) -0.027(8) -0.026(8)
C00W 0.047(8) 0.087(12) 0.063(10) 0.006(9) -0.032(8) -0.009(8)
C00X 0.079(12) 0.086(13) 0.041(8) 0.007(8) -0.019(8) -0.031(10)
C00Z 0.079(8) 0.104(9) 0.061(6) 0.025(7) -0.040(6) -0.027(7)
C010 0.085(14) 0.091(15) 0.070(13) -0.012(11) -0.028(11) 0.010(12)
C011 0.083(12) 0.044(9) 0.090(12) 0.004(8) -0.044(10) -0.022(9)
C012 0.074(7) 0.068(7) 0.101(8) 0.014(7) -0.028(7) -0.020(6)
C013 0.086(9) 0.058(8) 0.086(9) 0.018(7) -0.050(8) -0.028(7)
C015 0.050(9) 0.074(11) 0.066(10) 0.008(8) -0.021(8) -0.022(9)
C016 0.094(13) 0.057(10) 0.062(10) -0.005(8) -0.029(10) -0.019(10)
C017 0.049(9) 0.093(13) 0.055(9) 0.009(8) -0.021(8) -0.010(9)
C018 0.064(10) 0.092(13) 0.055(9) 0.010(8) -0.032(8) -0.026(9)
C019 0.081(12) 0.077(12) 0.061(10) 0.013(9) -0.049(9) -0.020(10)
C01A 0.096(14) 0.059(11) 0.069(11) -0.003(9) -0.030(10) -0.021(10)
C01B 0.063(10) 0.070(11) 0.091(12) 0.012(9) -0.053(10) -0.024(9)
C01C 0.076(9) 0.081(9) 0.077(8) 0.027(8) -0.040(8) -0.018(8)
F01D 0.148(12) 0.186(14) 0.129(11) 0.006(10) -0.067(10) -0.018(11)
C01E 0.088(13) 0.084(13) 0.068(11) 0.001(9) -0.049(10) -0.013(11)
C01F 0.103(15) 0.091(14) 0.050(9) 0.013(9) -0.050(10) -0.006(12)
C01G 0.069(7) 0.063(7) 0.083(7) 0.009(6) -0.035(6) -0.015(6)
C01H 0.118(19) 0.088(16) 0.13(2) -0.003(14) -0.079(17) -0.004(14)
F01I 0.161(13) 0.189(14) 0.142(11) 0.035(10) -0.073(10) -0.068(11)
C01J 0.077(7) 0.090(8) 0.077(7) 0.020(7) -0.054(6) -0.019(7)
C01K 0.071(7) 0.080(8) 0.112(8) 0.016(7) -0.050(7) -0.025(6)
C01L 0.095(8) 0.073(7) 0.074(7) 0.018(6) -0.053(7) -0.018(7)
C01M 0.096(14) 0.092(14) 0.075(12) 0.032(10) -0.041(11) -0.056(13)
C01N 0.094(13) 0.065(11) 0.055(9) 0.006(8) -0.037(9) -0.030(11)
C01O 0.051(10) 0.15(2) 0.073(13) 0.018(13) -0.023(10) -0.014(12)
C03G 0.089(14) 0.115(18) 0.089(15) 0.025(13) -0.043(12) -0.042(14)
C036 0.082(13) 0.129(19) 0.064(11) 0.006(11) -0.032(10) -0.049(14)
C029 0.046(8) 0.079(11) 0.048(9) 0.006(8) -0.014(7) -0.010(8)
C02L 0.084(13) 0.14(2) 0.038(9) 0.023(10) -0.022(9) -0.021(13)
C02H 0.082(13) 0.120(18) 0.074(13) -0.015(12) -0.039(11) -0.035(13)
F01P 0.159(13) 0.166(13) 0.131(11) 0.018(10) -0.040(10) -0.055(11)
C01Q 0.071(12) 0.079(14) 0.080(13) 0.002(11) -0.010(11) 0.005(11)
C01R 0.091(14) 0.085(14) 0.082(13) 0.013(11) -0.045(11) -0.023(12)
C01S 0.066(9) 0.089(10) 0.053(9) 0.001(8) -0.027(8) -0.038(8)
C041 0.065(7) 0.091(8) 0.048(7) 0.006(7) -0.032(6) -0.028(7)
C056 0.066(9) 0.099(10) 0.060(9) -0.002(8) -0.031(8) -0.025(8)
C05P 0.067(9) 0.099(11) 0.058(9) -0.006(8) -0.030(8) -0.028(9)
C054 0.074(10) 0.095(11) 0.062(10) -0.004(8) -0.024(8) -0.031(9)
C025 0.068(10) 0.092(11) 0.063(10) 0.006(9) -0.021(8) -0.039(9)
C01T 0.097(9) 0.054(7) 0.083(7) 0.004(6) -0.039(7) -0.008(6)
C01U 0.064(7) 0.080(9) 0.052(7) 0.002(7) -0.035(6) -0.039(7)
F01V 0.125(10) 0.161(13) 0.121(10) 0.015(9) -0.045(8) -0.011(9)
C01W 0.100(16) 0.106(18) 0.057(11) 0.018(12) -0.024(11) 0.000(14)
C01X 0.102(15) 0.095(14) 0.059(10) -0.007(10) -0.044(10) -0.013(12)
C01Y 0.064(6) 0.067(6) 0.067(6) 0.011(5) -0.029(5) -0.017(5)
C01Z 0.096(14) 0.076(13) 0.086(13) -0.004(11) -0.053(12) -0.013(11)
C020 0.069(9) 0.076(10) 0.050(8) 0.000(8) -0.037(7) -0.035(8)
C021 0.113(18) 0.073(13) 0.103(17) 0.025(12) -0.058(15) -0.023(14)
C022 0.077(12) 0.098(14) 0.084(12) -0.008(11) -0.070(11) 0.003(11)
C023 0.076(12) 0.078(12) 0.053(10) -0.010(9) -0.014(9) -0.001(10)
C024 0.096(15) 0.102(16) 0.095(14) 0.025(12) -0.071(13) -0.022(13)
C026 0.102(15) 0.057(11) 0.144(19) 0.022(12) -0.075(15) -0.026(11)
C027 0.073(11) 0.089(13) 0.104(14) 0.026(11) -0.071(11) -0.041(10)
C028 0.115(17) 0.092(16) 0.073(12) 0.003(11) -0.032(12) -0.044(14)
C02B 0.049(10) 0.097(15) 0.070(11) 0.004(10) -0.006(9) -0.012(10)
C02D 0.071(10) 0.078(11) 0.057(9) -0.005(9) -0.037(8) -0.029(9)
C02F 0.066(13) 0.15(2) 0.074(13) 0.004(14) -0.027(11) -0.029(15)
C02G 0.055(10) 0.106(15) 0.078(12) 0.000(10) -0.044(9) -0.019(10)
C02I 0.048(9) 0.123(17) 0.046(9) -0.006(10) -0.019(8) -0.003(11)
C02J 0.091(14) 0.075(13) 0.087(13) 0.017(11) -0.050(12) 0.007(11)
C02K 0.074(8) 0.105(9) 0.068(6) 0.027(7) -0.036(7) -0.027(7)
O02M 0.18(2) 0.099(13) 0.139(16) 0.006(11) -0.072(15) -0.028(13)
C02N 0.065(7) 0.080(7) 0.099(8) 0.015(7) -0.050(6) -0.022(6)
F02O 0.161(13) 0.186(15) 0.162(13) 0.056(11) -0.061(10) -0.063(12)
C02P 0.120(18) 0.092(15) 0.065(12) 0.013(11) -0.057(12) 0.015(13)
C02R 0.071(6) 0.084(7) 0.091(7) 0.012(6) -0.048(6) -0.024(6)
C02S 0.101(15) 0.109(17) 0.077(13) 0.020(11) -0.049(12) -0.050(14)
C02T 0.15(2) 0.053(11) 0.076(13) 0.021(10) -0.051(14) -0.016(13)
C02U 0.087(9) 0.101(10) 0.099(8) 0.003(8) -0.078(7) -0.016(8)
C33 0.084(9) 0.100(10) 0.098(8) 0.003(8) -0.078(7) -0.016(8)
C03A 0.088(8) 0.104(9) 0.096(7) 0.003(7) -0.074(7) -0.011(7)
C05J 0.091(9) 0.109(10) 0.098(8) 0.000(8) -0.075(8) -0.012(8)
C05Y 0.097(9) 0.113(10) 0.102(8) 0.000(8) -0.071(8) -0.008(8)
C04E 0.105(9) 0.114(9) 0.104(8) 0.008(8) -0.065(7) -0.004(8)
C02V 0.087(9) 0.100(10) 0.099(8) 0.004(8) -0.074(8) -0.015(8)
C02W 0.100(9) 0.055(7) 0.089(7) 0.013(6) -0.037(7) -0.007(6)
C02X 0.116(18) 0.081(14) 0.067(12) -0.017(10) -0.030(12) -0.013(13)
C02Z 0.104(18) 0.15(2) 0.089(15) 0.063(16) -0.044(14) -0.057(18)
F030 0.183(15) 0.214(16) 0.129(11) 0.057(11) -0.055(10) -0.027(12)
F031 0.141(11) 0.147(12) 0.176(13) 0.007(10) -0.087(10) -0.042(10)
C032 0.15(2) 0.038(11) 0.16(2) 0.023(13) -0.04(2) -0.008(13)
C033 0.100(14) 0.058(10) 0.108(15) 0.003(10) -0.077(13) 0.021(10)
C035 0.106(15) 0.030(8) 0.150(19) 0.012(10) -0.065(15) -0.016(9)
C037 0.078(13) 0.086(14) 0.073(12) -0.025(11) -0.026(11) 0.017(11)
C038 0.079(7) 0.081(7) 0.119(8) 0.016(7) -0.040(6) -0.024(6)
C039 0.098(16) 0.106(18) 0.089(15) -0.009(13) -0.001(13) -0.046(15)
C03B 0.089(7) 0.066(7) 0.119(8) 0.022(7) -0.020(7) -0.019(6)
C03C 0.076(14) 0.12(2) 0.111(18) -0.013(15) -0.024(14) -0.040(14)
C03D 0.14(2) 0.058(13) 0.14(2) -0.009(14) -0.048(19) -0.038(15)
C03E 0.064(12) 0.115(19) 0.077(14) 0.021(13) -0.004(11) -0.003(13)
C03F 0.095(18) 0.12(2) 0.092(16) 0.003(15) -0.047(14) 0.004(16)
F03H 0.241(18) 0.191(16) 0.207(16) -0.017(13) -0.059(13) -0.078(15)
C03I 0.071(13) 0.13(2) 0.095(16) 0.003(14) -0.044(12) 0.000(14)
C22 0.09(2) 0.08(2) 0.10(2) 0.016(18) 0.011(19) -0.010(18)
C23 0.09(2) 0.08(2) 0.10(2) 0.016(18) 0.011(19) -0.010(18)
C26 0.09(2) 0.08(2) 0.10(2) 0.015(17) 0.010(18) -0.010(17)
C27 0.09(2) 0.08(2) 0.10(2) 0.016(18) 0.011(19) -0.011(18)
C29 0.09(2) 0.08(2) 0.10(2) 0.016(18) 0.011(19) -0.011(18)
C21 0.09(2) 0.08(2) 0.10(2) 0.016(18) 0.011(19) -0.011(18)
C03L 0.091(13) 0.069(11) 0.063(10) 0.014(9) -0.036(10) -0.034(10)
C03M 0.072(7) 0.090(8) 0.106(8) 0.017(7) -0.051(7) -0.021(7)
C03N 0.120(18) 0.063(13) 0.099(15) 0.009(11) -0.044(14) -0.029(13)
C03O 0.132(9) 0.086(8) 0.079(7) 0.026(7) -0.058(7) -0.023(8)
C03P 0.076(7) 0.086(8) 0.114(8) 0.012(7) -0.047(7) -0.019(7)
C03Q 0.13(2) 0.093(17) 0.089(16) 0.003(13) -0.056(16) -0.016(17)
C03R 0.165(19) 0.41(4) 0.24(3) 0.01(3) -0.06(2) -0.15(2)
C03S 0.070(10) 0.078(11) 0.065(9) -0.003(9) -0.028(8) -0.036(9)
C03T 0.084(14) 0.084(14) 0.077(13) 0.013(11) -0.021(11) -0.013(11)
C03U 0.074(7) 0.070(7) 0.101(8) 0.020(7) -0.020(7) -0.019(6)
F03V 0.193(15) 0.221(17) 0.218(16) 0.050(13) -0.097(13) -0.092(14)
C03W 0.068(9) 0.087(11) 0.063(9) -0.008(9) -0.036(8) -0.037(9)
C03X 0.28(3) 0.078(12) 0.172(17) 0.025(12) -0.16(2) -0.081(15)
C03Y 0.120(19) 0.083(15) 0.100(16) 0.003(12) -0.057(15) -0.022(14)
C03Z 0.068(14) 0.12(2) 0.17(3) -0.016(19) -0.046(16) -0.040(15)
C042 0.14(3) 0.18(3) 0.14(3) 0.00(2) -0.11(2) -0.02(2)
C043 0.082(8) 0.075(7) 0.124(9) 0.023(7) -0.021(8) -0.019(7)
C044 0.069(9) 0.089(11) 0.065(9) -0.004(8) -0.037(7) -0.034(8)
F047 0.178(14) 0.178(14) 0.130(11) 0.054(10) -0.053(10) -0.014(11)
C048 0.15(3) 0.074(16) 0.20(3) 0.011(18) -0.09(2) -0.036(17)
C04A 0.068(12) 0.083(15) 0.16(2) -0.007(14) -0.058(14) -0.003(11)
C04B 0.16(3) 0.085(17) 0.088(16) 0.051(13) -0.036(17) -0.027(17)
C04C 0.26(5) 0.12(3) 0.24(4) 0.08(3) -0.17(4) -0.10(3)
C31 0.09(2) 0.08(2) 0.10(2) 0.01(2) 0.01(2) 0.00(2)
C17 0.079(9) 0.104(9) 0.065(7) 0.021(7) -0.039(8) -0.028(9)
C04H 0.106(8) 0.084(8) 0.148(10) 0.011(8) -0.065(8) -0.024(7)
C04I 0.098(8) 0.078(8) 0.143(10) 0.011(8) -0.067(8) -0.028(7)
C04J 0.078(15) 0.105(19) 0.115(18) 0.027(14) -0.032(14) 0.002(13)
C04K 0.102(9) 0.076(8) 0.139(10) 0.024(8) -0.015(9) -0.017(8)
C04L 0.094(9) 0.090(9) 0.132(10) 0.030(8) -0.033(8) -0.022(8)
C16 0.077(9) 0.107(9) 0.065(7) 0.023(8) -0.035(8) -0.028(8)
C10 0.111(15) 0.083(15) 0.143(18) 0.020(15) -0.026(16) -0.020(14)
C04O 0.066(14) 0.096(19) 0.21(3) 0.01(2) -0.015(18) -0.005(13)
C04P 0.21(2) 0.121(17) 0.124(17) 0.002(14) -0.016(17) -0.094(17)
C04Q 0.081(16) 0.12(2) 0.19(3) 0.08(2) -0.029(18) 0.001(15)
C04R 0.142(10) 0.088(9) 0.179(12) 0.007(9) -0.078(10) -0.024(9)
C04S 0.25(5) 0.12(3) 0.17(3) 0.07(2) -0.11(3) -0.06(3)
C04T 0.122(9) 0.074(8) 0.075(7) 0.021(7) -0.056(8) -0.022(8)
C02Q 0.125(8) 0.074(6) 0.076(6) 0.018(6) -0.058(6) -0.029(6)
C05E 0.118(9) 0.072(8) 0.077(7) 0.015(7) -0.066(8) -0.029(7)
C05O 0.118(9) 0.070(8) 0.078(7) 0.016(7) -0.062(8) -0.030(7)
C02C 0.114(7) 0.065(6) 0.073(6) 0.015(5) -0.061(6) -0.024(6)
C58 0.120(9) 0.071(8) 0.075(7) 0.015(7) -0.058(8) -0.021(8)
C04U 0.22(2) 0.115(16) 0.142(18) -0.036(15) -0.039(17) -0.085(17)
C04V 0.097(9) 0.054(7) 0.084(8) 0.011(6) -0.041(7) -0.009(7)
C04W 0.100(10) 0.057(8) 0.085(8) 0.011(7) -0.040(8) -0.004(7)
C18 0.078(9) 0.105(9) 0.069(7) 0.022(7) -0.037(8) -0.028(8)
C04Z 0.22(2) 0.100(13) 0.137(15) -0.028(12) -0.026(14) -0.079(14)
C050 0.101(10) 0.058(8) 0.088(8) 0.008(7) -0.039(8) -0.005(7)
C051 0.22(4) 0.08(2) 0.28(5) 0.05(3) -0.17(4) 0.00(2)
C052 0.23(2) 0.065(12) 0.163(19) -0.008(13) -0.014(18) -0.081(15)
C13 0.076(9) 0.106(9) 0.067(7) 0.022(7) -0.035(7) -0.028(8)
C32 0.09(2) 0.08(2) 0.10(2) 0.02(2) 0.01(2) -0.01(2)
C057 0.109(8) 0.084(8) 0.152(10) 0.004(8) -0.063(8) -0.025(7)
C058 0.18(3) 0.13(3) 0.41(7) 0.13(4) -0.22(4) -0.08(3)
C059 0.21(4) 0.18(3) 0.14(3) 0.09(2) -0.10(3) -0.04(3)
C05A 0.14(3) 0.12(3) 0.24(4) 0.03(3) -0.03(3) -0.02(2)
C05B 0.101(13) 0.083(13) 0.130(15) 0.036(12) -0.029(13) 0.001(12)
C05C 0.12(3) 0.18(4) 0.25(5) 0.05(3) -0.07(3) -0.07(3)
C05D 0.182(18) 0.091(14) 0.180(18) 0.023(14) -0.098(16) -0.028(14)
C05F 0.181(11) 0.082(8) 0.139(10) -0.004(8) -0.065(9) -0.007(9)
C05G 0.177(11) 0.086(9) 0.119(10) 0.003(8) -0.059(9) -0.001(9)
C05H 0.158(11) 0.085(8) 0.110(9) 0.001(8) -0.051(9) -0.001(9)
C02E 0.123(9) 0.069(7) 0.095(8) -0.001(6) -0.052(7) -0.007(7)
C034 0.134(10) 0.074(8) 0.122(9) 0.009(8) -0.052(9) -0.011(8)
C040 0.158(11) 0.082(9) 0.136(10) 0.007(8) -0.057(9) -0.008(9)
O05I 0.177(18) 0.41(4) 0.25(3) 0.01(3) -0.05(2) -0.15(2)
C30 0.09(2) 0.08(2) 0.10(2) 0.015(18) 0.010(19) -0.009(18)
C05L 0.103(8) 0.079(8) 0.146(10) 0.003(8) -0.063(8) -0.024(7)
C0 0.100(17) 0.069(14) 0.152(17) 0.016(14) -0.005(16) -0.013(15)
F05N 0.23(2) 0.33(2) 0.26(2) 0.015(17) -0.111(16) -0.051(16)
C05Q 0.28(3) 0.092(16) 0.21(2) 0.020(16) -0.13(2) -0.078(18)
C05R 0.115(14) 0.096(13) 0.143(15) 0.028(13) -0.030(13) -0.024(13)
C05S 0.21(4) 0.10(2) 0.24(4) 0.00(2) -0.18(4) 0.02(2)
C05U 0.190(19) 0.078(14) 0.151(17) -0.009(14) -0.082(16) -0.010(16)
C05V 0.33(6) 0.09(2) 0.18(3) 0.06(2) -0.15(4) -0.03(3)
C05Z 0.31(3) 0.093(16) 0.19(2) -0.001(15) -0.12(2) -0.080(19)
C34 0.09(2) 0.08(2) 0.10(2) 0.02(2) 0.01(2) -0.01(2)
C061 0.31(3) 0.104(16) 0.18(2) 0.011(15) -0.16(2) -0.065(19)
C064 0.19(2) 0.42(5) 0.25(3) 0.00(3) -0.05(3) -0.13(3)
C065 0.179(19) 0.090(15) 0.22(2) 0.025(15) -0.068(17) -0.051(14)
C066 0.125(16) 0.099(15) 0.069(13) 0.030(12) -0.073(12) -0.018(14)
C067 0.20(2) 0.40(5) 0.24(3) 0.01(3) -0.04(3) -0.17(3)
C068 0.136(17) 0.100(16) 0.087(15) 0.039(14) -0.044(15) -0.012(16)
C069 0.40(9) 0.31(7) 0.11(3) -0.01(3) 0.02(4) -0.25(7)
C06B 0.195(19) 0.093(15) 0.161(17) -0.012(15) -0.077(16) -0.014(16)
C20 0.197(19) 0.091(14) 0.160(17) -0.019(14) -0.081(16) -0.016(16)
C25 0.109(14) 0.101(13) 0.143(15) 0.030(13) -0.031(13) -0.019(13)
C55 0.198(14) 0.093(9) 0.152(12) -0.012(9) -0.073(11) -0.008(10)
C65 0.184(19) 0.41(4) 0.25(3) 0.01(3) -0.05(2) -0.15(2)
F1 0.30(2) 0.181(17) 0.209(18) 0.001(14) -0.052(15) -0.030(15)
C8 0.116(9) 0.071(7) 0.077(7) 0.013(7) -0.063(7) -0.030(7)
C14 0.137(14) 0.101(13) 0.071(12) 0.034(11) -0.060(12) -0.025(13)
C85 0.119(9) 0.070(7) 0.078(7) 0.011(7) -0.065(7) -0.030(7)
C86 0.123(9) 0.076(8) 0.075(7) 0.019(7) -0.056(8) -0.019(8)
C23B 0.107(15) 0.088(14) 0.155(16) 0.026(14) -0.010(15) -0.004(13)
C44 0.136(15) 0.099(14) 0.082(13) 0.038(12) -0.048(13) -0.010(14)
C45 0.161(19) 0.132(18) 0.21(2) 0.016(17) -0.066(18) -0.018(16)
C50 0.119(9) 0.072(8) 0.073(7) 0.019(7) -0.059(7) -0.019(8)
C89 0.103(15) 0.097(14) 0.140(16) 0.028(14) -0.033(14) -0.024(14)
C1 0.139(15) 0.098(14) 0.068(13) 0.028(12) -0.067(12) -0.017(14)
C72 0.141(15) 0.102(14) 0.088(13) 0.034(12) -0.044(13) -0.005(14)
C75 0.201(18) 0.081(14) 0.154(17) -0.013(14) -0.073(16) -0.004(15)
C84 0.098(10) 0.112(10) 0.102(9) 0.000(9) -0.067(8) -0.012(9)
C91 0.094(10) 0.111(10) 0.100(8) 0.001(8) -0.073(8) -0.013(8)
C93 0.198(19) 0.090(14) 0.155(17) -0.024(14) -0.072(16) -0.011(16)
C62 0.205(19) 0.092(15) 0.154(17) -0.021(15) -0.072(16) -0.006(16)
P4 0.072(8) 0.082(9) 0.050(8) 0.012(6) -0.035(7) -0.033(7)
C143 0.102(15) 0.092(14) 0.138(16) 0.033(14) -0.033(14) -0.010(14)
C173 0.085(12) 0.084(12) 0.058(12) 0.011(10) -0.035(10) -0.040(11)
C96 0.074(10) 0.085(11) 0.052(10) 0.013(8) -0.039(9) -0.037(9)
C15 0.074(12) 0.088(12) 0.052(11) 0.017(10) -0.035(10) -0.038(10)
C61 0.076(13) 0.093(13) 0.055(12) 0.017(11) -0.036(10) -0.036(11)
C28 0.081(13) 0.091(13) 0.059(12) 0.015(11) -0.039(11) -0.040(11)
C190 0.085(13) 0.091(13) 0.062(12) 0.016(11) -0.040(11) -0.036(11)
C2 0.108(15) 0.091(14) 0.138(16) 0.034(14) -0.025(14) -0.007(14)
C37 0.100(9) 0.056(7) 0.078(8) 0.009(7) -0.043(8) -0.006(7)
C3 0.070(10) 0.084(12) 0.052(10) 0.007(9) -0.040(8) -0.041(9)
C179 0.071(11) 0.085(14) 0.056(12) 0.013(11) -0.037(10) -0.041(11)
C187 0.064(12) 0.085(15) 0.059(12) 0.014(12) -0.037(10) -0.043(12)
C170 0.066(12) 0.086(15) 0.062(12) 0.011(12) -0.039(10) -0.037(12)
C182 0.069(12) 0.085(14) 0.062(12) 0.005(11) -0.036(10) -0.040(12)
C4 0.072(11) 0.084(14) 0.059(11) 0.006(10) -0.030(10) -0.043(11)
C71 0.099(9) 0.056(8) 0.083(8) 0.013(7) -0.040(8) -0.007(7)
C5 0.099(9) 0.053(8) 0.082(8) 0.011(7) -0.040(8) -0.007(7)
C24 0.099(10) 0.055(8) 0.086(8) 0.009(7) -0.039(8) -0.007(7)
C69 0.099(9) 0.056(7) 0.088(8) 0.012(7) -0.039(8) -0.007(7)
C81 0.106(8) 0.083(8) 0.150(10) 0.008(8) -0.067(8) -0.024(7)
C046 0.117(8) 0.088(7) 0.160(10) 0.007(7) -0.066(8) -0.026(7)
C05W 0.107(9) 0.082(9) 0.152(11) 0.001(9) -0.067(9) -0.029(8)
C06A 0.095(9) 0.076(9) 0.144(10) 0.001(8) -0.068(9) -0.031(8)
C02A 0.092(7) 0.074(7) 0.136(9) 0.002(6) -0.068(7) -0.027(6)
C7 0.101(8) 0.080(8) 0.145(10) 0.009(7) -0.066(8) -0.024(7)
C9 0.090(9) 0.102(10) 0.101(8) 0.004(8) -0.073(8) -0.014(8)
C23A 0.115(17) 0.092(16) 0.153(18) 0.021(16) -0.011(17) -0.006(16)
C11 0.106(16) 0.074(13) 0.150(16) 0.011(13) -0.013(15) -0.017(14)
C12 0.111(16) 0.082(16) 0.144(18) 0.028(16) -0.021(16) -0.020(14)
C19 0.074(9) 0.102(9) 0.065(7) 0.021(8) -0.035(8) -0.032(8)
C1A 0.077(9) 0.103(9) 0.065(7) 0.022(8) -0.036(8) -0.032(8)
C1B 0.078(9) 0.104(9) 0.069(7) 0.024(7) -0.034(8) -0.027(9)
C1C 0.077(9) 0.105(9) 0.071(7) 0.024(7) -0.035(8) -0.026(9)
C1E 0.076(9) 0.072(9) 0.077(10) -0.013(8) -0.051(8) 0.033(8)
C1F 0.081(10) 0.085(9) 0.088(10) -0.014(8) -0.054(9) 0.030(9)
C1G 0.086(9) 0.091(9) 0.090(10) -0.010(8) -0.053(8) 0.030(8)
C1H 0.084(10) 0.083(10) 0.080(10) -0.006(8) -0.050(8) 0.017(9)
C1I 0.074(9) 0.074(9) 0.069(10) -0.011(8) -0.053(8) 0.012(8)
C1D 0.070(9) 0.067(9) 0.069(9) -0.016(8) -0.053(8) 0.020(8)
C1J 0.099(11) 0.104(11) 0.103(11) -0.018(10) -0.054(10) 0.033(10)
C1K 0.095(18) 0.12(2) 0.115(18) -0.010(16) -0.039(15) 0.034(16)
C1L 0.111(19) 0.120(19) 0.127(19) -0.024(17) -0.031(17) 0.039(17)
C1M 0.108(18) 0.108(18) 0.111(17) -0.020(15) -0.051(15) 0.043(16)

loop_
_atom_type_symbol
_atom_type_description
_atom_type_scat_dispersion_real
_atom_type_scat_dispersion_imag
_atom_type_scat_source
C C 0.0181 0.0091 'International Tables Vol C Tables 4.2.6.8 and 6.1.1.4'
H H 0.0000 0.0000 'International Tables Vol C Tables 4.2.6.8 and 6.1.1.4'
Ag Ag 0.1306 4.2820 'International Tables Vol C Tables 4.2.6.8 and 6.1.1.4'
Cu Cu -1.9646 0.5888 'International Tables Vol C Tables 4.2.6.8 and 6.1.1.4'
F F 0.0727 0.0534 'International Tables Vol C Tables 4.2.6.8 and 6.1.1.4'
O O 0.0492 0.0322 'International Tables Vol C Tables 4.2.6.8 and 6.1.1.4'
P P 0.2955 0.4335 'International Tables Vol C Tables 4.2.6.8 and 6.1.1.4'
Sb Sb -0.0562 5.8946 'International Tables Vol C Tables 4.2.6.8 and 6.1.1.4'

loop_
_geom_angle_atom_site_label_1
_geom_angle_atom_site_label_2
_geom_angle_atom_site_label_3
_geom_angle
_geom_angle_site_symmetry_1
_geom_angle_site_symmetry_3
_geom_angle_publ_flag
Ag1 Ag2 Cu2 61.09(5) . 2_666 ?
Ag1 Ag2 Cu1 98.13(6) . 2_666 ?
Ag1 Ag2 Cu1 60.15(6) . . ?
Ag3 Ag2 Ag1 61.60(5) . . ?
Ag3 Ag2 Cu2 57.30(6) . 2_666 ?
Ag3 Ag2 Cu1 114.59(7) . 2_666 ?
Ag3 Ag2 Cu1 118.65(7) . . ?
Cu2 Ag2 Cu1 58.77(6) 2_666 2_666 ?
Cu1 Ag2 Cu2 78.87(7) . 2_666 ?
Cu1 Ag2 Cu1 58.42(8) . 2_666 ?
C00M Ag2 Ag1 124.0(4) . . ?
C00M Ag2 Ag3 173.2(4) . . ?
C00M Ag2 Cu2 128.0(3) . 2_666 ?
C00M Ag2 Cu1 69.7(3) . 2_666 ?
C00M Ag2 Cu1 68.0(4) . . ?
C00O Ag2 Ag1 98.4(4) . . ?
C00O Ag2 Ag3 157.8(4) . . ?
C00O Ag2 Cu2 105.9(4) . 2_666 ?
C00O Ag2 Cu1 39.4(4) . . ?
C00O Ag2 Cu1 55.6(4) . 2_666 ?
C00O Ag2 C00M 29.0(5) . . ?
C00O Ag2 C00T 148.1(6) . . ?
C00O Ag2 C01M 105.9(6) . 2_666 ?
C00T Ag2 Ag1 91.0(6) . . ?
C00T Ag2 Ag3 48.9(5) . . ?
C00T Ag2 Cu2 105.3(5) . 2_666 ?
C00T Ag2 Cu1 145.1(5) . . ?
C00T Ag2 Cu1 152.9(4) . 2_666 ?
C00T Ag2 C00M 124.9(6) . . ?
C00T Ag2 C01M 101.0(6) . 2_666 ?
C01M Ag2 Ag1 104.7(5) 2_666 . ?
C01M Ag2 Ag3 72.9(5) 2_666 . ?
C01M Ag2 Cu2 43.9(5) 2_666 2_666 ?
C01M Ag2 Cu1 105.0(4) 2_666 . ?
C01M Ag2 Cu1 52.1(5) 2_666 2_666 ?
C01M Ag2 C00M 107.7(6) 2_666 . ?
Ag2 Ag1 Ag4 96.80(5) . . ?
Ag2 Ag1 Ag3 57.03(5) . . ?
Ag2 Ag1 Ag6 69.36(5) . . ?
Ag2 Ag1 Cu2 60.30(5) . 2_666 ?
Ag2 Ag1 Cu1 60.65(6) . . ?
Ag4 Ag1 Ag6 52.42(5) . . ?
Ag3 Ag1 Ag4 145.74(6) . . ?
Ag3 Ag1 Ag6 94.91(6) . . ?
Ag3 Ag1 Cu2 55.72(6) . 2_666 ?
Ag3 Ag1 Cu1 114.82(7) . . ?
Cu2 Ag1 Ag4 134.06(7) 2_666 . ?
Cu2 Ag1 Ag6 129.57(7) 2_666 . ?
Cu1 Ag1 Ag4 55.62(6) . . ?
Cu1 Ag1 Ag6 79.61(6) . . ?
Cu1 Ag1 Cu2 78.74(7) . 2_666 ?
C00L Ag1 Ag2 100.9(4) . . ?
C00L Ag1 Ag4 42.3(4) . . ?
C00L Ag1 Ag3 151.9(4) . . ?
C00L Ag1 Ag6 92.1(4) . . ?
C00L Ag1 Cu2 99.6(4) . 2_666 ?
C00L Ag1 Cu1 40.3(4) . . ?
C00L Ag1 C015 112.7(6) . . ?
C00L Ag1 C02I 119.4(6) . . ?
C015 Ag1 Ag2 96.5(4) . . ?
C015 Ag1 Ag4 71.5(4) . . ?
C015 Ag1 Ag3 88.7(4) . . ?
C015 Ag1 Ag6 37.6(5) . . ?
C015 Ag1 Cu2 143.7(4) . 2_666 ?
C015 Ag1 Cu1 115.8(5) . . ?
C015 Ag1 C02I 26.7(6) . . ?
C01C Ag1 Ag2 93.3(5) 2_666 . ?
C01C Ag1 Ag4 157.6(5) 2_666 . ?
C01C Ag1 Ag3 55.1(5) 2_666 . ?
C01C Ag1 Ag6 149.8(5) 2_666 . ?
C01C Ag1 Cu2 39.3(5) 2_666 2_666 ?
C01C Ag1 Cu1 114.1(5) 2_666 . ?
C01C Ag1 C00L 116.0(6) 2_666 . ?
C01C Ag1 C015 127.2(7) 2_666 . ?
C01C Ag1 C02I 106.8(6) 2_666 . ?
C02I Ag1 Ag2 117.8(5) . . ?
C02I Ag1 Ag4 86.0(4) . . ?
C02I Ag1 Ag3 88.0(5) . . ?
C02I Ag1 Ag6 64.2(5) . . ?
C02I Ag1 Cu2 139.3(4) . 2_666 ?
C02I Ag1 Cu1 139.0(4) . . ?
Ag5 Ag4 Ag1 94.25(5) . . ?
Ag6 Ag4 Ag1 64.05(5) . . ?
Ag6 Ag4 Ag5 56.76(5) . . ?
Ag6 Ag4 Cu1 86.88(7) . . ?
Ag6 Ag4 Cu3 111.08(7) . . ?
Cu1 Ag4 Ag1 56.39(6) . . ?
Cu1 Ag4 Ag5 64.09(6) . . ?
Cu1 Ag4 Cu3 65.72(7) . . ?
Cu3 Ag4 Ag1 121.95(7) . . ?
Cu3 Ag4 Ag5 54.35(6) . . ?
Cu4 Ag4 Ag1 150.35(8) . . ?
Cu4 Ag4 Ag5 62.72(7) . . ?
Cu4 Ag4 Ag6 86.92(8) . . ?
Cu4 Ag4 Cu1 119.64(9) . . ?
Cu4 Ag4 Cu3 61.21(8) . . ?
C00L Ag4 Ag1 45.2(5) . . ?
C00L Ag4 Ag5 104.6(4) . . ?
C00L Ag4 Ag6 105.9(5) . . ?
C00L Ag4 Cu1 40.7(4) . . ?
C00L Ag4 Cu3 92.3(5) . . ?
C00L Ag4 Cu4 153.4(5) . . ?
C00L Ag4 C00S 28.8(6) . . ?
C00L Ag4 C01N 160.8(7) . . ?
C00S Ag4 Ag1 56.9(5) . . ?
C00S Ag4 Ag5 133.3(4) . . ?
C00S Ag4 Ag6 120.2(5) . . ?
C00S Ag4 Cu1 69.2(4) . . ?
C00S Ag4 Cu3 107.2(5) . . ?
C00S Ag4 Cu4 152.7(5) . . ?
C01N Ag4 Ag1 120.8(5) . . ?
C01N Ag4 Ag5 88.2(5) . . ?
C01N Ag4 Ag6 68.8(5) . . ?
C01N Ag4 Cu1 150.6(4) . . ?
C01N Ag4 Cu3 106.9(5) . . ?
C01N Ag4 Cu4 45.7(5) . . ?
C01N Ag4 C00S 137.1(7) . . ?
Cu4 Ag7 Ag6 79.57(7) . . ?
P2 Ag7 Ag6 114.09(12) . . ?
P2 Ag7 Cu4 147.77(15) . . ?
P2 Ag7 C00V 116.9(4) . . ?
P2 Ag7 C01N 117.3(5) . . ?
C00V Ag7 Ag6 37.0(5) . . ?
C00V Ag7 Cu4 91.9(4) . . ?
C00V Ag7 C01N 92.0(6) . . ?
C013 Ag7 Ag6 115.8(4) . . ?
C013 Ag7 Cu4 43.9(4) . . ?
C013 Ag7 P2 129.9(5) . . ?
C013 Ag7 C00V 105.8(6) . . ?
C013 Ag7 C01N 84.7(6) . . ?
C01N Ag7 Ag6 59.5(4) . . ?
C01N Ag7 Cu4 42.8(5) . . ?
P1 Ag9 Ag6 122.05(13) . . ?
P1 Ag9 C00P 110.1(4) . . ?
P1 Ag9 C015 126.0(4) . . ?
C00P Ag9 Ag6 95.2(4) . . ?
C00T Ag9 Ag6 89.1(4) . . ?
C00T Ag9 P1 134.4(5) . . ?
C00T Ag9 C00P 27.7(6) . . ?
C00T Ag9 C015 99.6(6) . . ?
C015 Ag9 Ag6 45.0(4) . . ?
C015 Ag9 C00P 122.1(6) . . ?
Ag6 Ag5 Ag4 57.04(5) . . ?
Ag6 Ag5 Cu4 79.64(7) . . ?
Cu3 Ag5 Ag4 58.62(6) . . ?
Cu3 Ag5 Ag6 115.64(8) . . ?
Cu3 Ag5 Cu4 58.04(7) . . ?
Cu4 Ag5 Ag4 49.91(5) . . ?
C00O Ag5 Ag4 88.4(3) . . ?
C00O Ag5 Ag6 92.4(3) . . ?
C00O Ag5 Cu3 87.4(3) . . ?
C00O Ag5 Cu4 134.7(3) . . ?
C00V Ag5 Ag4 95.4(6) . . ?
C00V Ag5 Ag6 42.5(6) . . ?
C00V Ag5 Cu3 147.4(5) . . ?
C00V Ag5 Cu4 90.6(5) . . ?
C00V Ag5 C00O 113.2(6) . . ?
C00V Ag5 C01B 151.7(8) . . ?
C01B Ag5 Ag4 102.4(5) . . ?
C01B Ag5 Ag6 159.2(5) . . ?
C01B Ag5 Cu3 43.7(5) . . ?
C01B Ag5 Cu4 84.4(5) . . ?
C01B Ag5 C00O 89.5(6) . . ?
Cu4 Ag8 Cu3 63.74(8) . . ?
P3 Ag8 Cu3 114.72(15) . . ?
P3 Ag8 Cu4 162.08(16) . . ?
C013 Ag8 Cu3 102.6(5) . . ?
C013 Ag8 Cu4 44.4(4) . . ?
C013 Ag8 P3 142.6(5) . . ?
Ag2 Ag3 Ag1 61.37(5) . . ?
Cu2 Ag3 Ag2 64.63(6) 2_666 . ?
Cu2 Ag3 Ag1 63.39(6) 2_666 . ?
P5 Ag3 Ag2 151.7(3) 2_666 . ?
P5 Ag3 Ag1 145.1(3) 2_666 . ?
P5 Ag3 Cu2 112.6(3) 2_666 2_666 ?
P5 Ag3 C01C 102.4(5) 2_666 2_666 ?
C00T Ag3 Ag2 52.2(4) . . ?
C00T Ag3 Ag1 92.9(5) . . ?
C00T Ag3 Cu2 115.8(4) . 2_666 ?
C00T Ag3 P5 117.1(6) . 2_666 ?
C00T Ag3 C01C 140.5(7) . 2_666 ?
C00T Ag3 P4 115.5(6) . 2_666 ?
C01C Ag3 Ag2 92.8(5) 2_666 . ?
C01C Ag3 Ag1 49.7(5) 2_666 . ?
C01C Ag3 Cu2 41.9(5) 2_666 2_666 ?
P4 Ag3 Ag2 161.8(5) 2_666 . ?
P4 Ag3 Ag1 136.6(5) 2_666 . ?
F01V Sb09 F03V 88.5(10) . . ?
F01V Sb09 F05N 90.2(12) . . ?
F030 Sb09 F01V 172.9(11) . . ?
F030 Sb09 F031 93.0(10) . . ?
F030 Sb09 F03V 86.2(11) . . ?
F030 Sb09 F05N 83.8(14) . . ?
F031 Sb09 F01V 91.1(8) . . ?
F031 Sb09 F03V 83.5(10) . . ?
F031 Sb09 F05N 158.4(14) . . ?
F03V Sb09 F05N 75.0(14) . . ?
F1 Sb09 F01V 90.6(12) . . ?
F1 Sb09 F030 94.2(13) . . ?
F1 Sb09 F031 102.2(17) . . ?
F1 Sb09 F03V 174.2(18) . . ?
F1 Sb09 F05N 99.4(19) . . ?
Ag4 Ag6 Ag1 63.52(5) . . ?
Ag4 Ag6 Ag7 85.72(6) . . ?
Ag7 Ag6 Ag1 148.81(7) . . ?
Ag9 Ag6 Ag1 80.94(6) . . ?
Ag9 Ag6 Ag4 141.25(8) . . ?
Ag9 Ag6 Ag7 126.40(7) . . ?
Ag9 Ag6 Ag5 139.05(9) . . ?
Ag5 Ag6 Ag1 99.32(6) . . ?
Ag5 Ag6 Ag4 66.20(5) . . ?
Ag5 Ag6 Ag7 70.61(6) . . ?
C00V Ag6 Ag1 140.7(6) . . ?
C00V Ag6 Ag4 109.9(6) . . ?
C00V Ag6 Ag7 52.8(6) . . ?
C00V Ag6 Ag9 107.3(6) . . ?
C00V Ag6 Ag5 49.1(6) . . ?
C00V Ag6 C015 165.4(7) . . ?
C015 Ag6 Ag1 45.8(5) . . ?
C015 Ag6 Ag4 84.7(4) . . ?
C015 Ag6 Ag7 131.2(5) . . ?
C015 Ag6 Ag9 58.4(5) . . ?
C015 Ag6 Ag5 143.4(4) . . ?
F01D Sb0B F01P 89.5(8) . . ?
F01D Sb0B F02O 87.3(8) . . ?
F01D Sb0B F03H 93.8(10) . . ?
F01D Sb0B F047 92.2(8) . . ?
F01I Sb0B F01D 176.4(9) . . ?
F01I Sb0B F01P 89.0(8) . . ?
F01I Sb0B F02O 89.3(9) . . ?
F01I Sb0B F03H 88.0(11) . . ?
F01I Sb0B F047 91.1(9) . . ?
F02O Sb0B F01P 84.7(10) . . ?
F02O Sb0B F047 177.3(11) . . ?
F03H Sb0B F01P 175.5(11) . . ?
F03H Sb0B F02O 98.6(13) . . ?
F03H Sb0B F047 84.1(13) . . ?
F047 Sb0B F01P 92.7(11) . . ?
Ag2 Cu2 Ag1 58.61(5) 2_666 2_666 ?
Ag2 Cu2 Cu1 62.53(6) 2_666 . ?
Ag3 Cu2 Ag2 58.07(5) 2_666 2_666 ?
Ag3 Cu2 Ag1 60.90(6) 2_666 2_666 ?
Ag3 Cu2 Cu1 118.98(8) 2_666 . ?
Ag3 Cu2 Cu3 114.62(10) 2_666 . ?
Cu1 Cu2 Ag1 99.00(8) . 2_666 ?
Cu3 Cu2 Ag2 103.46(8) . 2_666 ?
Cu3 Cu2 Ag1 161.71(10) . 2_666 ?
Cu3 Cu2 Cu1 66.83(8) . . ?
C01B Cu2 Ag2 145.7(4) . 2_666 ?
C01B Cu2 Ag1 153.6(4) . 2_666 ?
C01B Cu2 Ag3 133.3(4) . 2_666 ?
C01B Cu2 Cu1 91.2(4) . . ?
C01B Cu2 Cu3 43.0(4) . . ?
C01C Cu2 Ag2 101.3(5) . 2_666 ?
C01C Cu2 Ag1 50.5(6) . 2_666 ?
C01C Cu2 Ag3 60.9(6) . 2_666 ?
C01C Cu2 Cu1 147.3(6) . . ?
C01C Cu2 Cu3 145.5(6) . . ?
C01C Cu2 C01B 112.1(7) . . ?
C01C Cu2 C01M 139.7(8) . . ?
C01M Cu2 Ag2 54.8(5) . 2_666 ?
C01M Cu2 Ag1 113.0(5) . 2_666 ?
C01M Cu2 Ag3 78.9(5) . 2_666 ?
C01M Cu2 Cu1 55.9(6) . . ?
C01M Cu2 Cu3 49.9(5) . . ?
C01M Cu2 C01B 92.9(7) . . ?
Ag2 Cu1 Ag2 121.58(8) . 2_666 ?
Ag2 Cu1 Cu2 110.52(8) . . ?
Ag1 Cu1 Ag2 131.78(9) . 2_666 ?
Ag1 Cu1 Ag2 59.20(6) . . ?
Ag1 Cu1 Cu2 167.42(9) . . ?
Ag1 Cu1 Cu1 100.50(12) . 2_666 ?
Ag4 Cu1 Ag2 134.04(9) . 2_666 ?
Ag4 Cu1 Ag2 104.22(8) . . ?
Ag4 Cu1 Ag1 68.00(6) . . ?
Ag4 Cu1 Cu2 110.63(9) . . ?
Ag4 Cu1 Cu1 166.55(14) . 2_666 ?
Cu2 Cu1 Ag2 58.70(6) . 2_666 ?
Cu1 Cu1 Ag2 58.72(8) 2_666 2_666 ?
Cu1 Cu1 Ag2 62.85(8) 2_666 . ?
Cu1 Cu1 Cu2 78.99(10) 2_666 . ?
C00L Cu1 Ag2 105.1(5) . 2_666 ?
C00L Cu1 Ag2 111.3(6) . . ?
C00L Cu1 Ag1 52.2(5) . . ?
C00L Cu1 Ag4 49.2(5) . . ?
C00L Cu1 Cu2 137.1(6) . . ?
C00L Cu1 Cu1 129.6(5) . 2_666 ?
C00L Cu1 C01M 94.1(8) . . ?
C00O Cu1 Ag2 98.9(4) . 2_666 ?
C00O Cu1 Ag2 48.8(5) . . ?
C00O Cu1 Ag1 106.5(5) . . ?
C00O Cu1 Ag4 115.3(4) . . ?
C00O Cu1 Cu2 62.1(5) . . ?
C00O Cu1 Cu1 60.0(4) . 2_666 ?
C00O Cu1 C00L 155.3(7) . . ?
C00O Cu1 C01M 105.7(7) . . ?
C01M Cu1 Ag2 50.9(4) . 2_666 ?
C01M Cu1 Ag2 154.3(5) . . ?
C01M Cu1 Ag1 146.2(5) . . ?
C01M Cu1 Ag4 89.2(5) . . ?
C01M Cu1 Cu2 43.7(5) . . ?
C01M Cu1 Cu1 104.1(5) . 2_666 ?
Ag5 Cu3 Ag4 67.03(7) . . ?
Ag5 Cu3 Cu4 65.47(8) . . ?
Ag8 Cu3 Ag4 111.14(9) . . ?
Ag8 Cu3 Ag5 87.67(8) . . ?
Ag8 Cu3 Cu2 120.93(10) . . ?
Ag8 Cu3 Cu4 57.19(7) . . ?
Cu2 Cu3 Ag4 115.40(10) . . ?
Cu2 Cu3 Ag5 79.17(8) . . ?
Cu2 Cu3 Cu4 144.51(12) . . ?
Cu4 Cu3 Ag4 53.99(7) . . ?
C00Q Cu3 Ag4 95.3(4) . . ?
C00Q Cu3 Ag5 136.2(4) . . ?
C00Q Cu3 Ag8 135.7(4) . . ?
C00Q Cu3 Cu2 73.0(4) . . ?
C00Q Cu3 Cu4 136.2(4) . . ?
C00R Cu3 Ag4 63.8(5) . . ?
C00R Cu3 Ag5 112.8(5) . . ?
C00R Cu3 Ag8 71.3(5) . . ?
C00R Cu3 Cu2 164.3(5) . . ?
C00R Cu3 Cu4 49.2(5) . . ?
C00R Cu3 C00Q 91.3(6) . . ?
C00R Cu3 C01M 116.8(8) . . ?
C01B Cu3 Ag4 119.2(5) . . ?
C01B Cu3 Ag5 52.2(5) . . ?
C01B Cu3 Ag8 68.4(5) . . ?
C01B Cu3 Cu2 58.1(5) . . ?
C01B Cu3 Cu4 95.4(6) . . ?
C01B Cu3 C00Q 128.3(7) . . ?
C01B Cu3 C00R 137.1(7) . . ?
C01B Cu3 C01M 105.8(8) . . ?
C01M Cu3 Ag4 95.8(6) . . ?
C01M Cu3 Ag5 110.9(5) . . ?
C01M Cu3 Ag8 151.9(6) . . ?
C01M Cu3 Cu2 47.7(6) . . ?
C01M Cu3 Cu4 149.3(6) . . ?
C01M Cu3 C00Q 28.1(6) . . ?
Ag4 Cu4 Ag7 104.96(10) . . ?
Ag4 Cu4 Ag5 67.37(7) . . ?
Ag4 Cu4 Ag8 123.82(10) . . ?
Ag4 Cu4 Cu3 64.81(8) . . ?
Ag7 Cu4 Ag5 76.86(7) . . ?
Ag7 Cu4 Ag8 114.04(9) . . ?
Ag7 Cu4 Cu3 132.93(11) . . ?
Ag8 Cu4 Ag5 83.60(8) . . ?
Ag8 Cu4 Cu3 59.07(8) . . ?
Cu3 Cu4 Ag5 56.49(7) . . ?
C00R Cu4 Ag4 68.4(5) . . ?
C00R Cu4 Ag7 173.2(5) . . ?
C00R Cu4 Ag5 98.7(6) . . ?
C00R Cu4 Ag8 70.0(6) . . ?
C00R Cu4 Cu3 43.6(6) . . ?
C013 Cu4 Ag4 156.0(6) . . ?
C013 Cu4 Ag7 60.4(6) . . ?
C013 Cu4 Ag5 89.9(6) . . ?
C013 Cu4 Ag8 57.2(6) . . ?
C013 Cu4 Cu3 109.6(6) . . ?
C013 Cu4 C00R 125.1(8) . . ?
C013 Cu4 C01N 123.5(8) . . ?
C01N Cu4 Ag4 56.3(5) . . ?
C01N Cu4 Ag7 67.1(5) . . ?
C01N Cu4 Ag5 97.7(5) . . ?
C01N Cu4 Ag8 178.5(5) . . ?
C01N Cu4 Cu3 121.1(5) . . ?
C01N Cu4 C00R 109.0(8) . . ?
C00Z P2 Ag7 117.2(7) . . ?
C00Z P2 C017 101.2(9) . . ?
C017 P2 Ag7 115.0(6) . . ?
C01E P2 Ag7 109.6(7) . . ?
C01E P2 C00Z 103.9(9) . . ?
C01E P2 C017 109.2(9) . . ?
C018 P1 Ag9 114.6(6) . . ?
C018 P1 C01F 107.1(8) . . ?
C018 P1 C029 102.5(7) . . ?
C01F P1 Ag9 110.1(7) . . ?
C01F P1 C029 106.4(9) . . ?
C029 P1 Ag9 115.4(4) . . ?
C02G P3 Ag8 113.0(6) . . ?
C02G P3 C03A 108.3(8) . . ?
C02G P3 C033 104.6(10) . . ?
C03A P3 Ag8 111.7(6) . . ?
C03A P3 C033 102.0(8) . . ?
C033 P3 Ag8 116.4(7) . . ?
C041 P5 Ag3 117.3(8) . 2_666 ?
C041 P5 C01U 106.9(12) . . ?
C01U P5 Ag3 108.6(9) . 2_666 ?
C027 P5 Ag3 115.8(8) . 2_666 ?
C027 P5 C041 106.4(10) . . ?
C027 P5 C01U 100.1(13) . . ?
Ag4 C00L Ag1 92.5(6) . . ?
Cu1 C00L Ag1 87.6(7) . . ?
Cu1 C00L Ag4 90.0(7) . . ?
C00S C00L Ag1 102.3(14) . . ?
C00S C00L Ag4 89.1(12) . . ?
C00S C00L Cu1 170.1(17) . . ?
C00O C00M Ag2 58.6(10) . . ?
C00O C00M C01Y 177.3(18) . . ?
C01Y C00M Ag2 123.3(12) . . ?
C01B C00N C01T 171(2) . . ?
Ag2 C00O Ag5 104.5(5) . . ?
Cu1 C00O Ag2 91.8(6) . . ?
Cu1 C00O Ag5 88.6(6) . . ?
C00M C00O Ag2 92.3(11) . . ?
C00M C00O Ag5 78.4(10) . . ?
C00M C00O Cu1 167.0(13) . . ?
C00T C00P Ag9 65.0(11) . . ?
C00T C00P C00W 176(2) . . ?
C00W C00P Ag9 116.6(12) . . ?
C00X C00Q Cu3 126.2(12) . . ?
C01M C00Q Cu3 60.5(12) . . ?
C01M C00Q C00X 172.3(19) . . ?
Cu3 C00R Cu4 87.2(8) . . ?
C011 C00R Cu3 166.3(15) . . ?
C011 C00R Cu4 105.7(15) . . ?
C00L C00S Ag4 62.1(11) . . ?
C00L C00S C02E 178(2) . . ?
C02E C00S Ag4 119.3(12) . . ?
Ag2 C00T Ag9 118.8(8) . . ?
Ag3 C00T Ag2 79.0(6) . . ?
Ag3 C00T Ag9 98.1(8) . . ?
C00P C00T Ag2 118.6(15) . . ?
C00P C00T Ag9 87.2(12) . . ?
C00P C00T Ag3 156.4(16) . . ?
C00V C00U C02A 177(2) . . ?
Ag5 C00V Ag7 96.1(7) . . ?
Ag6 C00V Ag7 90.2(7) . . ?
Ag6 C00V Ag5 88.4(8) . . ?
C00U C00V Ag7 85.5(14) . . ?
C00U C00V Ag5 103.6(16) . . ?
C00U C00V Ag6 167.6(18) . . ?
C00P C00W C01A 123.2(16) . . ?
C00P C00W C01Z 124.2(18) . . ?
C01A C00W C01Z 112.5(17) . . ?
C026 C00X C00Q 122.0(18) . . ?
C026 C00X C035 120.9(19) . . ?
C035 C00X C00Q 117.1(18) . . ?
C17 C00Z P2 119(2) . . ?
C17 C00Z C1A 122(3) . . ?
C16 C00Z P2 123(2) . . ?
C16 C00Z C1B 112(3) . . ?
C1A C00Z P2 119(2) . . ?
C1B C00Z P2 124(2) . . ?
C01H C010 C01W 116(2) . . ?
C01H C010 C03T 125(2) . . ?
C01W C010 C03T 119(2) . . ?
C00R C011 C016 179(2) . . ?
C01G C012 H012 119.1 . . ?
C01G C012 C03B 121.7(19) . . ?
C03B C012 H012 119.1 . . ?
Ag8 C013 Ag7 145.8(9) . . ?
Cu4 C013 Ag7 75.7(6) . . ?
Cu4 C013 Ag8 78.4(6) . . ?
C01L C013 Ag7 104.3(14) . . ?
C01L C013 Ag8 103.3(15) . . ?
C01L C013 Cu4 175.4(17) . . ?
Ag1 C015 Ag9 110.9(7) . . ?
Ag6 C015 Ag1 96.6(7) . . ?
Ag6 C015 Ag9 76.6(6) . . ?
C02I C015 Ag1 87.9(12) . . ?
C02I C015 Ag9 109.3(15) . . ?
C02I C015 Ag6 170.9(17) . . ?
C023 C016 C011 119.7(18) . . ?
C039 C016 C011 121.5(19) . . ?
C039 C016 C023 118.7(18) . . ?
P2 C017 H01A 108.6 . . ?
P2 C017 H01B 108.6 . . ?
H01A C017 H01B 107.6 . . ?
C01X C017 P2 114.7(14) . . ?
C01X C017 H01A 108.6 . . ?
C01X C017 H01B 108.6 . . ?
P1 C018 H01C 108.5 . . ?
P1 C018 H01D 108.5 . . ?
H01C C018 H01D 107.5 . . ?
C01X C018 P1 114.9(13) . . ?
C01X C018 H01C 108.5 . . ?
C01X C018 H01D 108.5 . . ?
C01N C019 C21 173(5) . . ?
C01N C019 C1D 170.2(19) . . ?
C00W C01A H01E 118.0 . . ?
C01H C01A C00W 124(2) . . ?
C01H C01A H01E 118.0 . . ?
Ag5 C01B Cu2 100.2(6) . . ?
Cu3 C01B Ag5 84.1(7) . . ?
Cu3 C01B Cu2 78.8(6) . . ?
C00N C01B Ag5 106.9(13) . . ?
C00N C01B Cu2 113.5(14) . . ?
C00N C01B Cu3 160.8(15) . . ?
Ag1 C01C Ag3 75.2(5) 2_666 2_666 ?
Cu2 C01C Ag1 90.2(7) . 2_666 ?
Cu2 C01C Ag3 77.1(7) . 2_666 ?
C01J C01C Ag1 103.9(15) . 2_666 ?
C01J C01C Ag3 122.3(15) . 2_666 ?
C01J C01C Cu2 158.2(16) . . ?
C024 C01E P2 118.9(17) . . ?
C024 C01E C037 122(2) . . ?
C037 C01E P2 119.4(17) . . ?
C01R C01F P1 118.7(18) . . ?
C01R C01F C02B 119(2) . . ?
C02B C01F P1 122.3(17) . . ?
C012 C01G H01G 119.4 . . ?
C012 C01G C01Y 121.3(19) . . ?
C01Y C01G H01G 119.4 . . ?
C010 C01H H01H 118.9 . . ?
C01A C01H C010 122(2) . . ?
C01A C01H H01H 118.9 . . ?
C01C C01J C02R 169(2) . . ?
C02N C01K H01K 119.6 . . ?
C038 C01K H01K 119.6 . . ?
C038 C01K C02N 121(2) . . ?
C013 C01L C02C 175(2) . . ?
Ag2 C01M Cu1 77.1(6) 2_666 . ?
Cu2 C01M Ag2 81.3(7) . 2_666 ?
Cu2 C01M Cu1 80.4(6) . . ?
Cu2 C01M Cu3 82.4(6) . . ?
Cu3 C01M Ag2 158.1(9) . 2_666 ?
Cu3 C01M Cu1 85.9(6) . . ?
C00Q C01M Ag2 109.9(13) . 2_666 ?
C00Q C01M Cu2 149.8(18) . . ?
C00Q C01M Cu1 128.9(17) . . ?
C00Q C01M Cu3 91.5(15) . . ?
Ag4 C01N Ag7 120.0(7) . . ?
Cu4 C01N Ag4 78.0(7) . . ?
Cu4 C01N Ag7 70.2(6) . . ?
C019 C01N Ag4 114.0(13) . . ?
C019 C01N Ag7 111.0(13) . . ?
C019 C01N Cu4 162.3(15) . . ?
C03G C01O H01O 120.0 . . ?
C03G C01O C02H 120.0 . . ?
C02H C01O H01O 120.0 . . ?
C01O C03G H03G 120.0 . . ?
C036 C03G C01O 120.0 . . ?
C036 C03G H03G 120.0 . . ?
C03G C036 H036 120.0 . . ?
C03G C036 C029 120.0 . . ?
C029 C036 H036 120.0 . . ?
C036 C029 P1 122.0(6) . . ?
C036 C029 C02L 120.0 . . ?
C02L C029 P1 117.9(6) . . ?
C029 C02L H02L 120.0 . . ?
C02H C02L C029 120.0 . . ?
C02H C02L H02L 120.0 . . ?
C01O C02H H02H 120.0 . . ?
C02L C02H C01O 120.0 . . ?
C02L C02H H02H 120.0 . . ?
C028 C01Q H01Q 120.0 . . ?
C02J C01Q H01Q 120.0 . . ?
C02J C01Q C028 120(2) . . ?
C01F C01R H01R 118.4 . . ?
C01F C01R C02Z 123(2) . . ?
C02Z C01R H01R 118.4 . . ?
C041 C01S H01S 120.0 . . ?
C041 C01S C025 120.0 . . ?
C025 C01S H01S 120.0 . . ?
C01S C041 P5 117.9(11) . . ?
C056 C041 P5 122.1(11) . . ?
C056 C041 C01S 120.0 . . ?
C041 C056 H056 120.0 . . ?
C05P C056 C041 120.0 . . ?
C05P C056 H056 120.0 . . ?
C056 C05P H05P 120.0 . . ?
C054 C05P C056 120.0 . . ?
C054 C05P H05P 120.0 . . ?
C05P C054 H054 120.0 . . ?
C05P C054 C025 120.0 . . ?
C025 C054 H054 120.0 . . ?
C01S C025 H025 120.0 . . ?
C054 C025 C01S 120.0 . . ?
C054 C025 H025 120.0 . . ?
C00N C01T C37 120(2) . . ?
C00N C01T C5 120(3) . . ?
C04W C01T C00N 126(2) . . ?
C04W C01T C37 114(3) . . ?
C24 C01T C00N 121(3) . . ?
C24 C01T C5 119(3) . . ?
C020 C01U P5 126(2) . . ?
C044 C01U P5 119(2) . . ?
C044 C01U C020 116(3) . . ?
C010 C01W H01W 118.8 . . ?
C01Z C01W C010 122(2) . . ?
C01Z C01W H01W 118.8 . . ?
C017 C01X C018 111.9(17) . . ?
C017 C01X H01F 109.2 . . ?
C017 C01X H01I 109.2 . . ?
C018 C01X H01F 109.2 . . ?
C018 C01X H01I 109.2 . . ?
H01F C01X H01I 107.9 . . ?
C01G C01Y C00M 122.3(17) . . ?
C03U C01Y C00M 119.4(16) . . ?
C03U C01Y C01G 118.4(17) . . ?
C00W C01Z H01Z 118.5 . . ?
C01W C01Z C00W 123(2) . . ?
C01W C01Z H01Z 118.5 . . ?
C01U C020 H020 119.2 . . ?
C02D C020 C01U 122(3) . . ?
C02D C020 H020 119.2 . . ?
C02X C021 C03X 120(3) . . ?
C03D C021 C02X 117(2) . . ?
C03D C021 C03X 123(3) . . ?
H02A C022 H02B 108.5 . . ?
C027 C022 H02A 110.3 . . ?
C027 C022 H02B 110.3 . . ?
C027 C022 C033 107.2(16) . . ?
C033 C022 H02A 110.3 . . ?
C033 C022 H02B 110.3 . . ?
C016 C023 H023 120.5 . . ?
C016 C023 C02X 119(2) . . ?
C02X C023 H023 120.5 . . ?
C01E C024 H024 120.0 . . ?
C01E C024 C02T 120(2) . . ?
C02T C024 H024 120.0 . . ?
C00X C026 H026 117.5 . . ?
C00X C026 C03N 125(2) . . ?
C03N C026 H026 117.5 . . ?
P5 C027 H02C 109.7 . . ?
P5 C027 H02D 109.7 . . ?
C022 C027 P5 109.9(15) . . ?
C022 C027 H02C 109.7 . . ?
C022 C027 H02D 109.7 . . ?
C022 C027 H02E 106.3 . . ?
C022 C027 H02F 106.3 . . ?
C022 C027 P4 124.3(15) . . ?
H02C C027 H02D 108.2 . . ?
H02E C027 H02F 106.4 . . ?
P4 C027 H02E 106.3 . . ?
P4 C027 H02F 106.3 . . ?
C01Q C028 H028 119.0 . . ?
C01Q C028 C03L 122(2) . . ?
C03L C028 H028 119.0 . . ?
C01F C02B H02G 120.6 . . ?
C03E C02B C01F 119(2) . . ?
C03E C02B H02G 120.6 . . ?
C020 C02D H02I 119.2 . . ?
C020 C02D C03S 122(3) . . ?
C03S C02D H02I 119.2 . . ?
C02S C02F H02J 118.8 . . ?
C02S C02F C03Z 122(2) . . ?
C03Z C02F H02J 118.8 . . ?
C02S C02G P3 122.2(17) . . ?
C04A C02G P3 119.9(14) . . ?
C04A C02G C02S 118(2) . . ?
C015 C02I Ag1 65.4(11) . . ?
C015 C02I C03L 169.5(18) . . ?
C03L C02I Ag1 124.4(12) . . ?
C01Q C02J C03Y 116(2) . . ?
C01Q C02J C04J 122(2) . . ?
C03Y C02J C04J 121(2) . . ?
C18 C02K H02M 121.3 . . ?
C18 C02K C19 117(3) . . ?
C13 C02K H02K 122.4 . . ?
C13 C02K C1C 115(3) . . ?
C19 C02K H02M 121.3 . . ?
C1C C02K H02K 122.4 . . ?
C05C O02M C042 116(3) . . ?
C01K C02N H02N 119.4 . . ?
C02R C02N C01K 121.1(19) . . ?
C02R C02N H02N 119.4 . . ?
C03L C02P H02P 118.9 . . ?
C03L C02P C03Y 122(2) . . ?
C03Y C02P H02P 118.9 . . ?
C02N C02R C01J 122.3(18) . . ?
C02N C02R C03M 118.3(19) . . ?
C03M C02R C01J 119.1(17) . . ?
C02F C02S C02G 122(2) . . ?
C02F C02S H02S 118.9 . . ?
C02G C02S H02S 118.9 . . ?
C024 C02T H02T 119.7 . . ?
C03Q C02T C024 121(3) . . ?
C03Q C02T H02T 119.7 . . ?
C33 C02U H02U 120.0 . . ?
C33 C02U C04E 120.0 . . ?
C04E C02U H02U 120.0 . . ?
C02U C33 H33 120.0 . . ?
C03A C33 C02U 120.0 . . ?
C03A C33 H33 120.0 . . ?
C33 C03A P3 122.3(9) . . ?
C33 C03A C05J 120.0 . . ?
C05J C03A P3 117.6(9) . . ?
C02V C03A P3 122.4(11) . . ?
C02V C03A C91 119.5(9) . . ?
C91 C03A P3 117.2(11) . . ?
C03A C05J H05J 120.0 . . ?
C03A C05J C05Y 120.0 . . ?
C05Y C05J H05J 120.0 . . ?
C05J C05Y H05Y 120.0 . . ?
C05J C05Y C04E 120.0 . . ?
C04E C05Y H05Y 120.0 . . ?
C02U C04E H04E 120.0 . . ?
C05Y C04E C02U 120.0 . . ?
C05Y C04E H04E 120.0 . . ?
C84 C04E H04A 121.3 . . ?
C9 C04E H04A 121.3 . . ?
C9 C04E C84 117.4(13) . . ?
C03A C02V H02V 120.1 . . ?
C03A C02V C9 119.7(13) . . ?
C9 C02V H02V 120.1 . . ?
C04V C02W C04B 119(2) . . ?
C04V C02W C050 116(3) . . ?
C050 C02W C04B 122(2) . . ?
C71 C02W C04B 124(2) . . ?
C69 C02W C04B 120(3) . . ?
C69 C02W C71 115(3) . . ?
C021 C02X C023 121(2) . . ?
C021 C02X H02X 119.4 . . ?
C023 C02X H02X 119.4 . . ?
C01R C02Z H02Z 122.3 . . ?
C01R C02Z C03F 115(2) . . ?
C03F C02Z H02Z 122.3 . . ?
C035 C032 H032 119.8 . . ?
C03C C032 H032 119.8 . . ?
C03C C032 C035 120(2) . . ?
P3 C033 H03A 109.2 . . ?
P3 C033 H03B 109.2 . . ?
C022 C033 P3 112.1(12) . . ?
C022 C033 H03A 109.2 . . ?
C022 C033 H03B 109.2 . . ?
H03A C033 H03B 107.9 . . ?
C00X C035 C032 114(2) . . ?
C00X C035 H035 122.9 . . ?
C032 C035 H035 122.9 . . ?
C01E C037 H037 122.9 . . ?
C03I C037 C01E 114(2) . . ?
C03I C037 H037 122.9 . . ?
C01K C038 C03P 119.2(19) . . ?
C01K C038 C04L 120.2(19) . . ?
C03P C038 C04L 120.1(17) . . ?
C016 C039 H039 119.6 . . ?
C016 C039 C03D 121(2) . . ?
C03D C039 H039 119.6 . . ?
C012 C03B C043 117.9(18) . . ?
C012 C03B C04K 125.6(17) . . ?
C043 C03B C04K 115(2) . . ?
C032 C03C C04Z 108(3) . . ?
C03N C03C C032 122(2) . . ?
C03N C03C C04Z 130(3) . . ?
C021 C03D C039 123(3) . . ?
C021 C03D H03D 118.4 . . ?
C039 C03D H03D 118.4 . . ?
C02B C03E H03E 119.9 . . ?
C03F C03E C02B 120(2) . . ?
C03F C03E H03E 119.9 . . ?
C02Z C03F H03F 118.4 . . ?
C03E C03F C02Z 123(3) . . ?
C03E C03F H03F 118.4 . . ?
C037 C03I H03I 118.2 . . ?
C037 C03I C03Q 124(2) . . ?
C03Q C03I H03I 118.2 . . ?
C23 C22 H22 120.0 . . ?
C23 C22 C21 120.0 . . ?
C21 C22 H22 120.0 . . ?
C22 C23 H23 120.0 . . ?
C22 C23 C26 120.0 . . ?
C26 C23 H23 120.0 . . ?
C23 C26 C30 116(5) . . ?
C27 C26 C23 120.0 . . ?
C27 C26 C30 124(5) . . ?
C26 C27 H27 120.0 . . ?
C29 C27 C26 120.0 . . ?
C29 C27 H27 120.0 . . ?
C27 C29 H29 120.0 . . ?
C27 C29 C21 120.0 . . ?
C21 C29 H29 120.0 . . ?
C22 C21 C019 133(5) . . ?
C29 C21 C019 107(5) . . ?
C29 C21 C22 120.0 . . ?
C028 C03L C02I 120.4(18) . . ?
C02P C03L C028 117(2) . . ?
C02P C03L C02I 122.5(19) . . ?
C02R C03M H03M 120.8 . . ?
C02R C03M C03P 118(2) . . ?
C03P C03M H03M 120.8 . . ?
C026 C03N H03N 121.4 . . ?
C03C C03N C026 117(3) . . ?
C03C C03N H03N 121.4 . . ?
C02Q C03O C066 107.4(19) . . ?
C02Q C03O C068 107(2) . . ?
C02Q C03O C14 113(2) . . ?
C02Q C03O C44 110(3) . . ?
C14 C03O C066 104(2) . . ?
C44 C03O C068 97(3) . . ?
C1 C03O C02Q 112(2) . . ?
C1 C03O C068 108(4) . . ?
C1 C03O C44 121(3) . . ?
C72 C03O C02Q 119(3) . . ?
C72 C03O C066 103(3) . . ?
C72 C03O C14 110(3) . . ?
C038 C03P C03M 122(2) . . ?
C038 C03P H03P 118.9 . . ?
C03M C03P H03P 118.9 . . ?
C02T C03Q C03I 120(2) . . ?
C02T C03Q H03Q 120.1 . . ?
C03I C03Q H03Q 120.1 . . ?
H03C C03R H03H 108.2 . . ?
O05I C03R H03C 109.8 . . ?
O05I C03R H03H 109.8 . . ?
O05I C03R C064 109.6(15) . . ?
C064 C03R H03C 109.8 . . ?
C064 C03R H03H 109.8 . . ?
C02D C03S H03S 120.9 . . ?
C03W C03S C02D 118(3) . . ?
C03W C03S H03S 120.9 . . ?
C010 C03T C04Q 112(2) . . ?
C010 C03T C04S 110(2) . . ?
C04O C03T C010 107(2) . . ?
C04O C03T C04Q 111(2) . . ?
C04O C03T C04S 107(3) . . ?
C04S C03T C04Q 110(3) . . ?
C01Y C03U H03U 119.8 . . ?
C01Y C03U C043 120.5(19) . . ?
C043 C03U H03U 119.8 . . ?
C03S C03W H03W 119.3 . . ?
C03S C03W C044 121(3) . . ?
C044 C03W H03W 119.3 . . ?
C021 C03X C05Q 108(3) . . ?
C05Z C03X C021 114(3) . . ?
C05Z C03X C05Q 96(3) . . ?
C061 C03X C021 111(2) . . ?
C061 C03X C05Q 107(4) . . ?
C061 C03X C05Z 120(3) . . ?
C02J C03Y H03Y 119.2 . . ?
C02P C03Y C02J 122(2) . . ?
C02P C03Y H03Y 119.2 . . ?
C02F C03Z H03Z 121.6 . . ?
C02F C03Z C048 117(2) . . ?
C048 C03Z H03Z 121.6 . . ?
O02M C042 H04X 109.9 . . ?
O02M C042 H04Y 109.9 . . ?
H04X C042 H04Y 108.3 . . ?
C04C C042 O02M 109(3) . . ?
C04C C042 H04X 109.9 . . ?
C04C C042 H04Y 109.9 . . ?
C03B C043 C03U 119(2) . . ?
C03B C043 H043 120.6 . . ?
C03U C043 H043 120.6 . . ?
C01U C044 C03W 121(3) . . ?
C01U C044 H044 119.5 . . ?
C03W C044 H044 119.5 . . ?
C03Z C048 H048 119.7 . . ?
C04A C048 C03Z 121(3) . . ?
C04A C048 H048 119.7 . . ?
C02G C04A H04B 120.2 . . ?
C048 C04A C02G 120(2) . . ?
C048 C04A H04B 120.2 . . ?
C051 C04B C02W 104.2(17) . . ?
C051 C04B C059 115(3) . . ?
C059 C04B C02W 111(2) . . ?
C05V C04B C02W 109(2) . . ?
C05V C04B C051 108(3) . . ?
C05V C04B C059 109(2) . . ?
C042 C04C H04Z 109.5 . . ?
C042 C04C H 109.5 . . ?
C042 C04C HA 109.5 . . ?
H04Z C04C H 109.5 . . ?
H04Z C04C HA 109.5 . . ?
H C04C HA 109.5 . . ?
H31A C31 H31B 109.5 . . ?
H31A C31 H31C 109.5 . . ?
H31B C31 H31C 109.5 . . ?
C30 C31 H31A 109.5 . . ?
C30 C31 H31B 109.5 . . ?
C30 C31 H31C 109.5 . . ?
C00Z C17 H17 120.6 . . ?
C00Z C17 C18 119(4) . . ?
C18 C17 H17 120.6 . . ?
C04I C04H H04H 120.5 . . ?
C046 C04H H04H 120.5 . . ?
C046 C04H C04I 119.1(13) . . ?
C04H C04I H04I 119.7 . . ?
C02A C04I C04H 120.6(13) . . ?
C02A C04I H04I 119.7 . . ?
C02J C04J C05S 110(2) . . ?
C058 C04J C02J 110(2) . . ?
C058 C04J C05S 106(3) . . ?
C05A C04J C02J 108(2) . . ?
C05A C04J C058 114(3) . . ?
C05A C04J C05S 110(3) . . ?
C03B C04K C10 108.0(18) . . ?
C03B C04K C0 106.5(15) . . ?
C03B C04K C23A 107.1(17) . . ?
C03B C04K C12 109(3) . . ?
C10 C04K C0 107.2(15) . . ?
C23B C04K C03B 118(2) . . ?
C23B C04K C10 109.2(19) . . ?
C23B C04K C0 107.8(19) . . ?
C23A C04K C12 103(2) . . ?
C11 C04K C03B 116(3) . . ?
C11 C04K C23A 112(2) . . ?
C11 C04K C12 109(2) . . ?
C038 C04L C05B 110.3(15) . . ?
C038 C04L C25 110.8(17) . . ?
C038 C04L C89 107.1(11) . . ?
C05R C04L C038 113(2) . . ?
C05R C04L C05B 106.5(13) . . ?
C05R C04L C25 109.1(15) . . ?
C25 C04L C05B 107.0(15) . . ?
C143 C04L C038 111.2(13) . . ?
C143 C04L C89 110.4(16) . . ?
C143 C04L C2 110.5(13) . . ?
C2 C04L C038 108.9(13) . . ?
C2 C04L C89 108.6(15) . . ?
C00Z C16 H16 121.1 . . ?
C00Z C16 C13 118(4) . . ?
C13 C16 H16 121.1 . . ?
C04K C10 H10A 109.5 . . ?
C04K C10 H10B 109.5 . . ?
C04K C10 H10C 109.5 . . ?
H10A C10 H10B 109.5 . . ?
H10A C10 H10C 109.5 . . ?
H10B C10 H10C 109.5 . . ?
C03T C04O H04C 109.5 . . ?
C03T C04O H04D 109.5 . . ?
C03T C04O H04F 109.5 . . ?
H04C C04O H04D 109.5 . . ?
H04C C04O H04F 109.5 . . ?
H04D C04O H04F 109.5 . . ?
H04G C04P H04J 109.5 . . ?
H04G C04P H04K 109.5 . . ?
H04J C04P H04K 109.5 . . ?
C04Z C04P H04G 109.5 . . ?
C04Z C04P H04J 109.5 . . ?
C04Z C04P H04K 109.5 . . ?
C03T C04Q H04L 109.5 . . ?
C03T C04Q H04M 109.5 . . ?
C03T C04Q H04N 109.5 . . ?
H04L C04Q H04M 109.5 . . ?
H04L C04Q H04N 109.5 . . ?
H04M C04Q H04N 109.5 . . ?
C05D C04R C065 117(3) . . ?
C05D C04R C45 109(4) . . ?
C05D C04R C046 111(3) . . ?
C065 C04R C45 98(3) . . ?
C065 C04R C046 113(3) . . ?
C45 C04R C046 108(3) . . ?
C03T C04S H04O 109.5 . . ?
C03T C04S H04P 109.5 . . ?
C03T C04S H04Q 109.5 . . ?
H04O C04S H04P 109.5 . . ?
H04O C04S H04Q 109.5 . . ?
H04P C04S H04Q 109.5 . . ?
C02Q C04T H04T 120.0 . . ?
C02Q C04T C58 120.0 . . ?
C58 C04T H04T 120.0 . . ?
C04T C02Q C03O 121.2(15) . . ?
C05E C02Q C03O 118.7(15) . . ?
C05E C02Q C04T 120.0 . . ?
C85 C02Q C03O 122(2) . . ?
C86 C02Q C03O 119(2) . . ?
C86 C02Q C85 119(2) . . ?
C02Q C05E H05E 120.0 . . ?
C02Q C05E C05O 120.0 . . ?
C05O C05E H05E 120.0 . . ?
C05E C05O H05O 120.0 . . ?
C02C C05O C05E 120.0 . . ?
C02C C05O H05O 120.0 . . ?
C05O C02C C01L 118.4(15) . . ?
C05O C02C C58 120.0 . . ?
C58 C02C C01L 121.6(15) . . ?
C8 C02C C01L 123(2) . . ?
C50 C02C C01L 120(2) . . ?
C50 C02C C8 116(2) . . ?
C04T C58 H58 120.0 . . ?
C02C C58 C04T 120.0 . . ?
C02C C58 H58 120.0 . . ?
H04R C04U H04S 109.5 . . ?
H04R C04U H04U 109.5 . . ?
H04S C04U H04U 109.5 . . ?
C04Z C04U H04R 109.5 . . ?
C04Z C04U H04S 109.5 . . ?
C04Z C04U H04U 109.5 . . ?
C02W C04V H04V 119.1 . . ?
C02W C04V C37 122(3) . . ?
C37 C04V H04V 119.1 . . ?
C01T C04W H04W 117.4 . . ?
C01T C04W C050 125(4) . . ?
C050 C04W H04W 117.4 . . ?
C02K C18 C17 123(4) . . ?
C02K C18 H18 118.7 . . ?
C17 C18 H18 118.7 . . ?
C03C C04Z C04U 101(3) . . ?
C04P C04Z C03C 112(2) . . ?
C04P C04Z C04U 103(3) . . ?
C052 C04Z C03C 113(3) . . ?
C052 C04Z C04P 122(3) . . ?
C052 C04Z C04U 101(3) . . ?
C02W C050 C04W 117(3) . . ?
C02W C050 H050 121.7 . . ?
C04W C050 H050 121.7 . . ?
C04B C051 H05A 109.5 . . ?
C04B C051 H05B 109.5 . . ?
C04B C051 H05C 109.5 . . ?
H05A C051 H05B 109.5 . . ?
H05A C051 H05C 109.5 . . ?
H05B C051 H05C 109.5 . . ?
C04Z C052 H05D 109.5 . . ?
C04Z C052 H05F 109.5 . . ?
C04Z C052 H05G 109.5 . . ?
H05D C052 H05F 109.5 . . ?
H05D C052 H05G 109.5 . . ?
H05F C052 H05G 109.5 . . ?
C02K C13 C16 127(4) . . ?
C02K C13 H13 116.7 . . ?
C16 C13 H13 116.7 . . ?
H32A C32 H32B 109.5 . . ?
H32A C32 H32C 109.5 . . ?
H32B C32 H32C 109.5 . . ?
C30 C32 H32A 109.5 . . ?
C30 C32 H32B 109.5 . . ?
C30 C32 H32C 109.5 . . ?
C05L C057 H057 120.5 . . ?
C05L C057 C046 119.0(13) . . ?
C046 C057 H057 120.5 . . ?
C04J C058 H05H 109.5 . . ?
C04J C058 H05I 109.5 . . ?
C04J C058 H05K 109.5 . . ?
H05H C058 H05I 109.5 . . ?
H05H C058 H05K 109.5 . . ?
H05I C058 H05K 109.5 . . ?
C04B C059 H05L 109.5 . . ?
C04B C059 H05M 109.5 . . ?
C04B C059 H05N 109.5 . . ?
H05L C059 H05M 109.5 . . ?
H05L C059 H05N 109.5 . . ?
H05M C059 H05N 109.5 . . ?
C04J C05A H05Q 109.5 . . ?
C04J C05A H05R 109.5 . . ?
C04J C05A H05S 109.5 . . ?
H05Q C05A H05R 109.5 . . ?
H05Q C05A H05S 109.5 . . ?
H05R C05A H05S 109.5 . . ?
C04L C05B H05T 109.5 . . ?
C04L C05B H05U 109.5 . . ?
C04L C05B H05V 109.5 . . ?
H05T C05B H05U 109.5 . . ?
H05T C05B H05V 109.5 . . ?
H05U C05B H05V 109.5 . . ?
O02M C05C H10 110.3 . . ?
O02M C05C HB 110.3 . . ?
O02M C05C C069 107(3) . . ?
H10 C05C HB 108.6 . . ?
C069 C05C H10 110.3 . . ?
C069 C05C HB 110.3 . . ?
C04R C05D H05W 109.5 . . ?
C04R C05D H05X 109.5 . . ?
C04R C05D H05Z 109.5 . . ?
H05W C05D H05X 109.5 . . ?
H05W C05D H05Z 109.5 . . ?
H05X C05D H05Z 109.5 . . ?
C05G C05F C040 120.0 . . ?
C05G C05F C55 117.2(12) . . ?
C040 C05F C55 122.8(12) . . ?
C05F C05G H05 120.0 . . ?
C05F C05G C05H 120.0 . . ?
C05H C05G H05 120.0 . . ?
C05G C05H H1 120.0 . . ?
C05G C05H C02E 120.0 . . ?
C02E C05H H1 120.0 . . ?
C05H C02E C00S 117.1(13) . . ?
C034 C02E C00S 122.9(13) . . ?
C034 C02E C05H 120.0 . . ?
C02E C034 H034 120.0 . . ?
C02E C034 C040 120.0 . . ?
C040 C034 H034 120.0 . . ?
C05F C040 H040 120.0 . . ?
C034 C040 C05F 120.0 . . ?
C034 C040 H040 120.0 . . ?
C03R O05I C65 108.9(18) . . ?
C31 C30 C26 107(6) . . ?
C31 C30 C32 108.2(19) . . ?
C31 C30 C34 107.3(18) . . ?
C32 C30 C26 113(5) . . ?
C32 C30 C34 107.6(18) . . ?
C34 C30 C26 113(6) . . ?
C057 C05L H2 120.7 . . ?
C057 C05L C02A 118.6(12) . . ?
C02A C05L H2 120.7 . . ?
C04K C0 H0A 109.5 . . ?
C04K C0 H0B 109.5 . . ?
C04K C0 H0C 109.5 . . ?
H0A C0 H0B 109.5 . . ?
H0A C0 H0C 109.5 . . ?
H0B C0 H0C 109.5 . . ?
C03X C05Q H3 109.5 . . ?
C03X C05Q HC 109.5 . . ?
C03X C05Q HD 109.5 . . ?
H3 C05Q HC 109.5 . . ?
H3 C05Q HD 109.5 . . ?
HC C05Q HD 109.5 . . ?
C04L C05R H4 109.5 . . ?
C04L C05R HE 109.5 . . ?
C04L C05R HF 109.5 . . ?
H4 C05R HE 109.5 . . ?
H4 C05R HF 109.5 . . ?
HE C05R HF 109.5 . . ?
C04J C05S H5 109.5 . . ?
C04J C05S HG 109.5 . . ?
C04J C05S HH 109.5 . . ?
H5 C05S HG 109.5 . . ?
H5 C05S HH 109.5 . . ?
HG C05S HH 109.5 . . ?
H6 C05U HI 109.5 . . ?
H6 C05U HJ 109.5 . . ?
HI C05U HJ 109.5 . . ?
C55 C05U H6 109.5 . . ?
C55 C05U HI 109.5 . . ?
C55 C05U HJ 109.5 . . ?
C04B C05V H7 109.5 . . ?
C04B C05V HK 109.5 . . ?
C04B C05V HL 109.5 . . ?
H7 C05V HK 109.5 . . ?
H7 C05V HL 109.5 . . ?
HK C05V HL 109.5 . . ?
C03X C05Z H8 109.5 . . ?
C03X C05Z HM 109.5 . . ?
C03X C05Z HN 109.5 . . ?
H8 C05Z HM 109.5 . . ?
H8 C05Z HN 109.5 . . ?
HM C05Z HN 109.5 . . ?
C30 C34 H34A 109.5 . . ?
C30 C34 H34B 109.5 . . ?
C30 C34 H34C 109.5 . . ?
H34A C34 H34B 109.5 . . ?
H34A C34 H34C 109.5 . . ?
H34B C34 H34C 109.5 . . ?
C03X C061 H06A 109.5 . . ?
C03X C061 H06B 109.5 . . ?
C03X C061 H06C 109.5 . . ?
H06A C061 H06B 109.5 . . ?
H06A C061 H06C 109.5 . . ?
H06B C061 H06C 109.5 . . ?
C03R C064 H06T 109.5 . . ?
C03R C064 H06U 109.5 . . ?
C03R C064 H06V 109.5 . . ?
H06T C064 H06U 109.5 . . ?
H06T C064 H06V 109.5 . . ?
H06U C064 H06V 109.5 . . ?
C04R C065 H06D 109.5 . . ?
C04R C065 H06E 109.5 . . ?
C04R C065 H06F 109.5 . . ?
H06D C065 H06E 109.5 . . ?
H06D C065 H06F 109.5 . . ?
H06E C065 H06F 109.5 . . ?
C03O C066 H06G 109.5 . . ?
C03O C066 H06H 109.5 . . ?
C03O C066 H06I 109.5 . . ?
H06G C066 H06H 109.5 . . ?
H06G C066 H06I 109.5 . . ?
H06H C066 H06I 109.5 . . ?
H06W C067 H06X 109.5 . . ?
H06W C067 H06Y 109.5 . . ?
H06X C067 H06Y 109.5 . . ?
C65 C067 H06W 109.5 . . ?
C65 C067 H06X 109.5 . . ?
C65 C067 H06Y 109.5 . . ?
C03O C068 H06J 109.5 . . ?
C03O C068 H06K 109.5 . . ?
C03O C068 H06L 109.5 . . ?
H06J C068 H06K 109.5 . . ?
H06J C068 H06L 109.5 . . ?
H06K C068 H06L 109.5 . . ?
C05C C069 H06Q 109.5 . . ?
C05C C069 H06R 109.5 . . ?
C05C C069 H06S 109.5 . . ?
H06Q C069 H06R 109.5 . . ?
H06Q C069 H06S 109.5 . . ?
H06R C069 H06S 109.5 . . ?
H06M C06B H06N 109.5 . . ?
H06M C06B H06O 109.5 . . ?
H06N C06B H06O 109.5 . . ?
C55 C06B H06M 109.5 . . ?
C55 C06B H06N 109.5 . . ?
C55 C06B H06O 109.5 . . ?
H20A C20 H20B 109.5 . . ?
H20A C20 H20C 109.5 . . ?
H20B C20 H20C 109.5 . . ?
C55 C20 H20A 109.5 . . ?
C55 C20 H20B 109.5 . . ?
C55 C20 H20C 109.5 . . ?
C04L C25 H25A 109.5 . . ?
C04L C25 H25B 109.5 . . ?
C04L C25 H25C 109.5 . . ?
H25A C25 H25B 109.5 . . ?
H25A C25 H25C 109.5 . . ?
H25B C25 H25C 109.5 . . ?
C05F C55 C06B 105.4(14) . . ?
C05F C55 C62 106.9(13) . . ?
C05U C55 C05F 110.3(14) . . ?
C05U C55 C62 107.8(13) . . ?
C20 C55 C05F 111.0(10) . . ?
C20 C55 C05U 110.4(13) . . ?
C20 C55 C62 110.2(15) . . ?
C75 C55 C05F 110.9(12) . . ?
C75 C55 C06B 109.4(12) . . ?
C75 C55 C93 112.4(15) . . ?
C93 C55 C05F 110.4(13) . . ?
C93 C55 C06B 108.1(14) . . ?
O05I C65 C067 110(2) . . ?
O05I C65 H65A 109.6 . . ?
O05I C65 H65B 109.6 . . ?
C067 C65 H65A 109.6 . . ?
C067 C65 H65B 109.6 . . ?
H65A C65 H65B 108.1 . . ?
C02C C8 H8A 117.2 . . ?
C85 C8 C02C 126(3) . . ?
C85 C8 H8A 117.2 . . ?
C03O C14 H14A 109.5 . . ?
C03O C14 H14B 109.5 . . ?
C03O C14 H14C 109.5 . . ?
H14A C14 H14B 109.5 . . ?
H14A C14 H14C 109.5 . . ?
H14B C14 H14C 109.5 . . ?
C02Q C85 C8 118(3) . . ?
C02Q C85 H85 120.9 . . ?
C8 C85 H85 120.9 . . ?
C02Q C86 H86 120.1 . . ?
C02Q C86 C50 120(3) . . ?
C50 C86 H86 120.1 . . ?
C04K C23B H23A 109.5 . . ?
C04K C23B H23B 109.5 . . ?
C04K C23B H23C 109.5 . . ?
H23A C23B H23B 109.5 . . ?
H23A C23B H23C 109.5 . . ?
H23B C23B H23C 109.5 . . ?
C03O C44 H44A 109.5 . . ?
C03O C44 H44B 109.5 . . ?
C03O C44 H44C 109.5 . . ?
H44A C44 H44B 109.5 . . ?
H44A C44 H44C 109.5 . . ?
H44B C44 H44C 109.5 . . ?
C04R C45 H45A 109.5 . . ?
C04R C45 H45B 109.5 . . ?
C04R C45 H45C 109.5 . . ?
H45A C45 H45B 109.5 . . ?
H45A C45 H45C 109.5 . . ?
H45B C45 H45C 109.5 . . ?
C02C C50 C86 120(3) . . ?
C02C C50 H50 119.9 . . ?
C86 C50 H50 119.9 . . ?
C04L C89 H89A 109.5 . . ?
C04L C89 H89B 109.5 . . ?
C04L C89 H89C 109.5 . . ?
H89A C89 H89B 109.5 . . ?
H89A C89 H89C 109.5 . . ?
H89B C89 H89C 109.5 . . ?
C03O C1 H1A 109.5 . . ?
C03O C1 H1B 109.5 . . ?
C03O C1 H1C 109.5 . . ?
H1A C1 H1B 109.5 . . ?
H1A C1 H1C 109.5 . . ?
H1B C1 H1C 109.5 . . ?
C03O C72 H72A 109.5 . . ?
C03O C72 H72B 109.5 . . ?
C03O C72 H72C 109.5 . . ?
H72A C72 H72B 109.5 . . ?
H72A C72 H72C 109.5 . . ?
H72B C72 H72C 109.5 . . ?
C55 C75 H75A 109.5 . . ?
C55 C75 H75B 109.5 . . ?
C55 C75 H75C 109.5 . . ?
H75A C75 H75B 109.5 . . ?
H75A C75 H75C 109.5 . . ?
H75B C75 H75C 109.5 . . ?
C04E C84 H84 120.4 . . ?
C91 C84 C04E 119.2(14) . . ?
C91 C84 H84 120.4 . . ?
C03A C91 H91 120.5 . . ?
C84 C91 C03A 119.0(13) . . ?
C84 C91 H91 120.5 . . ?
C55 C93 H93A 109.5 . . ?
C55 C93 H93B 109.5 . . ?
C55 C93 H93C 109.5 . . ?
H93A C93 H93B 109.5 . . ?
H93A C93 H93C 109.5 . . ?
H93B C93 H93C 109.5 . . ?
C55 C62 H62A 109.5 . . ?
C55 C62 H62B 109.5 . . ?
C55 C62 H62C 109.5 . . ?
H62A C62 H62B 109.5 . . ?
H62A C62 H62C 109.5 . . ?
H62B C62 H62C 109.5 . . ?
C027 P4 Ag3 104.3(9) . 2_666 ?
C96 P4 C027 106.2(14) . . ?
C3 P4 C027 110.3(15) . . ?
C3 P4 C96 109.9(18) . . ?
C04L C143 H14D 109.5 . . ?
C04L C143 H14E 109.5 . . ?
C04L C143 H14F 109.5 . . ?
H14D C143 H14E 109.5 . . ?
H14D C143 H14F 109.5 . . ?
H14E C143 H14F 109.5 . . ?
C96 C173 H173 120.0 . . ?
C96 C173 C190 120.0 . . ?
C190 C173 H173 120.0 . . ?
C173 C96 P4 120.8(18) . . ?
C15 C96 P4 119.2(18) . . ?
C15 C96 C173 120.0 . . ?
C96 C15 H15 120.0 . . ?
C61 C15 C96 120.0 . . ?
C61 C15 H15 120.0 . . ?
C15 C61 H61 120.0 . . ?
C15 C61 C28 120.0 . . ?
C28 C61 H61 120.0 . . ?
C61 C28 H28 120.0 . . ?
C61 C28 C190 120.0 . . ?
C190 C28 H28 120.0 . . ?
C173 C190 H190 120.0 . . ?
C28 C190 C173 120.0 . . ?
C28 C190 H190 120.0 . . ?
C04L C2 H2A 109.5 . . ?
C04L C2 H2B 109.5 . . ?
C04L C2 H2C 109.5 . . ?
H2A C2 H2B 109.5 . . ?
H2A C2 H2C 109.5 . . ?
H2B C2 H2C 109.5 . . ?
C01T C37 H37 118.7 . . ?
C04V C37 C01T 123(3) . . ?
C04V C37 H37 118.7 . . ?
C179 C3 P4 120.6(19) . . ?
C179 C3 C4 120.0 . . ?
C4 C3 P4 118.6(19) . . ?
C3 C179 H179 120.0 . . ?
C187 C179 C3 120.0 . . ?
C187 C179 H179 120.0 . . ?
C179 C187 H187 120.0 . . ?
C179 C187 C170 120.0 . . ?
C170 C187 H187 120.0 . . ?
C187 C170 H170 120.0 . . ?
C182 C170 C187 120.0 . . ?
C182 C170 H170 120.0 . . ?
C170 C182 H182 120.0 . . ?
C170 C182 C4 120.0 . . ?
C4 C182 H182 120.0 . . ?
C3 C4 H4A 120.0 . . ?
C182 C4 C3 120.0 . . ?
C182 C4 H4A 120.0 . . ?
C02W C71 H71 119.0 . . ?
C5 C71 C02W 122(4) . . ?
C5 C71 H71 119.0 . . ?
C01T C5 H5A 119.9 . . ?
C71 C5 C01T 120(5) . . ?
C71 C5 H5A 119.9 . . ?
C01T C24 H24 121.2 . . ?
C01T C24 C69 118(5) . . ?
C69 C24 H24 121.2 . . ?
C02W C69 C24 124(5) . . ?
C02W C69 H69 117.9 . . ?
C24 C69 H69 117.9 . . ?
C046 C81 H81 120.0 . . ?
C046 C81 C7 120.0 . . ?
C7 C81 H81 120.0 . . ?
C04H C046 C04R 115(2) . . ?
C04H C046 C057 115.4(12) . . ?
C057 C046 C04R 125(2) . . ?
C81 C046 C04R 120(2) . . ?
C81 C046 C05W 120.0 . . ?
C05W C046 C04R 120(2) . . ?
C046 C05W H9 120.0 . . ?
C06A C05W C046 120.0 . . ?
C06A C05W H9 120.0 . . ?
C05W C06A H06P 120.0 . . ?
C05W C06A C02A 120.0 . . ?
C02A C06A H06P 120.0 . . ?
C04I C02A C00U 120.5(16) . . ?
C04I C02A C05L 119.4(10) . . ?
C05L C02A C00U 117.9(16) . . ?
C06A C02A C00U 120.9(14) . . ?
C06A C02A C7 120.0 . . ?
C7 C02A C00U 119.1(14) . . ?
C81 C7 H7A 120.0 . . ?
C02A C7 C81 120.0 . . ?
C02A C7 H7A 120.0 . . ?
C04E C9 C02V 119.2(13) . . ?
C04E C9 H9A 120.4 . . ?
C02V C9 H9A 120.4 . . ?
C04K C23A H23D 109.5 . . ?
C04K C23A H23E 109.5 . . ?
C04K C23A H23F 109.5 . . ?
H23D C23A H23E 109.5 . . ?
H23D C23A H23F 109.5 . . ?
H23E C23A H23F 109.5 . . ?
C04K C11 H11A 109.5 . . ?
C04K C11 H11B 109.5 . . ?
C04K C11 H11C 109.5 . . ?
H11A C11 H11B 109.5 . . ?
H11A C11 H11C 109.5 . . ?
H11B C11 H11C 109.5 . . ?
C04K C12 H12A 109.5 . . ?
C04K C12 H12B 109.5 . . ?
C04K C12 H12C 109.5 . . ?
H12A C12 H12B 109.5 . . ?
H12A C12 H12C 109.5 . . ?
H12B C12 H12C 109.5 . . ?
C02K C19 H19 120.6 . . ?
C1A C19 C02K 119(4) . . ?
C1A C19 H19 120.6 . . ?
C00Z C1A H1AA 121.0 . . ?
C19 C1A C00Z 118(4) . . ?
C19 C1A H1AA 121.0 . . ?
C00Z C1B H1BA 117.7 . . ?
C1C C1B C00Z 125(5) . . ?
C1C C1B H1BA 117.7 . . ?
C02K C1C H1CA 119.4 . . ?
C1B C1C C02K 121(5) . . ?
C1B C1C H1CA 119.4 . . ?
C1F C1E H1E 120.0 . . ?
C1F C1E C1D 120.0 . . ?
C1D C1E H1E 120.0 . . ?
C1E C1F H1F 120.0 . . ?
C1G C1F C1E 120.0 . . ?
C1G C1F H1F 120.0 . . ?
C1F C1G C1J 120.3(17) . . ?
C1H C1G C1F 120.0 . . ?
C1H C1G C1J 119.7(17) . . ?
C1G C1H H1H 120.0 . . ?
C1G C1H C1I 120.0 . . ?
C1I C1H H1H 120.0 . . ?
C1H C1I H1I 120.0 . . ?
C1D C1I C1H 120.0 . . ?
C1D C1I H1I 120.0 . . ?
C1E C1D C019 121.9(15) . . ?
C1I C1D C019 118.1(15) . . ?
C1I C1D C1E 120.0 . . ?
C1K C1J C1G 109(2) . . ?
C1K C1J C1L 108.0(15) . . ?
C1K C1J C1M 108.8(15) . . ?
C1L C1J C1G 112(2) . . ?
C1M C1J C1G 113.1(19) . . ?
C1M C1J C1L 105.9(14) . . ?
C1J C1K H1KA 109.5 . . ?
C1J C1K H1KB 109.5 . . ?
C1J C1K H1KC 109.5 . . ?
H1KA C1K H1KB 109.5 . . ?
H1KA C1K H1KC 109.5 . . ?
H1KB C1K H1KC 109.5 . . ?
C1J C1L H1LA 109.5 . . ?
C1J C1L H1LB 109.5 . . ?
C1J C1L H1LC 109.5 . . ?
H1LA C1L H1LB 109.5 . . ?
H1LA C1L H1LC 109.5 . . ?
H1LB C1L H1LC 109.5 . . ?
C1J C1M H1MA 109.5 . . ?
C1J C1M H1MB 109.5 . . ?
C1J C1M H1MC 109.5 . . ?
H1MA C1M H1MB 109.5 . . ?
H1MA C1M H1MC 109.5 . . ?
H1MB C1M H1MC 109.5 . . ?

loop_
_geom_bond_atom_site_label_1
_geom_bond_atom_site_label_2
_geom_bond_distance
_geom_bond_site_symmetry_2
_geom_bond_publ_flag
Ag2 Ag1 2.9372(19) . ?
Ag2 Ag3 2.807(2) . ?
Ag2 Cu2 2.989(2) 2_666 ?
Ag2 Cu1 2.980(3) . ?
Ag2 Cu1 3.103(3) 2_666 ?
Ag2 C00M 2.624(17) . ?
Ag2 C00O 2.243(15) . ?
Ag2 C00T 2.259(16) . ?
Ag2 C01M 2.47(2) 2_666 ?
Ag1 Ag4 3.3018(19) . ?
Ag1 Ag3 2.943(2) . ?
Ag1 Ag6 3.317(2) . ?
Ag1 Cu2 3.012(2) 2_666 ?
Ag1 Cu1 2.966(3) . ?
Ag1 C00L 2.344(18) . ?
Ag1 C015 2.392(16) . ?
Ag1 C01C 2.323(19) 2_666 ?
Ag1 C02I 2.628(17) . ?
Ag4 Ag5 3.1879(19) . ?
Ag4 Ag6 2.923(2) . ?
Ag4 Cu1 2.939(3) . ?
Ag4 Cu3 2.956(3) . ?
Ag4 Cu4 2.642(3) . ?
Ag4 C00L 2.226(17) . ?
Ag4 C00S 2.517(17) . ?
Ag4 C01N 2.247(17) . ?
Ag7 Ag6 3.270(2) . ?
Ag7 Cu4 2.679(3) . ?
Ag7 P2 2.417(5) . ?
Ag7 C00V 2.603(19) . ?
Ag7 C013 2.404(19) . ?
Ag7 C01N 2.622(17) . ?
Ag9 Ag6 2.803(2) . ?
Ag9 P1 2.423(4) . ?
Ag9 C00P 2.592(18) . ?
Ag9 C00T 2.352(16) . ?
Ag9 C015 2.454(17) . ?
Ag5 Ag6 2.914(2) . ?
Ag5 Cu3 2.813(3) . ?
Ag5 Cu4 3.070(3) . ?
Ag5 C00O 2.697(15) . ?
Ag5 C00V 2.203(19) . ?
Ag5 C01B 2.234(17) . ?
Ag8 Cu3 2.738(3) . ?
Ag8 Cu4 2.683(3) . ?
Ag8 P3 2.389(5) . ?
Ag8 C013 2.302(19) . ?
Ag3 Cu2 2.784(3) 2_666 ?
Ag3 P5 2.418(11) 2_666 ?
Ag3 C00T 2.15(2) . ?
Ag3 C01C 2.496(19) 2_666 ?
Ag3 P4 2.412(19) 2_666 ?
Sb09 F01V 1.851(17) . ?
Sb09 F030 1.803(19) . ?
Sb09 F031 1.835(19) . ?
Sb09 F03V 1.90(3) . ?
Sb09 F05N 1.91(4) . ?
Sb09 F1 1.56(3) . ?
Ag6 C00V 1.97(2) . ?
Ag6 C015 2.039(19) . ?
Sb0B F01D 1.87(2) . ?
Sb0B F01I 1.844(19) . ?
Sb0B F01P 1.93(2) . ?
Sb0B F02O 1.88(2) . ?
Sb0B F03H 1.88(3) . ?
Sb0B F047 1.89(2) . ?
Cu2 Cu1 2.991(3) . ?
Cu2 Cu3 2.812(3) . ?
Cu2 C01B 2.435(18) . ?
Cu2 C01C 1.91(2) . ?
Cu2 C01M 2.10(2) . ?
Cu1 Cu1 2.971(5) 2_666 ?
Cu1 C00L 1.918(18) . ?
Cu1 C00O 1.892(16) . ?
Cu1 C01M 2.51(2) . ?
Cu3 Cu4 2.863(4) . ?
Cu3 C00Q 2.493(17) . ?
Cu3 C00R 1.98(2) . ?
Cu3 C01B 1.956(18) . ?
Cu3 C01M 2.170(18) . ?
Cu4 C00R 2.170(16) . ?
Cu4 C013 1.915(18) . ?
Cu4 C01N 1.93(2) . ?
P2 C00Z 1.845(18) . ?
P2 C017 1.848(19) . ?
P2 C01E 1.81(2) . ?
P1 C018 1.801(17) . ?
P1 C01F 1.80(2) . ?
P1 C029 1.831(11) . ?
P3 C02G 1.83(2) . ?
P3 C03A 1.842(12) . ?
P3 C033 1.85(2) . ?
P5 C041 1.806(18) . ?
P5 C01U 1.87(3) . ?
P5 C027 1.73(2) . ?
C00L C00S 1.21(2) . ?
C00M C00O 1.27(2) . ?
C00M C01Y 1.43(2) . ?
C00N C01B 1.23(2) . ?
C00N C01T 1.41(3) . ?
C00P C00T 1.21(3) . ?
C00P C00W 1.37(3) . ?
C00Q C00X 1.45(3) . ?
C00Q C01M 1.17(2) . ?
C00R C011 1.20(3) . ?
C00S C02E 1.43(2) . ?
C00U C00V 1.23(3) . ?
C00U C02A 1.43(3) . ?
C00W C01A 1.41(3) . ?
C00W C01Z 1.42(3) . ?
C00X C026 1.30(3) . ?
C00X C035 1.40(3) . ?
C00Z C17 1.28(5) . ?
C00Z C16 1.34(4) . ?
C00Z C1A 1.45(5) . ?
C00Z C1B 1.39(5) . ?
C010 C01H 1.38(3) . ?
C010 C01W 1.38(4) . ?
C010 C03T 1.51(3) . ?
C011 C016 1.43(2) . ?
C012 H012 0.9500 . ?
C012 C01G 1.35(3) . ?
C012 C03B 1.37(3) . ?
C013 C01L 1.26(2) . ?
C015 C02I 1.18(3) . ?
C016 C023 1.38(3) . ?
C016 C039 1.34(3) . ?
C017 H01A 0.9900 . ?
C017 H01B 0.9900 . ?
C017 C01X 1.48(3) . ?
C018 H01C 0.9900 . ?
C018 H01D 0.9900 . ?
C018 C01X 1.56(3) . ?
C019 C01N 1.26(3) . ?
C019 C21 1.57(5) . ?
C019 C1D 1.40(2) . ?
C01A H01E 0.9500 . ?
C01A C01H 1.37(3) . ?
C01C C01J 1.26(3) . ?
C01E C024 1.42(3) . ?
C01E C037 1.44(3) . ?
C01F C01R 1.37(3) . ?
C01F C02B 1.44(3) . ?
C01G H01G 0.9500 . ?
C01G C01Y 1.38(3) . ?
C01H H01H 0.9500 . ?
C01J C02R 1.44(3) . ?
C01K H01K 0.9500 . ?
C01K C02N 1.40(3) . ?
C01K C038 1.34(3) . ?
C01L C02C 1.43(2) . ?
C01O H01O 0.9500 . ?
C01O C03G 1.3900 . ?
C01O C02H 1.3900 . ?
C03G H03G 0.9500 . ?
C03G C036 1.3900 . ?
C036 H036 0.9500 . ?
C036 C029 1.3900 . ?
C029 C02L 1.3900 . ?
C02L H02L 0.9500 . ?
C02L C02H 1.3900 . ?
C02H H02H 0.9500 . ?
C01Q H01Q 0.9500 . ?
C01Q C028 1.37(3) . ?
C01Q C02J 1.37(3) . ?
C01R H01R 0.9500 . ?
C01R C02Z 1.41(3) . ?
C01S H01S 0.9500 . ?
C01S C041 1.3900 . ?
C01S C025 1.3900 . ?
C041 C056 1.3900 . ?
C056 H056 0.9500 . ?
C056 C05P 1.3900 . ?
C05P H05P 0.9500 . ?
C05P C054 1.3900 . ?
C054 H054 0.9500 . ?
C054 C025 1.3900 . ?
C025 H025 0.9500 . ?
C01T C04W 1.29(4) . ?
C01T C37 1.42(4) . ?
C01T C5 1.43(5) . ?
C01T C24 1.37(6) . ?
C01U C020 1.41(4) . ?
C01U C044 1.37(4) . ?
C01W H01W 0.9500 . ?
C01W C01Z 1.37(3) . ?
C01X H01F 0.9900 . ?
C01X H01I 0.9900 . ?
C01Y C03U 1.36(3) . ?
C01Z H01Z 0.9500 . ?
C020 H020 0.9500 . ?
C020 C02D 1.29(4) . ?
C021 C02X 1.37(3) . ?
C021 C03D 1.33(3) . ?
C021 C03X 1.54(4) . ?
C022 H02A 0.9900 . ?
C022 H02B 0.9900 . ?
C022 C027 1.48(3) . ?
C022 C033 1.56(3) . ?
C023 H023 0.9500 . ?
C023 C02X 1.39(3) . ?
C024 H024 0.9500 . ?
C024 C02T 1.42(3) . ?
C026 H026 0.9500 . ?
C026 C03N 1.40(3) . ?
C027 H02C 0.9900 . ?
C027 H02D 0.9900 . ?
C027 H02E 0.9900 . ?
C027 H02F 0.9900 . ?
C027 P4 2.05(3) . ?
C028 H028 0.9500 . ?
C028 C03L 1.38(3) . ?
C02B H02G 0.9500 . ?
C02B C03E 1.41(3) . ?
C02D H02I 0.9500 . ?
C02D C03S 1.40(4) . ?
C02F H02J 0.9500 . ?
C02F C02S 1.31(3) . ?
C02F C03Z 1.36(4) . ?
C02G C02S 1.40(3) . ?
C02G C04A 1.40(3) . ?
C02I C03L 1.47(3) . ?
C02J C03Y 1.40(3) . ?
C02J C04J 1.53(3) . ?
C02K H02M 0.9500 . ?
C02K H02K 0.9500 . ?
C02K C18 1.32(5) . ?
C02K C13 1.12(5) . ?
C02K C19 1.44(5) . ?
C02K C1C 1.42(5) . ?
O02M C042 1.48(4) . ?
O02M C05C 1.42(4) . ?
C02N H02N 0.9500 . ?
C02N C02R 1.38(3) . ?
C02P H02P 0.9500 . ?
C02P C03L 1.34(3) . ?
C02P C03Y 1.35(3) . ?
C02R C03M 1.40(3) . ?
C02S H02S 0.9500 . ?
C02T H02T 0.9500 . ?
C02T C03Q 1.33(4) . ?
C02U H02U 0.9500 . ?
C02U C33 1.3900 . ?
C02U C04E 1.3900 . ?
C33 H33 0.9500 . ?
C33 C03A 1.3900 . ?
C03A C05J 1.3900 . ?
C03A C02V 1.393(18) . ?
C03A C91 1.422(18) . ?
C05J H05J 0.9500 . ?
C05J C05Y 1.3900 . ?
C05Y H05Y 0.9500 . ?
C05Y C04E 1.3900 . ?
C04E H04E 0.9500 . ?
C04E H04A 0.9500 . ?
C04E C84 1.407(18) . ?
C04E C9 1.394(18) . ?
C02V H02V 0.9500 . ?
C02V C9 1.399(16) . ?
C02W C04B 1.61(3) . ?
C02W C04V 1.32(4) . ?
C02W C050 1.40(4) . ?
C02W C71 1.43(6) . ?
C02W C69 1.37(6) . ?
C02X H02X 0.9500 . ?
C02Z H02Z 0.9500 . ?
C02Z C03F 1.44(4) . ?
C032 H032 0.9500 . ?
C032 C035 1.48(3) . ?
C032 C03C 1.37(4) . ?
C033 H03A 0.9900 . ?
C033 H03B 0.9900 . ?
C035 H035 0.9500 . ?
C037 H037 0.9500 . ?
C037 C03I 1.42(3) . ?
C038 C03P 1.36(3) . ?
C038 C04L 1.55(2) . ?
C039 H039 0.9500 . ?
C039 C03D 1.35(3) . ?
C03B C043 1.40(3) . ?
C03B C04K 1.54(3) . ?
C03C C03N 1.31(4) . ?
C03C C04Z 1.60(4) . ?
C03D H03D 0.9500 . ?
C03E H03E 0.9500 . ?
C03E C03F 1.35(4) . ?
C03F H03F 0.9500 . ?
C03I H03I 0.9500 . ?
C03I C03Q 1.44(4) . ?
C22 H22 0.9500 . ?
C22 C23 1.3900 . ?
C22 C21 1.3900 . ?
C23 H23 0.9500 . ?
C23 C26 1.3900 . ?
C26 C27 1.3900 . ?
C26 C30 1.56(2) . ?
C27 H27 0.9500 . ?
C27 C29 1.3900 . ?
C29 H29 0.9500 . ?
C29 C21 1.3900 . ?
C03M H03M 0.9500 . ?
C03M C03P 1.42(3) . ?
C03N H03N 0.9500 . ?
C03O C02Q 1.51(2) . ?
C03O C066 1.65(5) . ?
C03O C068 1.90(7) . ?
C03O C14 1.59(2) . ?
C03O C44 1.56(7) . ?
C03O C1 1.49(6) . ?
C03O C72 1.27(3) . ?
C03P H03P 0.9500 . ?
C03Q H03Q 0.9500 . ?
C03R H03C 0.9900 . ?
C03R H03H 0.9900 . ?
C03R O05I 1.411(19) . ?
C03R C064 1.535(14) . ?
C03S H03S 0.9500 . ?
C03S C03W 1.30(4) . ?
C03T C04O 1.50(3) . ?
C03T C04Q 1.56(4) . ?
C03T C04S 1.51(4) . ?
C03U H03U 0.9500 . ?
C03U C043 1.41(3) . ?
C03W H03W 0.9500 . ?
C03W C044 1.38(4) . ?
C03X C05Q 1.61(6) . ?
C03X C05Z 1.48(5) . ?
C03X C061 1.44(4) . ?
C03Y H03Y 0.9500 . ?
C03Z H03Z 0.9500 . ?
C03Z C048 1.44(4) . ?
C042 H04X 0.9900 . ?
C042 H04Y 0.9900 . ?
C042 C04C 1.42(5) . ?
C043 H043 0.9500 . ?
C044 H044 0.9500 . ?
C048 H048 0.9500 . ?
C048 C04A 1.36(3) . ?
C04A H04B 0.9500 . ?
C04B C051 1.444(19) . ?
C04B C059 1.50(4) . ?
C04B C05V 1.43(5) . ?
C04C H04Z 0.9800 . ?
C04C H 0.9800 . ?
C04C HA 0.9800 . ?
C31 H31A 0.9800 . ?
C31 H31B 0.9800 . ?
C31 H31C 0.9800 . ?
C31 C30 1.55(2) . ?
C17 H17 0.9500 . ?
C17 C18 1.40(6) . ?
C04H H04H 0.9500 . ?
C04H C04I 1.405(16) . ?
C04H C046 1.387(17) . ?
C04I H04I 0.9500 . ?
C04I C02A 1.351(17) . ?
C04J C058 1.47(4) . ?
C04J C05A 1.44(4) . ?
C04J C05S 1.55(4) . ?
C04K C10 1.555(18) . ?
C04K C0 1.561(15) . ?
C04K C23B 1.53(3) . ?
C04K C23A 1.572(16) . ?
C04K C11 1.43(4) . ?
C04K C12 1.65(4) . ?
C04L C05B 1.556(14) . ?
C04L C05R 1.543(18) . ?
C04L C25 1.552(17) . ?
C04L C89 1.554(13) . ?
C04L C143 1.513(14) . ?
C04L C2 1.535(15) . ?
C16 H16 0.9500 . ?
C16 C13 1.42(6) . ?
C10 H10A 0.9800 . ?
C10 H10B 0.9800 . ?
C10 H10C 0.9800 . ?
C04O H04C 0.9800 . ?
C04O H04D 0.9800 . ?
C04O H04F 0.9800 . ?
C04P H04G 0.9800 . ?
C04P H04J 0.9800 . ?
C04P H04K 0.9800 . ?
C04P C04Z 1.53(4) . ?
C04Q H04L 0.9800 . ?
C04Q H04M 0.9800 . ?
C04Q H04N 0.9800 . ?
C04R C05D 1.41(4) . ?
C04R C065 1.44(5) . ?
C04R C45 1.52(5) . ?
C04R C046 1.55(4) . ?
C04S H04O 0.9800 . ?
C04S H04P 0.9800 . ?
C04S H04Q 0.9800 . ?
C04T H04T 0.9500 . ?
C04T C02Q 1.3900 . ?
C04T C58 1.3900 . ?
C02Q C05E 1.3900 . ?
C02Q C85 1.35(4) . ?
C02Q C86 1.34(4) . ?
C05E H05E 0.9500 . ?
C05E C05O 1.3900 . ?
C05O H05O 0.9500 . ?
C05O C02C 1.3900 . ?
C02C C58 1.3900 . ?
C02C C8 1.36(4) . ?
C02C C50 1.30(4) . ?
C58 H58 0.9500 . ?
C04U H04R 0.9800 . ?
C04U H04S 0.9800 . ?
C04U H04U 0.9800 . ?
C04U C04Z 1.71(6) . ?
C04V H04V 0.9500 . ?
C04V C37 1.37(4) . ?
C04W H04W 0.9500 . ?
C04W C050 1.45(5) . ?
C18 H18 0.9500 . ?
C04Z C052 1.43(5) . ?
C050 H050 0.9500 . ?
C051 H05A 0.9800 . ?
C051 H05B 0.9800 . ?
C051 H05C 0.9800 . ?
C052 H05D 0.9800 . ?
C052 H05F 0.9800 . ?
C052 H05G 0.9800 . ?
C13 H13 0.9500 . ?
C32 H32A 0.9800 . ?
C32 H32B 0.9800 . ?
C32 H32C 0.9800 . ?
C32 C30 1.55(2) . ?
C057 H057 0.9500 . ?
C057 C05L 1.398(16) . ?
C057 C046 1.434(17) . ?
C058 H05H 0.9800 . ?
C058 H05I 0.9800 . ?
C058 H05K 0.9800 . ?
C059 H05L 0.9800 . ?
C059 H05M 0.9800 . ?
C059 H05N 0.9800 . ?
C05A H05Q 0.9800 . ?
C05A H05R 0.9800 . ?
C05A H05S 0.9800 . ?
C05B H05T 0.9800 . ?
C05B H05U 0.9800 . ?
C05B H05V 0.9800 . ?
C05C H10 0.9900 . ?
C05C HB 0.9900 . ?
C05C C069 1.48(3) . ?
C05D H05W 0.9800 . ?
C05D H05X 0.9800 . ?
C05D H05Z 0.9800 . ?
C05F C05G 1.3900 . ?
C05F C040 1.3900 . ?
C05F C55 1.547(14) . ?
C05G H05 0.9500 . ?
C05G C05H 1.3900 . ?
C05H H1 0.9500 . ?
C05H C02E 1.3900 . ?
C02E C034 1.3900 . ?
C034 H034 0.9500 . ?
C034 C040 1.3900 . ?
C040 H040 0.9500 . ?
O05I C65 1.436(19) . ?
C30 C34 1.56(2) . ?
C05L H2 0.9500 . ?
C05L C02A 1.424(17) . ?
C0 H0A 0.9800 . ?
C0 H0B 0.9800 . ?
C0 H0C 0.9800 . ?
C05Q H3 0.9800 . ?
C05Q HC 0.9800 . ?
C05Q HD 0.9800 . ?
C05R H4 0.9800 . ?
C05R HE 0.9800 . ?
C05R HF 0.9800 . ?
C05S H5 0.9800 . ?
C05S HG 0.9800 . ?
C05S HH 0.9800 . ?
C05U H6 0.9800 . ?
C05U HI 0.9800 . ?
C05U HJ 0.9800 . ?
C05U C55 1.527(16) . ?
C05V H7 0.9800 . ?
C05V HK 0.9800 . ?
C05V HL 0.9800 . ?
C05Z H8 0.9800 . ?
C05Z HM 0.9800 . ?
C05Z HN 0.9800 . ?
C34 H34A 0.9800 . ?
C34 H34B 0.9800 . ?
C34 H34C 0.9800 . ?
C061 H06A 0.9800 . ?
C061 H06B 0.9800 . ?
C061 H06C 0.9800 . ?
C064 H06T 0.9800 . ?
C064 H06U 0.9800 . ?
C064 H06V 0.9800 . ?
C065 H06D 0.9800 . ?
C065 H06E 0.9800 . ?
C065 H06F 0.9800 . ?
C066 H06G 0.9800 . ?
C066 H06H 0.9800 . ?
C066 H06I 0.9800 . ?
C067 H06W 0.9800 . ?
C067 H06X 0.9800 . ?
C067 H06Y 0.9800 . ?
C067 C65 1.53(2) . ?
C068 H06J 0.9800 . ?
C068 H06K 0.9800 . ?
C068 H06L 0.9800 . ?
C069 H06Q 0.9800 . ?
C069 H06R 0.9800 . ?
C069 H06S 0.9800 . ?
C06B H06M 0.9800 . ?
C06B H06N 0.9800 . ?
C06B H06O 0.9800 . ?
C06B C55 1.562(16) . ?
C20 H20A 0.9800 . ?
C20 H20B 0.9800 . ?
C20 H20C 0.9800 . ?
C20 C55 1.519(11) . ?
C25 H25A 0.9800 . ?
C25 H25B 0.9800 . ?
C25 H25C 0.9800 . ?
C55 C75 1.512(13) . ?
C55 C93 1.526(15) . ?
C55 C62 1.554(15) . ?
C65 H65A 0.9900 . ?
C65 H65B 0.9900 . ?
C8 H8A 0.9500 . ?
C8 C85 1.35(5) . ?
C14 H14A 0.9800 . ?
C14 H14B 0.9800 . ?
C14 H14C 0.9800 . ?
C85 H85 0.9500 . ?
C86 H86 0.9500 . ?
C86 C50 1.46(5) . ?
C23B H23A 0.9800 . ?
C23B H23B 0.9800 . ?
C23B H23C 0.9800 . ?
C44 H44A 0.9800 . ?
C44 H44B 0.9800 . ?
C44 H44C 0.9800 . ?
C45 H45A 0.9800 . ?
C45 H45B 0.9800 . ?
C45 H45C 0.9800 . ?
C50 H50 0.9500 . ?
C89 H89A 0.9800 . ?
C89 H89B 0.9800 . ?
C89 H89C 0.9800 . ?
C1 H1A 0.9800 . ?
C1 H1B 0.9800 . ?
C1 H1C 0.9800 . ?
C72 H72A 0.9800 . ?
C72 H72B 0.9800 . ?
C72 H72C 0.9800 . ?
C75 H75A 0.9800 . ?
C75 H75B 0.9800 . ?
C75 H75C 0.9800 . ?
C84 H84 0.9500 . ?
C84 C91 1.394(17) . ?
C91 H91 0.9500 . ?
C93 H93A 0.9800 . ?
C93 H93B 0.9800 . ?
C93 H93C 0.9800 . ?
C62 H62A 0.9800 . ?
C62 H62B 0.9800 . ?
C62 H62C 0.9800 . ?
P4 C96 1.82(3) . ?
P4 C3 1.67(3) . ?
C143 H14D 0.9800 . ?
C143 H14E 0.9800 . ?
C143 H14F 0.9800 . ?
C173 H173 0.9500 . ?
C173 C96 1.3900 . ?
C173 C190 1.3900 . ?
C96 C15 1.3900 . ?
C15 H15 0.9500 . ?
C15 C61 1.3900 . ?
C61 H61 0.9500 . ?
C61 C28 1.3900 . ?
C28 H28 0.9500 . ?
C28 C190 1.3900 . ?
C190 H190 0.9500 . ?
C2 H2A 0.9800 . ?
C2 H2B 0.9800 . ?
C2 H2C 0.9800 . ?
C37 H37 0.9500 . ?
C3 C179 1.3900 . ?
C3 C4 1.3900 . ?
C179 H179 0.9500 . ?
C179 C187 1.3900 . ?
C187 H187 0.9500 . ?
C187 C170 1.3900 . ?
C170 H170 0.9500 . ?
C170 C182 1.3900 . ?
C182 H182 0.9500 . ?
C182 C4 1.3900 . ?
C4 H4A 0.9500 . ?
C71 H71 0.9500 . ?
C71 C5 1.35(6) . ?
C5 H5A 0.9500 . ?
C24 H24 0.9500 . ?
C24 C69 1.43(7) . ?
C69 H69 0.9500 . ?
C81 H81 0.9500 . ?
C81 C046 1.3900 . ?
C81 C7 1.3900 . ?
C046 C05W 1.3900 . ?
C05W H9 0.9500 . ?
C05W C06A 1.3900 . ?
C06A H06P 0.9500 . ?
C06A C02A 1.3900 . ?
C02A C7 1.3900 . ?
C7 H7A 0.9500 . ?
C9 H9A 0.9500 . ?
C23A H23D 0.9800 . ?
C23A H23E 0.9800 . ?
C23A H23F 0.9800 . ?
C11 H11A 0.9800 . ?
C11 H11B 0.9800 . ?
C11 H11C 0.9800 . ?
C12 H12A 0.9800 . ?
C12 H12B 0.9800 . ?
C12 H12C 0.9800 . ?
C19 H19 0.9500 . ?
C19 C1A 1.35(5) . ?
C1A H1AA 0.9500 . ?
C1B H1BA 0.9500 . ?
C1B C1C 1.20(6) . ?
C1C H1CA 0.9500 . ?
C1E H1E 0.9500 . ?
C1E C1F 1.3900 . ?
C1E C1D 1.3900 . ?
C1F H1F 0.9500 . ?
C1F C1G 1.3900 . ?
C1G C1H 1.3900 . ?
C1G C1J 1.568(16) . ?
C1H H1H 0.9500 . ?
C1H C1I 1.3900 . ?
C1I H1I 0.9500 . ?
C1I C1D 1.3900 . ?
C1J C1K 1.542(18) . ?
C1J C1L 1.554(18) . ?
C1J C1M 1.551(18) . ?
C1K H1KA 0.9800 . ?
C1K H1KB 0.9800 . ?
C1K H1KC 0.9800 . ?
C1L H1LA 0.9800 . ?
C1L H1LB 0.9800 . ?
C1L H1LC 0.9800 . ?
C1M H1MA 0.9800 . ?
C1M H1MB 0.9800 . ?
C1M H1MC 0.9800 . ?

loop_
_geom_torsion_atom_site_label_1
_geom_torsion_atom_site_label_2
_geom_torsion_atom_site_label_3
_geom_torsion_atom_site_label_4
_geom_torsion
_geom_torsion_site_symmetry_1
_geom_torsion_site_symmetry_2
_geom_torsion_site_symmetry_3
_geom_torsion_site_symmetry_4
_geom_torsion_publ_flag
Ag2 Cu1 C00O Ag2 -124.6(3) 2_666 . . . ?
Ag2 Cu1 C00O Ag5 130.9(3) 2_666 . . . ?
Ag2 Cu1 C00O Ag5 -104.5(5) . . . . ?
Ag2 Cu1 C00O C00M 127(6) 2_666 . . . ?
Ag2 Cu1 C00O C00M -109(6) . . . . ?
Ag2 C00M C00O Ag5 104.3(5) . . . . ?
Ag2 C00M C00O Cu1 109(6) . . . . ?
Ag2 C00M C01Y C01G -24(2) . . . . ?
Ag2 C00M C01Y C03U 157.4(16) . . . . ?
Ag1 Cu1 C00O Ag2 14.0(5) . . . . ?
Ag1 Cu1 C00O Ag5 -90.5(4) . . . . ?
Ag1 Cu1 C00O C00M -95(6) . . . . ?
Ag1 C00L C00S Ag4 92.3(8) . . . . ?
Ag1 C015 C02I C03L -161(12) . . . . ?
Ag1 C01C C01J C02R -117(10) 2_666 . . . ?
Ag1 C02I C03L C028 69(2) . . . . ?
Ag1 C02I C03L C02P -109(2) . . . . ?
Ag4 Cu1 C00O Ag2 87.0(5) . . . . ?
Ag4 Cu1 C00O Ag5 -17.5(5) . . . . ?
Ag4 Cu1 C00O C00M -22(6) . . . . ?
Ag4 C00S C02E C05H -33.1(19) . . . . ?
Ag4 C00S C02E C034 148.9(12) . . . . ?
Ag7 P2 C00Z C17 -72(3) . . . . ?
Ag7 P2 C00Z C16 155(3) . . . . ?
Ag7 P2 C00Z C1A 110(2) . . . . ?
Ag7 P2 C00Z C1B -36(3) . . . . ?
Ag7 P2 C017 C01X -50.2(16) . . . . ?
Ag7 P2 C01E C024 -25.4(16) . . . . ?
Ag7 P2 C01E C037 154.4(14) . . . . ?
Ag9 P1 C018 C01X 44.4(16) . . . . ?
Ag9 P1 C01F C01R -31.3(16) . . . . ?
Ag9 P1 C01F C02B 151.5(14) . . . . ?
Ag9 P1 C029 C036 152.4(7) . . . . ?
Ag9 P1 C029 C02L -23.9(9) . . . . ?
Ag9 C00P C00T Ag2 121.5(13) . . . . ?
Ag9 C00P C00T Ag3 -104(4) . . . . ?
Ag9 C00P C00W C01A 141.0(15) . . . . ?
Ag9 C00P C00W C01Z -36(2) . . . . ?
Ag9 C015 C02I Ag1 -111.4(10) . . . . ?
Ag9 C015 C02I C03L 88(12) . . . . ?
Ag8 P3 C02G C02S 174.9(14) . . . . ?
Ag8 P3 C02G C04A -3(2) . . . . ?
Ag8 P3 C03A C33 149.3(13) . . . . ?
Ag8 P3 C03A C05J -31.8(14) . . . . ?
Ag8 P3 C03A C02V 123(2) . . . . ?
Ag8 P3 C03A C91 -68(3) . . . . ?
Ag8 P3 C033 C022 60.8(18) . . . . ?
Ag3 P5 C041 C01S -34.0(14) 2_666 . . . ?
Ag3 P5 C041 C056 147.2(10) 2_666 . . . ?
Ag3 P5 C01U C020 -127(2) 2_666 . . . ?
Ag3 P5 C01U C044 57(2) 2_666 . . . ?
Ag3 P5 C027 C022 -73.5(14) 2_666 . . . ?
Ag3 C01C C01J C02R 162(10) 2_666 . . . ?
Ag3 P4 C96 C173 33.0(19) 2_666 . . . ?
Ag3 P4 C96 C15 -148.4(14) 2_666 . . . ?
Ag3 P4 C3 C179 -127.2(15) 2_666 . . . ?
Ag3 P4 C3 C4 63(2) 2_666 . . . ?
Cu2 Cu1 C00O Ag2 -172.0(6) . . . . ?
Cu2 Cu1 C00O Ag5 83.6(4) . . . . ?
Cu2 Cu1 C00O C00M 79(6) . . . . ?
Cu2 C01C C01J C02R 11(15) . . . . ?
Cu1 Cu1 C00O Ag2 -78.8(4) 2_666 . . . ?
Cu1 Cu1 C00O Ag5 176.8(6) 2_666 . . . ?
Cu1 Cu1 C00O C00M 172(6) 2_666 . . . ?
Cu3 C00Q C00X C026 57(3) . . . . ?
Cu3 C00Q C00X C035 -126.1(16) . . . . ?
Cu3 C00Q C01M Ag2 175.1(16) . . . 2_666 ?
Cu3 C00Q C01M Cu2 -77(3) . . . . ?
Cu3 C00Q C01M Cu1 85.9(16) . . . . ?
P2 C00Z C17 C18 -172(3) . . . . ?
P2 C00Z C16 C13 179(3) . . . . ?
P2 C00Z C1A C19 174(3) . . . . ?
P2 C00Z C1B C1C -175(4) . . . . ?
P2 C017 C01X C018 166.4(13) . . . . ?
P2 C01E C024 C02T -178.7(14) . . . . ?
P2 C01E C037 C03I 179.3(15) . . . . ?
P1 C018 C01X C017 -170.8(14) . . . . ?
P1 C01F C01R C02Z 180.0(17) . . . . ?
P1 C01F C02B C03E 179.4(16) . . . . ?
P1 C029 C02L C02H 176.4(10) . . . . ?
P3 C02G C02S C02F 177.6(17) . . . . ?
P3 C02G C04A C048 177(2) . . . . ?
P3 C03A C05J C05Y -179.0(12) . . . . ?
P3 C03A C02V C9 174.8(17) . . . . ?
P3 C03A C91 C84 -175(3) . . . . ?
P5 C041 C056 C05P 178.7(16) . . . . ?
P5 C01U C020 C02D -176(2) . . . . ?
P5 C01U C044 C03W -177(2) . . . . ?
C00L Cu1 C00O Ag2 41.6(19) . . . . ?
C00L Cu1 C00O Ag5 -62.8(18) . . . . ?
C00L Cu1 C00O C00M -67(7) . . . . ?
C00M C01Y C03U C043 170(2) . . . . ?
C00N C01T C04W C050 171(3) . . . . ?
C00N C01T C37 C04V -174(3) . . . . ?
C00N C01T C5 C71 -170(4) . . . . ?
C00N C01T C24 C69 175(4) . . . . ?
C00P C00W C01A C01H -175(2) . . . . ?
C00P C00W C01Z C01W 175(2) . . . . ?
C00Q C00X C026 C03N 180(2) . . . . ?
C00Q C00X C035 C032 179.7(19) . . . . ?
C00S C02E C034 C040 178.0(19) . . . . ?
C00U C02A C7 C81 178.8(18) . . . . ?
C00W C01A C01H C010 -3(4) . . . . ?
C00X C026 C03N C03C -1(4) . . . . ?
C00Z P2 C017 C01X -177.5(15) . . . . ?
C00Z P2 C01E C024 100.5(16) . . . . ?
C00Z P2 C01E C037 -79.6(17) . . . . ?
C00Z C17 C18 C02K -14(7) . . . . ?
C00Z C16 C13 C02K 1(8) . . . . ?
C00Z C1B C1C C02K -7(8) . . . . ?
C010 C01W C01Z C00W 2(4) . . . . ?
C011 C016 C023 C02X 179(2) . . . . ?
C011 C016 C039 C03D -176(3) . . . . ?
C012 C01G C01Y C00M -173.1(19) . . . . ?
C012 C01G C01Y C03U 6(3) . . . . ?
C012 C03B C043 C03U -13(4) . . . . ?
C012 C03B C04K C10 -13(4) . . . . ?
C012 C03B C04K C0 102(3) . . . . ?
C012 C03B C04K C23B -137(3) . . . . ?
C012 C03B C04K C23A -99(3) . . . . ?
C012 C03B C04K C11 136(4) . . . . ?
C012 C03B C04K C12 12(3) . . . . ?
C015 C02I C03L C028 -132(11) . . . . ?
C015 C02I C03L C02P 50(12) . . . . ?
C016 C023 C02X C021 -1(3) . . . . ?
C016 C039 C03D C021 -4(5) . . . . ?
C017 P2 C00Z C17 54(3) . . . . ?
C017 P2 C00Z C16 -79(3) . . . . ?
C017 P2 C00Z C1A -124(2) . . . . ?
C017 P2 C00Z C1B 90(3) . . . . ?
C017 P2 C01E C024 -152.2(14) . . . . ?
C017 P2 C01E C037 27.7(18) . . . . ?
C018 P1 C01F C01R 93.8(15) . . . . ?
C018 P1 C01F C02B -83.3(17) . . . . ?
C018 P1 C029 C036 27.1(11) . . . . ?
C018 P1 C029 C02L -149.2(9) . . . . ?
C01A C00W C01Z C01W -2(3) . . . . ?
C01C C01J C02R C02N -94(11) . . . . ?
C01C C01J C02R C03M 80(11) . . . . ?
C01E P2 C00Z C17 167(3) . . . . ?
C01E P2 C00Z C16 34(3) . . . . ?
C01E P2 C00Z C1A -11(2) . . . . ?
C01E P2 C00Z C1B -157(3) . . . . ?
C01E P2 C017 C01X 73.4(16) . . . . ?
C01E C024 C02T C03Q -3(3) . . . . ?
C01E C037 C03I C03Q 2(3) . . . . ?
C01F P1 C018 C01X -78.0(17) . . . . ?
C01F P1 C029 C036 -85.1(9) . . . . ?
C01F P1 C029 C02L 98.5(9) . . . . ?
C01F C01R C02Z C03F 3(3) . . . . ?
C01F C02B C03E C03F -2(3) . . . . ?
C01G C012 C03B C043 10(4) . . . . ?
C01G C012 C03B C04K 178(2) . . . . ?
C01G C01Y C03U C043 -8(3) . . . . ?
C01H C010 C01W C01Z -3(4) . . . . ?
C01H C010 C03T C04O -107(3) . . . . ?
C01H C010 C03T C04Q 131(3) . . . . ?
C01H C010 C03T C04S 8(4) . . . . ?
C01J C02R C03M C03P -172.5(19) . . . . ?
C01K C02N C02R C01J 171.6(19) . . . . ?
C01K C02N C02R C03M -2(3) . . . . ?
C01K C038 C03P C03M 2(3) . . . . ?
C01K C038 C04L C05B -48(2) . . . . ?
C01K C038 C04L C05R -167(2) . . . . ?
C01K C038 C04L C25 70(2) . . . . ?
C01K C038 C04L C89 120(2) . . . . ?
C01K C038 C04L C143 -1(3) . . . . ?
C01K C038 C04L C2 -123(3) . . . . ?
C01L C02C C58 C04T -179.5(18) . . . . ?
C01L C02C C8 C85 178(2) . . . . ?
C01L C02C C50 C86 -177(2) . . . . ?
C01M Cu1 C00O Ag2 -176.3(5) . . . . ?
C01M Cu1 C00O Ag5 79.2(6) . . . . ?
C01M Cu1 C00O C00M 75(6) . . . . ?
C01O C03G C036 C029 0.0 . . . . ?
C03G C01O C02H C02L 0.0 . . . . ?
C03G C036 C029 P1 -176.3(10) . . . . ?
C03G C036 C029 C02L 0.0 . . . . ?
C036 C029 C02L C02H 0.0 . . . . ?
C029 P1 C018 C01X 170.3(14) . . . . ?
C029 P1 C01F C01R -157.1(14) . . . . ?
C029 P1 C01F C02B 25.7(16) . . . . ?
C029 C02L C02H C01O 0.0 . . . . ?
C02H C01O C03G C036 0.0 . . . . ?
C01Q C028 C03L C02I -178.6(18) . . . . ?
C01Q C028 C03L C02P -1(3) . . . . ?
C01Q C02J C03Y C02P -7(4) . . . . ?
C01Q C02J C04J C058 -136(3) . . . . ?
C01Q C02J C04J C05A 100(3) . . . . ?
C01Q C02J C04J C05S -20(4) . . . . ?
C01R C01F C02B C03E 2(3) . . . . ?
C01R C02Z C03F C03E -3(4) . . . . ?
C01S C041 C056 C05P 0.0 . . . . ?
C041 P5 C01U C020 106(2) . . . . ?
C041 P5 C01U C044 -70(2) . . . . ?
C041 P5 C027 C022 58.7(15) . . . . ?
C041 C01S C025 C054 0.0 . . . . ?
C041 C056 C05P C054 0.0 . . . . ?
C056 C05P C054 C025 0.0 . . . . ?
C05P C054 C025 C01S 0.0 . . . . ?
C025 C01S C041 P5 -178.8(15) . . . . ?
C025 C01S C041 C056 0.0 . . . . ?
C01T C04W C050 C02W 14(6) . . . . ?
C01T C24 C69 C02W 0(9) . . . . ?
C01U P5 C041 C01S 88.2(14) . . . . ?
C01U P5 C041 C056 -90.6(15) . . . . ?
C01U P5 C027 C022 169.9(14) . . . . ?
C01U C020 C02D C03S -5(4) . . . . ?
C01W C010 C01H C01A 3(4) . . . . ?
C01W C010 C03T C04O 71(3) . . . . ?
C01W C010 C03T C04Q -50(3) . . . . ?
C01W C010 C03T C04S -173(3) . . . . ?
C01Y C03U C043 C03B 12(4) . . . . ?
C01Z C00W C01A C01H 2(3) . . . . ?
C020 C01U C044 C03W 6(3) . . . . ?
C020 C02D C03S C03W 3(4) . . . . ?
C023 C016 C039 C03D 1(4) . . . . ?
C024 C01E C037 C03I -1(3) . . . . ?
C024 C02T C03Q C03I 3(3) . . . . ?
C026 C00X C035 C032 -3(3) . . . . ?
C027 P5 C041 C01S -165.5(12) . . . . ?
C027 P5 C041 C056 15.8(16) . . . . ?
C027 P5 C01U C020 -5(2) . . . . ?
C027 P5 C01U C044 179.3(19) . . . . ?
C027 C022 C033 P3 176.9(14) . . . . ?
C027 P4 C96 C173 -78.9(18) . . . . ?
C027 P4 C96 C15 99.8(18) . . . . ?
C027 P4 C3 C179 -9(2) . . . . ?
C027 P4 C3 C4 -178.1(15) . . . . ?
C028 C01Q C02J C03Y 10(3) . . . . ?
C028 C01Q C02J C04J -174(2) . . . . ?
C02B C01F C01R C02Z -3(3) . . . . ?
C02B C03E C03F C02Z 2(4) . . . . ?
C02D C03S C03W C044 3(4) . . . . ?
C02F C03Z C048 C04A -2(5) . . . . ?
C02G P3 C03A C33 -85.7(15) . . . . ?
C02G P3 C03A C05J 93.3(14) . . . . ?
C02G P3 C03A C02V -112(2) . . . . ?
C02G P3 C03A C91 57(3) . . . . ?
C02G P3 C033 C022 -64.7(17) . . . . ?
C02J C01Q C028 C03L -6(3) . . . . ?
C02K C19 C1A C00Z 9(5) . . . . ?
C02N C01K C038 C03P -2(3) . . . . ?
C02N C01K C038 C04L -174.6(16) . . . . ?
C02N C02R C03M C03P 1(3) . . . . ?
C02R C03M C03P C038 -1(3) . . . . ?
C02S C02F C03Z C048 -3(4) . . . . ?
C02S C02G C04A C048 -1(4) . . . . ?
C02U C33 C03A P3 178.9(13) . . . . ?
C02U C33 C03A C05J 0.0 . . . . ?
C33 C02U C04E C05Y 0.0 . . . . ?
C33 C03A C05J C05Y 0.0 . . . . ?
C03A P3 C02G C02S 50.6(18) . . . . ?
C03A P3 C02G C04A -127.1(18) . . . . ?
C03A P3 C033 C022 -177.4(15) . . . . ?
C03A C05J C05Y C04E 0.0 . . . . ?
C03A C02V C9 C04E 11(2) . . . . ?
C05J C05Y C04E C02U 0.0 . . . . ?
C04E C02U C33 C03A 0.0 . . . . ?
C04E C84 C91 C03A -11(6) . . . . ?
C02V C03A C91 C84 -5(4) . . . . ?
C02W C04V C37 C01T -10(6) . . . . ?
C02W C71 C5 C01T -11(8) . . . . ?
C02X C021 C03D C039 5(4) . . . . ?
C02X C021 C03X C05Q -48(3) . . . . ?
C02X C021 C03X C05Z -152(3) . . . . ?
C02X C021 C03X C061 69(4) . . . . ?
C032 C03C C03N C026 1(4) . . . . ?
C032 C03C C04Z C04P -76(4) . . . . ?
C032 C03C C04Z C04U 175(2) . . . . ?
C032 C03C C04Z C052 68(4) . . . . ?
C033 P3 C02G C02S -57.6(18) . . . . ?
C033 P3 C02G C04A 124.7(18) . . . . ?
C033 P3 C03A C33 24.3(16) . . . . ?
C033 P3 C03A C05J -156.8(14) . . . . ?
C033 P3 C03A C02V -2(2) . . . . ?
C033 P3 C03A C91 167(3) . . . . ?
C033 C022 C027 P5 -174.2(14) . . . . ?
C033 C022 C027 P4 -177.9(15) . . . . ?
C035 C00X C026 C03N 3(4) . . . . ?
C035 C032 C03C C03N -2(4) . . . . ?
C035 C032 C03C C04Z 178(2) . . . . ?
C037 C01E C024 C02T 1(3) . . . . ?
C037 C03I C03Q C02T -3(4) . . . . ?
C038 C01K C02N C02R 3(3) . . . . ?
C039 C016 C023 C02X 1(3) . . . . ?
C03B C012 C01G C01Y -7(3) . . . . ?
C03C C032 C035 C00X 3(4) . . . . ?
C03D C021 C02X C023 -2(4) . . . . ?
C03D C021 C03X C05Q 137(3) . . . . ?
C03D C021 C03X C05Z 32(4) . . . . ?
C03D C021 C03X C061 -106(4) . . . . ?
C22 C23 C26 C27 0.0 . . . . ?
C22 C23 C26 C30 -178(8) . . . . ?
C23 C22 C21 C019 -176(10) . . . . ?
C23 C22 C21 C29 0.0 . . . . ?
C23 C26 C27 C29 0.0 . . . . ?
C23 C26 C30 C31 -111(6) . . . . ?
C23 C26 C30 C32 8(8) . . . . ?
C23 C26 C30 C34 131(5) . . . . ?
C26 C27 C29 C21 0.0 . . . . ?
C27 C26 C30 C31 71(8) . . . . ?
C27 C26 C30 C32 -170(6) . . . . ?
C27 C26 C30 C34 -47(8) . . . . ?
C27 C29 C21 C019 177(8) . . . . ?
C27 C29 C21 C22 0.0 . . . . ?
C21 C22 C23 C26 0.0 . . . . ?
C03L C02P C03Y C02J 0(4) . . . . ?
C03N C03C C04Z C04P 104(4) . . . . ?
C03N C03C C04Z C04U -4(4) . . . . ?
C03N C03C C04Z C052 -112(4) . . . . ?
C03O C02Q C05E C05O -175.5(18) . . . . ?
C03O C02Q C85 C8 -176(2) . . . . ?
C03O C02Q C86 C50 177(2) . . . . ?
C03P C038 C04L C05B 139.5(19) . . . . ?
C03P C038 C04L C05R 20(2) . . . . ?
C03P C038 C04L C25 -102(2) . . . . ?
C03P C038 C04L C89 -52(2) . . . . ?
C03P C038 C04L C143 -173(3) . . . . ?
C03P C038 C04L C2 65(3) . . . . ?
C03R O05I C65 C067 -165(4) . . . . ?
C03S C03W C044 C01U -8(4) . . . . ?
C03T C010 C01H C01A -178(2) . . . . ?
C03T C010 C01W C01Z 178(2) . . . . ?
C03X C021 C02X C023 -178(2) . . . . ?
C03X C021 C03D C039 -180(3) . . . . ?
C03Y C02J C04J C058 40(4) . . . . ?
C03Y C02J C04J C05A -84(4) . . . . ?
C03Y C02J C04J C05S 156(3) . . . . ?
C03Y C02P C03L C028 4(3) . . . . ?
C03Y C02P C03L C02I -178(2) . . . . ?
C03Z C02F C02S C02G 7(4) . . . . ?
C03Z C048 C04A C02G 4(5) . . . . ?
C042 O02M C05C C069 -176(4) . . . . ?
C043 C03B C04K C10 155(3) . . . . ?
C043 C03B C04K C0 -90(3) . . . . ?
C043 C03B C04K C23B 31(3) . . . . ?
C043 C03B C04K C23A 69(3) . . . . ?
C043 C03B C04K C11 -57(3) . . . . ?
C043 C03B C04K C12 179(3) . . . . ?
C044 C01U C020 C02D 0(4) . . . . ?
C04A C02G C02S C02F -5(3) . . . . ?
C04B C02W C04V C37 -179(3) . . . . ?
C04B C02W C050 C04W 179(3) . . . . ?
C04B C02W C71 C5 -178(4) . . . . ?
C04B C02W C69 C24 -176(5) . . . . ?
C17 C00Z C1A C19 -4(5) . . . . ?
C04H C04I C02A C00U 172(2) . . . . ?
C04H C04I C02A C05L 9(2) . . . . ?
C04I C04H C046 C04R 170(2) . . . . ?
C04I C04H C046 C057 -31(3) . . . . ?
C04J C02J C03Y C02P 177(2) . . . . ?
C04K C03B C043 C03U 179(2) . . . . ?
C04L C038 C03P C03M 174.0(16) . . . . ?
C16 C00Z C1B C1C -5(7) . . . . ?
C04R C046 C05W C06A -173(2) . . . . ?
C04T C02Q C05E C05O 0.0 . . . . ?
C02Q C04T C58 C02C 0.0 . . . . ?
C02Q C05E C05O C02C 0.0 . . . . ?
C02Q C86 C50 C02C -3(3) . . . . ?
C05E C05O C02C C01L 179.5(17) . . . . ?
C05E C05O C02C C58 0.0 . . . . ?
C05O C02C C58 C04T 0.0 . . . . ?
C02C C8 C85 C02Q 1(2) . . . . ?
C58 C04T C02Q C03O 175.4(19) . . . . ?
C58 C04T C02Q C05E 0.0 . . . . ?
C04V C02W C04B C051 -107(3) . . . . ?
C04V C02W C04B C059 18(4) . . . . ?
C04V C02W C04B C05V 138(3) . . . . ?
C04V C02W C050 C04W -23(5) . . . . ?
C04W C01T C37 C04V 0(5) . . . . ?
C18 C02K C19 C1A -17(5) . . . . ?
C04Z C03C C03N C026 -179(2) . . . . ?
C050 C02W C04B C051 52(4) . . . . ?
C050 C02W C04B C059 176(3) . . . . ?
C050 C02W C04B C05V -64(4) . . . . ?
C050 C02W C04V C37 22(5) . . . . ?
C13 C02K C1C C1B 17(7) . . . . ?
C057 C05L C02A C00U -175(3) . . . . ?
C057 C05L C02A C04I -12(4) . . . . ?
C05C O02M C042 C04C -175(3) . . . . ?
C05D C04R C046 C04H -82(4) . . . . ?
C05D C04R C046 C057 121(4) . . . . ?
C05D C04R C046 C81 -135(3) . . . . ?
C05D C04R C046 C05W 38(4) . . . . ?
C05F C05G C05H C02E 0.0 . . . . ?
C05G C05F C040 C034 0.0 . . . . ?
C05G C05F C55 C05U -157(2) . . . . ?
C05G C05F C55 C06B 152.6(19) . . . . ?
C05G C05F C55 C20 80.1(19) . . . . ?
C05G C05F C55 C75 -89.1(19) . . . . ?
C05G C05F C55 C93 36(2) . . . . ?
C05G C05F C55 C62 -40.2(18) . . . . ?
C05G C05H C02E C00S -178.1(18) . . . . ?
C05G C05H C02E C034 0.0 . . . . ?
C05H C02E C034 C040 0.0 . . . . ?
C02E C034 C040 C05F 0.0 . . . . ?
C040 C05F C05G C05H 0.0 . . . . ?
C040 C05F C55 C05U 23(2) . . . . ?
C040 C05F C55 C06B -27(2) . . . . ?
C040 C05F C55 C20 -99(2) . . . . ?
C040 C05F C55 C75 92(2) . . . . ?
C040 C05F C55 C93 -143.2(19) . . . . ?
C040 C05F C55 C62 140.5(17) . . . . ?
C30 C26 C27 C29 178(9) . . . . ?
C05L C057 C046 C04H 28(4) . . . . ?
C05L C057 C046 C04R -175(3) . . . . ?
C064 C03R O05I C65 -165(3) . . . . ?
C065 C04R C046 C04H 52(4) . . . . ?
C065 C04R C046 C057 -105(4) . . . . ?
C065 C04R C046 C81 -2(4) . . . . ?
C065 C04R C046 C05W 171(3) . . . . ?
C066 C03O C02Q C85 113(3) . . . . ?
C066 C03O C02Q C86 -70(3) . . . . ?
C068 C03O C02Q C04T 170(3) . . . . ?
C068 C03O C02Q C05E -14(3) . . . . ?
C55 C05F C05G C05H -179.3(13) . . . . ?
C55 C05F C040 C034 179.3(14) . . . . ?
C8 C02C C50 C86 11(3) . . . . ?
C14 C03O C02Q C85 -133(3) . . . . ?
C14 C03O C02Q C86 43(3) . . . . ?
C85 C02Q C86 C50 -6(3) . . . . ?
C86 C02Q C85 C8 7(3) . . . . ?
C44 C03O C02Q C04T 66(3) . . . . ?
C44 C03O C02Q C05E -119(3) . . . . ?
C45 C04R C046 C04H 159(3) . . . . ?
C45 C04R C046 C057 2(5) . . . . ?
C45 C04R C046 C81 106(3) . . . . ?
C45 C04R C046 C05W -82(3) . . . . ?
C50 C02C C8 C85 -10(3) . . . . ?
C1 C03O C02Q C04T -72(4) . . . . ?
C1 C03O C02Q C05E 104(3) . . . . ?
C72 C03O C02Q C85 -2(4) . . . . ?
C72 C03O C02Q C86 174(3) . . . . ?
C84 C04E C9 C02V -27(4) . . . . ?
C91 C03A C02V C9 5(2) . . . . ?
P4 C96 C15 C61 -179(2) . . . . ?
P4 C3 C179 C187 -169(2) . . . . ?
P4 C3 C4 C182 170(2) . . . . ?
C173 C96 C15 C61 0.0 . . . . ?
C96 P4 C3 C179 108(2) . . . . ?
C96 P4 C3 C4 -61(2) . . . . ?
C96 C173 C190 C28 0.0 . . . . ?
C96 C15 C61 C28 0.0 . . . . ?
C15 C61 C28 C190 0.0 . . . . ?
C61 C28 C190 C173 0.0 . . . . ?
C190 C173 C96 P4 179(2) . . . . ?
C190 C173 C96 C15 0.0 . . . . ?
C37 C01T C04W C050 -2(6) . . . . ?
C3 P4 C96 C173 161.8(18) . . . . ?
C3 P4 C96 C15 -20(2) . . . . ?
C3 C179 C187 C170 0.0 . . . . ?
C179 C3 C4 C182 0.0 . . . . ?
C179 C187 C170 C182 0.0 . . . . ?
C187 C170 C182 C4 0.0 . . . . ?
C170 C182 C4 C3 0.0 . . . . ?
C4 C3 C179 C187 0.0 . . . . ?
C71 C02W C04B C051 -169(4) . . . . ?
C71 C02W C04B C059 -44(4) . . . . ?
C71 C02W C04B C05V 75(4) . . . . ?
C71 C02W C69 C24 4(7) . . . . ?
C5 C01T C24 C69 -9(7) . . . . ?
C24 C01T C5 C71 14(7) . . . . ?
C69 C02W C04B C051 10(4) . . . . ?
C69 C02W C04B C059 135(4) . . . . ?
C69 C02W C04B C05V -105(4) . . . . ?
C69 C02W C71 C5 2(7) . . . . ?
C81 C046 C05W C06A 0.0 . . . . ?
C046 C04H C04I C02A 13(2) . . . . ?
C046 C057 C05L C02A -7(5) . . . . ?
C046 C81 C7 C02A 0.0 . . . . ?
C046 C05W C06A C02A 0.0 . . . . ?
C05W C06A C02A C00U -178.8(18) . . . . ?
C05W C06A C02A C7 0.0 . . . . ?
C06A C02A C7 C81 0.0 . . . . ?
C7 C81 C046 C04R 173(2) . . . . ?
C7 C81 C046 C05W 0.0 . . . . ?
C9 C04E C84 C91 27(5) . . . . ?
C19 C02K C18 C17 19(6) . . . . ?
C1A C00Z C17 C18 5(6) . . . . ?
C1B C00Z C16 C13 9(5) . . . . ?
C1C C02K C13 C16 -13(7) . . . . ?
C1E C1F C1G C1H 0.0 . . . . ?
C1E C1F C1G C1J -179.1(19) . . . . ?
C1F C1E C1D C019 -178.6(18) . . . . ?
C1F C1E C1D C1I 0.0 . . . . ?
C1F C1G C1H C1I 0.0 . . . . ?
C1F C1G C1J C1K -106(2) . . . . ?
C1F C1G C1J C1L 13(2) . . . . ?
C1F C1G C1J C1M 132.8(18) . . . . ?
C1G C1H C1I C1D 0.0 . . . . ?
C1H C1G C1J C1K 75(2) . . . . ?
C1H C1G C1J C1L -165.8(17) . . . . ?
C1H C1G C1J C1M -46(2) . . . . ?
C1H C1I C1D C019 178.6(18) . . . . ?
C1H C1I C1D C1E 0.0 . . . . ?
C1D C1E C1F C1G 0.0 . . . . ?
C1J C1G C1H C1I 179.1(19) . . . . ?

loop_
_smtbx_masks_void_nr
_smtbx_masks_void_average_x
_smtbx_masks_void_average_y
_smtbx_masks_void_average_z
_smtbx_masks_void_volume
_smtbx_masks_void_count_electrons
_smtbx_masks_void_content
1 0.082 0.087 0.695 11.1 0.4 ?
2 0.500 0.000 0.000 471.8 89.2 ?
3 0.392 0.131 0.561 25.4 0.0 ?
4 0.493 0.838 0.642 14.6 0.0 ?
5 0.507 0.162 0.358 14.6 0.0 ?
6 0.608 0.869 0.439 25.4 0.0 ?
7 0.918 0.913 0.305 11.1 0.4 ?
